data_7021266
loop_
_publ_author_name
'Stephenson, Andrew'
'Sykes, Daniel'
'Ward, Michael D.'

_publ_section_title
;
 Cu12 and Cd16 coordination cages and their Cu3 and Cd3 subcomponents, and
 the role of inter-ligand \p-stacking in stabilising cage complexes.
;
_journal_issue 19
_journal_name_full 'Dalton transactions (Cambridge, England : 2003)'
_journal_page_first 6756
_journal_page_last 6767
_journal_paper_doi 10.1039/c3dt50161b
_journal_volume 42
_journal_year 2013
_chemical_formula_moiety 'Cu12 C420 N90 H330 (ClO4) (H2O)2, 23(Cl O4)'
_chemical_formula_sum 'C420 H334 Cl24 Cu12 N90 O98'
_chemical_formula_weight 9823.05
_chemical_name_systematic
;
?
;
_space_group_IT_number 14
_symmetry_cell_setting monoclinic
_symmetry_space_group_name_Hall '-P 2yn'
_symmetry_space_group_name_H-M 'P 1 21/n 1'
_atom_sites_solution_hydrogens geom
_atom_sites_solution_primary direct
_atom_sites_solution_secondary difmap
_audit_creation_method SHELXL-97
_cell_angle_alpha 90.00
_cell_angle_beta 97.798(2)
_cell_angle_gamma 90.00
_cell_formula_units_Z 4
_cell_length_a 29.779(4)
_cell_length_b 38.677(4)
_cell_length_c 45.440(5)
_cell_measurement_reflns_used 229566
_cell_measurement_temperature 120(2)
_cell_measurement_theta_max 25.03
_cell_measurement_theta_min 2.91
_cell_volume 51852(10)
_computing_cell_refinement 'DENZO (Otwinowski & Minor, 1997) & COLLECT (Hooft, R.W.W., 1998)'
_computing_data_collection 'COLLECT (Hooft, R.W.W., 1998)'
_computing_data_reduction 'DENZO (Otwinowski & Minor, 1997) & COLLECT (Hooft, R.W.W., 1998)'
_computing_structure_refinement 'SHELXL-97 (Sheldrick, 2008)'
_computing_structure_solution 'SHELXS-97 (Sheldrick, 2008)'
_diffrn_ambient_temperature 120(2)
_diffrn_detector_area_resol_mean '4096x4096pixels / 62x62mm'
_diffrn_measured_fraction_theta_full 0.561
_diffrn_measured_fraction_theta_max 0.561
_diffrn_measurement_device_type 'Bruker-Nonius APEX II CCD camera on \k-goniostat'
_diffrn_measurement_method '\f & \w scans'
_diffrn_radiation_monochromator '10cm confocal mirrors'
_diffrn_radiation_source 'Bruker-Nonius FR591 rotating anode'
_diffrn_radiation_type MoK\a
_diffrn_radiation_wavelength 0.71073
_diffrn_reflns_av_R_equivalents 0.0948
_diffrn_reflns_av_sigmaI/netI 0.2295
_diffrn_reflns_limit_h_max 29
_diffrn_reflns_limit_h_min -26
_diffrn_reflns_limit_k_max 36
_diffrn_reflns_limit_k_min -41
_diffrn_reflns_limit_l_max 47
_diffrn_reflns_limit_l_min -45
_diffrn_reflns_number 150460
_diffrn_reflns_theta_full 23.89
_diffrn_reflns_theta_max 23.89
_diffrn_reflns_theta_min 2.91
_exptl_absorpt_coefficient_mu 0.682
_exptl_absorpt_correction_T_max 0.9667
_exptl_absorpt_correction_T_min 0.8987
_exptl_absorpt_correction_type multi-scan
_exptl_absorpt_process_details sadabs
_exptl_crystal_colour 'light green'
_exptl_crystal_density_diffrn 1.258
_exptl_crystal_density_method 'not measured'
_exptl_crystal_description slab
_exptl_crystal_F_000 20096
_exptl_crystal_size_max 0.16
_exptl_crystal_size_mid 0.10
_exptl_crystal_size_min 0.05
_refine_diff_density_max 1.160
_refine_diff_density_min -0.956
_refine_diff_density_rms 0.114
_refine_ls_extinction_method none
_refine_ls_goodness_of_fit_ref 1.085
_refine_ls_hydrogen_treatment constr
_refine_ls_matrix_type fullcycle
_refine_ls_number_parameters 4117
_refine_ls_number_reflns 45042
_refine_ls_number_restraints 5404
_refine_ls_restrained_S_all 1.046
_refine_ls_R_factor_all 0.2752
_refine_ls_R_factor_gt 0.1503
_refine_ls_shift/su_max 0.001
_refine_ls_shift/su_mean 0.000
_refine_ls_structure_factor_coef Fsqd
_refine_ls_weighting_details 'calc w=1/[\s^2^(Fo^2^)+(0.2000P)^2^+0.0000P] where P=(Fo^2^+2Fc^2^)/3'
_refine_ls_weighting_scheme calc
_refine_ls_wR_factor_gt 0.3734
_refine_ls_wR_factor_ref 0.4215
_reflns_number_gt 14843
_reflns_number_total 45042
_reflns_threshold_expression >2sigma(I)
_cod_data_source_file c3dt50161b.txt
_cod_data_source_block 2008src1138
_cod_depositor_comments
;
The following automatic conversions were performed:

'_symmetry_cell_setting' value 'Monoclinic' changed to 'monoclinic'
according to /home/saulius/struct/CIF-dictionaries/cif_core.dic
dictionary named 'cif_core.dic' version 2.4.2 from 2011-04-26.

Automatic conversion script
Id: cif_fix_values 1891 2012-01-12 08:04:46Z andrius 
;
_cod_original_cell_volume 51851(10)
_cod_original_sg_symbol_H-M 'P 21/n'
_cod_database_code 7021266

loop_
_symmetry_equiv_pos_as_xyz
'x, y, z'
'-x+1/2, y+1/2, -z+1/2'
'-x, -y, -z'
'x-1/2, -y-1/2, z-1/2'

loop_
_atom_site_label
_atom_site_type_symbol
_atom_site_fract_x
_atom_site_fract_y
_atom_site_fract_z
_atom_site_U_iso_or_equiv
_atom_site_adp_type
_atom_site_occupancy
_atom_site_symmetry_multiplicity
_atom_site_calc_flag
_atom_site_refinement_flags
Cu1 Cu 0.44302(9) 0.00518(6) 0.35872(7) 0.1073(9) Uani 1 1 d .
Cu2 Cu 0.22149(9) 0.15576(5) 0.20476(5) 0.0807(8) Uani 1 1 d .
Cu3 Cu 0.52176(9) 0.06259(6) 0.14824(7) 0.1016(9) Uani 1 1 d .
Cu4 Cu 0.71079(10) 0.08963(6) 0.47864(7) 0.1098(10) Uani 1 1 d .
Cu5 Cu 0.87494(11) 0.14356(8) 0.32832(8) 0.1325(11) Uani 1 1 d .
Cu6 Cu 0.83148(9) 0.38298(6) 0.33830(6) 0.0882(8) Uani 1 1 d .
Cu7 Cu 0.19108(9) 0.34634(6) 0.33823(6) 0.0986(9) Uani 1 1 d .
Cu8 Cu 0.34671(11) 0.25007(6) 0.50251(7) 0.1127(10) Uani 1 1 d .
Cu9 Cu 0.62992(8) 0.38726(6) 0.50473(5) 0.0787(8) Uani 1 1 d .
Cu10 Cu 0.65111(11) 0.27222(7) 0.10002(7) 0.1272(11) Uani 1 1 d .
Cu11 Cu 0.40509(12) 0.40295(7) 0.12259(7) 0.1366(11) Uani 1 1 d .
Cu12 Cu 0.52175(9) 0.51358(6) 0.30536(6) 0.0851(8) Uani 1 1 d .
N11A N 0.5093(3) 0.0045(3) 0.3538(3) 0.0931(14) Uani 1 1 d GU
C12A C 0.5379(4) -0.0228(3) 0.3633(3) 0.0933(14) Uani 1 1 d GU
H12A H 0.5260 -0.0432 0.3710 0.112 Uiso 1 1 calc R
C13A C 0.5840(4) -0.0204(3) 0.3615(3) 0.0934(14) Uani 1 1 d GU
H13A H 0.6036 -0.0391 0.3680 0.112 Uiso 1 1 calc R
C14A C 0.6015(3) 0.0094(4) 0.3502(3) 0.0933(14) Uani 1 1 d GU
H14A H 0.6331 0.0110 0.3490 0.112 Uiso 1 1 calc R
C15A C 0.5729(5) 0.0367(3) 0.3408(3) 0.0931(14) Uani 1 1 d GU
H15A H 0.5849 0.0571 0.3331 0.112 Uiso 1 1 calc R
C16A C 0.5268(4) 0.0343(3) 0.3426(3) 0.0928(13) Uani 1 1 d GU
N21A N 0.4299(3) 0.0880(3) 0.3388(3) 0.0917(12) Uani 1 1 d GU
N22A N 0.4538(4) 0.0564(3) 0.3450(3) 0.0920(13) Uani 1 1 d GU
C23A C 0.4975(4) 0.0602(3) 0.3362(3) 0.0923(13) Uani 1 1 d GU
C24A C 0.5006(4) 0.0940(3) 0.3245(3) 0.0922(13) Uani 1 1 d GU
H24A H 0.5261 0.1035 0.3169 0.111 Uiso 1 1 calc R
C25A C 0.4588(5) 0.1112(2) 0.3261(3) 0.0919(13) Uani 1 1 d GU
H25A H 0.4515 0.1342 0.3198 0.110 Uiso 1 1 calc R
C26A C 0.3859(6) 0.0960(5) 0.3466(4) 0.0911(12) Uani 1 1 d U
H26A H 0.3858 0.1204 0.3530 0.109 Uiso 1 1 calc R
H26B H 0.3807 0.0815 0.3638 0.109 Uiso 1 1 calc R
N31A N 0.2373(4) 0.1458(3) 0.1637(2) 0.0873(13) Uani 1 1 d GU
C32A C 0.2308(4) 0.1703(2) 0.1412(3) 0.0872(14) Uani 1 1 d GU
H32A H 0.2204 0.1928 0.1452 0.105 Uiso 1 1 calc R
C33A C 0.2395(4) 0.1619(3) 0.1128(2) 0.0871(14) Uani 1 1 d GU
H33A H 0.2351 0.1787 0.0974 0.105 Uiso 1 1 calc R
C34A C 0.2547(4) 0.1290(3) 0.1069(2) 0.0872(14) Uani 1 1 d GU
H34A H 0.2606 0.1232 0.0874 0.105 Uiso 1 1 calc R
C35A C 0.2611(4) 0.1044(2) 0.1294(3) 0.0873(13) Uani 1 1 d GU
H35A H 0.2715 0.0819 0.1254 0.105 Uiso 1 1 calc R
C36A C 0.2524(4) 0.1128(3) 0.1578(3) 0.0875(13) Uani 1 1 d GU
N41A N 0.2444(4) 0.0671(3) 0.2254(2) 0.0884(12) Uani 1 1 d GU
N42A N 0.2450(4) 0.0975(2) 0.2079(3) 0.0881(12) Uani 1 1 d GU
C43A C 0.2574(4) 0.0880(3) 0.1799(3) 0.0878(12) Uani 1 1 d GU
C44A C 0.2645(4) 0.0516(3) 0.1801(3) 0.0880(13) Uani 1 1 d GU
H44A H 0.2731 0.0383 0.1642 0.106 Uiso 1 1 calc R
C45A C 0.2564(4) 0.0387(2) 0.2082(3) 0.0882(12) Uani 1 1 d GU
H45A H 0.2587 0.0153 0.2143 0.106 Uiso 1 1 calc R
C46A C 0.2325(6) 0.0661(5) 0.2554(4) 0.0889(12) Uani 1 1 d U
H46A H 0.2203 0.0430 0.2593 0.107 Uiso 1 1 calc R
H46B H 0.2086 0.0834 0.2573 0.107 Uiso 1 1 calc R
C51A C 0.3463(2) 0.0905(2) 0.3218(2) 0.0904(12) Uani 1 1 d GU
C52A C 0.3544(3) 0.0816(2) 0.2934(3) 0.0901(12) Uani 1 1 d GU
H52A H 0.3845 0.0812 0.2886 0.108 Uiso 1 1 calc R
C53A C 0.3183(4) 0.0732(2) 0.2718(2) 0.0897(12) Uani 1 1 d GU
H53A H 0.3238 0.0671 0.2524 0.108 Uiso 1 1 calc R
C54A C 0.2742(3) 0.0737(2) 0.27871(18) 0.0895(12) Uani 1 1 d GU
C55A C 0.2662(3) 0.08262(15) 0.30717(17) 0.0899(12) Uani 1 1 d GU
C56A C 0.3023(3) 0.09103(16) 0.32872(17) 0.0902(12) Uani 1 1 d GU
C61A C 0.2943(3) 0.1000(2) 0.35718(17) 0.0903(12) Uani 1 1 d GU
H61A H 0.3189 0.1057 0.3719 0.108 Uiso 1 1 calc R
C62A C 0.2502(4) 0.1005(2) 0.3641(2) 0.0903(13) Uani 1 1 d GU
H62A H 0.2447 0.1066 0.3835 0.108 Uiso 1 1 calc R
C63A C 0.2142(3) 0.0921(2) 0.3425(3) 0.0902(13) Uani 1 1 d GU
H63A H 0.1840 0.0924 0.3473 0.108 Uiso 1 1 calc R
C64A C 0.2222(2) 0.0831(2) 0.3141(2) 0.0900(12) Uani 1 1 d GU
H64A H 0.1975 0.0774 0.2993 0.108 Uiso 1 1 calc R
N11B N 0.2124(5) 0.1605(2) 0.2475(2) 0.0959(13) Uani 1 1 d GU
C12B C 0.1695(4) 0.1575(3) 0.2561(3) 0.0960(14) Uani 1 1 d GU
H12B H 0.1439 0.1535 0.2417 0.115 Uiso 1 1 calc R
C13B C 0.1641(4) 0.1604(3) 0.2860(3) 0.0961(14) Uani 1 1 d GU
H13B H 0.1348 0.1584 0.2919 0.115 Uiso 1 1 calc R
C14B C 0.2016(5) 0.1663(3) 0.3071(2) 0.0961(14) Uani 1 1 d GU
H14B H 0.1979 0.1683 0.3275 0.115 Uiso 1 1 calc R
C15B C 0.2445(4) 0.1693(3) 0.2985(3) 0.0960(13) Uani 1 1 d GU
H15B H 0.2701 0.1733 0.3130 0.115 Uiso 1 1 calc R
C16B C 0.2499(4) 0.1664(3) 0.2687(3) 0.0959(13) Uani 1 1 d GU
N21B N 0.3270(5) 0.1814(3) 0.2181(3) 0.0953(12) Uani 1 1 d GU
N22B N 0.2827(4) 0.1739(3) 0.2247(3) 0.0955(13) Uani 1 1 d GU
C23B C 0.2851(4) 0.1706(3) 0.2560(3) 0.0957(13) Uani 1 1 d GU
C24B C 0.3308(5) 0.1760(3) 0.2687(2) 0.0956(13) Uani 1 1 d GU
H24B H 0.3420 0.1753 0.2893 0.115 Uiso 1 1 calc R
C25B C 0.3567(3) 0.1827(3) 0.2453(4) 0.0955(13) Uani 1 1 d GU
H25B H 0.3883 0.1872 0.2475 0.115 Uiso 1 1 calc R
C26B C 0.3364(7) 0.1893(4) 0.1891(4) 0.0949(12) Uani 1 1 d U
H26C H 0.3595 0.2079 0.1906 0.114 Uiso 1 1 calc R
H26D H 0.3085 0.1985 0.1774 0.114 Uiso 1 1 calc R
N31B N 0.5405(5) 0.0224(2) 0.1746(2) 0.0930(14) Uani 1 1 d GU
C32B C 0.5855(4) 0.0137(3) 0.1835(3) 0.0930(14) Uani 1 1 d GU
H32B H 0.6091 0.0274 0.1774 0.112 Uiso 1 1 calc R
C33B C 0.5962(3) -0.0152(3) 0.2013(3) 0.0929(14) Uani 1 1 d GU
H33B H 0.6270 -0.0211 0.2074 0.112 Uiso 1 1 calc R
C34B C 0.5618(5) -0.0353(2) 0.2102(2) 0.0929(14) Uani 1 1 d GU
H34B H 0.5691 -0.0550 0.2224 0.112 Uiso 1 1 calc R
C35B C 0.5168(4) -0.0266(3) 0.2013(3) 0.0930(14) Uani 1 1 d GU
H35B H 0.4933 -0.0403 0.2074 0.112 Uiso 1 1 calc R
C36B C 0.5061(3) 0.0023(3) 0.1835(3) 0.0931(13) Uani 1 1 d GU
N41B N 0.4100(4) 0.0425(3) 0.1417(2) 0.0938(12) Uani 1 1 d GU
N42B N 0.4566(4) 0.0408(3) 0.1534(3) 0.0935(13) Uani 1 1 d GU
C43B C 0.4631(4) 0.0114(3) 0.1722(3) 0.0934(13) Uani 1 1 d GU
C44B C 0.4205(5) -0.0051(3) 0.1722(3) 0.0935(13) Uani 1 1 d GU
H44B H 0.4149 -0.0253 0.1829 0.112 Uiso 1 1 calc R
C45B C 0.3876(3) 0.0142(3) 0.1534(3) 0.0936(13) Uani 1 1 d GU
H45B H 0.3562 0.0090 0.1493 0.112 Uiso 1 1 calc R
C46B C 0.3925(7) 0.0710(4) 0.1234(4) 0.0940(12) Uani 1 1 d U
H46C H 0.3663 0.0628 0.1094 0.113 Uiso 1 1 calc R
H46D H 0.4161 0.0788 0.1116 0.113 Uiso 1 1 calc R
C51B C 0.3541(3) 0.1579(2) 0.17162(19) 0.0945(12) Uani 1 1 d GU
C52B C 0.3638(3) 0.1266(3) 0.18614(19) 0.0942(12) Uani 1 1 d GU
H52B H 0.3624 0.1248 0.2068 0.113 Uiso 1 1 calc R
C53B C 0.3757(3) 0.0980(2) 0.1704(2) 0.0941(12) Uani 1 1 d GU
H53B H 0.3824 0.0766 0.1803 0.113 Uiso 1 1 calc R
C54B C 0.3779(3) 0.10065(17) 0.1401(2) 0.0940(12) Uani 1 1 d GU
C55B C 0.3681(2) 0.13193(17) 0.12557(19) 0.0941(12) Uani 1 1 d GU
C56B C 0.3562(2) 0.16054(17) 0.14133(19) 0.0942(12) Uani 1 1 d GU
C61B C 0.3464(3) 0.19183(17) 0.1268(2) 0.0943(12) Uani 1 1 d GU
H61B H 0.3383 0.2114 0.1376 0.113 Uiso 1 1 calc R
C62B C 0.3485(3) 0.1945(2) 0.0965(2) 0.0943(13) Uani 1 1 d GU
H62B H 0.3419 0.2159 0.0866 0.113 Uiso 1 1 calc R
C63B C 0.3604(4) 0.1659(3) 0.08076(19) 0.0942(13) Uani 1 1 d GU
H63B H 0.3619 0.1677 0.0601 0.113 Uiso 1 1 calc R
C64B C 0.3702(3) 0.1346(2) 0.09528(19) 0.0942(12) Uani 1 1 d GU
H64B H 0.3783 0.1150 0.0845 0.113 Uiso 1 1 calc R
N11C N 0.3743(3) 0.0100(3) 0.3603(4) 0.1124(15) Uani 1 1 d GU
C12C C 0.3562(5) 0.0190(3) 0.3858(3) 0.1124(15) Uani 1 1 d GU
H12C H 0.3757 0.0245 0.4035 0.135 Uiso 1 1 calc R
C13C C 0.3095(5) 0.0198(3) 0.3856(3) 0.1123(15) Uani 1 1 d GU
H13C H 0.2971 0.0259 0.4031 0.135 Uiso 1 1 calc R
C14C C 0.2809(3) 0.0116(3) 0.3597(4) 0.1124(15) Uani 1 1 d GU
H14C H 0.2489 0.0122 0.3596 0.135 Uiso 1 1 calc R
C15C C 0.2990(5) 0.0027(3) 0.3342(3) 0.1124(15) Uani 1 1 d GU
H15C H 0.2794 -0.0028 0.3165 0.135 Uiso 1 1 calc R
C16C C 0.3457(5) 0.0019(3) 0.3344(3) 0.1125(14) Uani 1 1 d GU
N21C N 0.4257(4) -0.0276(3) 0.2868(4) 0.1134(13) Uani 1 1 d GU
N22C N 0.4142(5) -0.0139(3) 0.3138(3) 0.1132(14) Uani 1 1 d GU
C23C C 0.3664(5) -0.0095(3) 0.3104(3) 0.1129(14) Uani 1 1 d GU
C24C C 0.3484(4) -0.0205(3) 0.2814(4) 0.1131(14) Uani 1 1 d GU
H24C H 0.3174 -0.0203 0.2732 0.136 Uiso 1 1 calc R
C25C C 0.3851(6) -0.0317(3) 0.2668(3) 0.1133(14) Uani 1 1 d GU
H25C H 0.3828 -0.0403 0.2471 0.136 Uiso 1 1 calc R
C26C C 0.4710(7) -0.0325(5) 0.2822(5) 0.1136(13) Uani 1 1 d U
H26E H 0.4722 -0.0523 0.2684 0.136 Uiso 1 1 calc R
H26F H 0.4889 -0.0390 0.3013 0.136 Uiso 1 1 calc R
N31C N 0.4987(4) 0.1051(3) 0.1242(4) 0.1151(15) Uani 1 1 d GU
C32C C 0.4971(4) 0.1075(3) 0.0936(3) 0.1152(15) Uani 1 1 d GU
H32C H 0.5062 0.0885 0.0826 0.138 Uiso 1 1 calc R
C33C C 0.4824(4) 0.1379(4) 0.0790(3) 0.1153(15) Uani 1 1 d GU
H33C H 0.4813 0.1396 0.0581 0.138 Uiso 1 1 calc R
C34C C 0.4692(4) 0.1658(3) 0.0951(4) 0.1152(15) Uani 1 1 d GU
H34C H 0.4591 0.1866 0.0851 0.138 Uiso 1 1 calc R
C35C C 0.4707(4) 0.1634(3) 0.1257(4) 0.1151(15) Uani 1 1 d GU
H35C H 0.4617 0.1825 0.1367 0.138 Uiso 1 1 calc R
C36C C 0.4854(4) 0.1330(4) 0.1403(3) 0.1151(14) Uani 1 1 d GU
N41C N 0.5305(4) 0.1075(3) 0.2149(3) 0.1148(13) Uani 1 1 d GDU
N42C N 0.5204(5) 0.1023(3) 0.1837(3) 0.1149(14) Uani 1 1 d GU
C43C C 0.4934(5) 0.1305(4) 0.1717(3) 0.1151(14) Uani 1 1 d GU
C44C C 0.4867(4) 0.1531(3) 0.1953(4) 0.1151(14) Uani 1 1 d GU
H44C H 0.4699 0.1740 0.1936 0.138 Uiso 1 1 calc R
C45C C 0.5097(5) 0.1389(4) 0.2220(3) 0.1150(14) Uani 1 1 d GU
H45C H 0.5109 0.1486 0.2413 0.138 Uiso 1 1 calc R
C46C C 0.5594(6) 0.0854(4) 0.2345(4) 0.1145(13) Uani 1 1 d DU
H46E H 0.5744 0.0997 0.2511 0.137 Uiso 1 1 calc R
H46F H 0.5834 0.0763 0.2236 0.137 Uiso 1 1 calc R
C51C C 0.4937(3) -0.0018(3) 0.2696(3) 0.1137(13) Uani 1 1 d GU
C52C C 0.4682(3) 0.0254(3) 0.2561(3) 0.1137(13) Uani 1 1 d GU
H52C H 0.4361 0.0247 0.2542 0.136 Uiso 1 1 calc R
C53C C 0.4898(4) 0.0536(3) 0.2452(3) 0.1138(13) Uani 1 1 d GU
H53C H 0.4724 0.0722 0.2360 0.137 Uiso 1 1 calc R
C54C C 0.5368(4) 0.0547(2) 0.2479(2) 0.1141(13) Uani 1 1 d GDU
C55C C 0.5623(3) 0.02751(19) 0.26151(18) 0.1140(13) Uani 1 1 d GU
C56C C 0.5408(3) -0.00071(19) 0.27236(18) 0.1139(13) Uani 1 1 d GU
C61C C 0.5662(4) -0.0279(2) 0.2859(2) 0.1140(14) Uani 1 1 d GU
H61C H 0.5515 -0.0472 0.2933 0.137 Uiso 1 1 calc R
C62C C 0.6133(4) -0.0268(3) 0.2886(3) 0.1140(14) Uani 1 1 d GU
H62C H 0.6307 -0.0454 0.2979 0.137 Uiso 1 1 calc R
C63C C 0.6348(3) 0.0014(3) 0.2778(3) 0.1140(14) Uani 1 1 d GU
H63C H 0.6670 0.0021 0.2796 0.137 Uiso 1 1 calc R
C64C C 0.6093(3) 0.0286(3) 0.2642(3) 0.1140(14) Uani 1 1 d GU
H64C H 0.6241 0.0478 0.2568 0.137 Uiso 1 1 calc R
N11D N 0.4419(5) -0.0458(3) 0.3744(4) 0.1304(15) Uani 1 1 d GU
C12D C 0.4343(5) -0.0747(4) 0.3562(3) 0.1306(16) Uani 1 1 d GU
H12D H 0.4274 -0.0720 0.3353 0.157 Uiso 1 1 calc R
C13D C 0.4366(5) -0.1076(3) 0.3686(4) 0.1307(16) Uani 1 1 d GU
H13D H 0.4314 -0.1274 0.3562 0.157 Uiso 1 1 calc R
C14D C 0.4467(5) -0.1116(3) 0.3992(4) 0.1306(16) Uani 1 1 d GU
H14D H 0.4483 -0.1341 0.4077 0.157 Uiso 1 1 calc R
C15D C 0.4543(5) -0.0827(4) 0.4174(3) 0.1304(15) Uani 1 1 d GU
H15D H 0.4612 -0.0855 0.4383 0.156 Uiso 1 1 calc R
C16D C 0.4520(5) -0.0498(3) 0.4050(4) 0.1301(15) Uani 1 1 d GU
N21D N 0.4694(5) 0.0371(3) 0.4288(4) 0.1284(14) Uani 1 1 d GDU
N22D N 0.4609(5) 0.0112(4) 0.4066(3) 0.1288(14) Uani 1 1 d GU
C23D C 0.4618(5) -0.0214(3) 0.4209(4) 0.1294(14) Uani 1 1 d GU
C24D C 0.4708(5) -0.0157(4) 0.4520(3) 0.1292(15) Uani 1 1 d GU
H24D H 0.4733 -0.0331 0.4670 0.155 Uiso 1 1 calc R
C25D C 0.4755(5) 0.0204(4) 0.4569(3) 0.1289(14) Uani 1 1 d GU
H25D H 0.4817 0.0315 0.4757 0.155 Uiso 1 1 calc R
C26D C 0.4767(6) 0.0741(4) 0.4227(5) 0.1275(14) Uani 1 1 d DU
H26G H 0.4735 0.0878 0.4407 0.153 Uiso 1 1 calc R
H26H H 0.4533 0.0820 0.4066 0.153 Uiso 1 1 calc R
N31D N 0.7601(4) 0.0530(3) 0.4833(4) 0.1266(15) Uani 1 1 d GU
C32D C 0.7868(5) 0.0446(4) 0.5098(3) 0.1267(16) Uani 1 1 d GU
H32D H 0.7826 0.0564 0.5276 0.152 Uiso 1 1 calc R
C33D C 0.8196(5) 0.0190(4) 0.5104(3) 0.1269(16) Uani 1 1 d GU
H33D H 0.8379 0.0132 0.5285 0.152 Uiso 1 1 calc R
C34D C 0.8257(4) 0.0017(3) 0.4844(4) 0.1269(16) Uani 1 1 d GU
H34D H 0.8482 -0.0158 0.4848 0.152 Uiso 1 1 calc R
C35D C 0.7990(6) 0.0101(4) 0.4578(3) 0.1267(15) Uani 1 1 d GU
H35D H 0.8032 -0.0017 0.4401 0.152 Uiso 1 1 calc R
C36D C 0.7662(5) 0.0357(4) 0.4573(3) 0.1265(15) Uani 1 1 d GU
N41D N 0.6887(4) 0.0819(3) 0.4041(4) 0.1259(14) Uani 1 1 d GDU
N42D N 0.7097(5) 0.0743(4) 0.4333(3) 0.1259(14) Uani 1 1 d GU
C43D C 0.7385(5) 0.0452(4) 0.4317(3) 0.1262(14) Uani 1 1 d GU
C44D C 0.7352(5) 0.0349(3) 0.4015(4) 0.1261(15) Uani 1 1 d GU
H44D H 0.7508 0.0161 0.3940 0.151 Uiso 1 1 calc R
C45D C 0.7044(5) 0.0575(4) 0.3844(3) 0.1261(14) Uani 1 1 d GU
H45D H 0.6958 0.0566 0.3635 0.151 Uiso 1 1 calc R
C46D C 0.6561(5) 0.1096(5) 0.3955(5) 0.1260(14) Uani 1 1 d DU
H46G H 0.6557 0.1151 0.3742 0.151 Uiso 1 1 calc R
H46H H 0.6650 0.1306 0.4072 0.151 Uiso 1 1 calc R
C51D C 0.5240(4) 0.0803(3) 0.4137(3) 0.1267(14) Uani 1 1 d GDU
C52D C 0.5594(5) 0.0567(2) 0.4191(3) 0.1265(14) Uani 1 1 d GU
H52D H 0.5542 0.0346 0.4271 0.152 Uiso 1 1 calc R
C53D C 0.6023(4) 0.0654(3) 0.4128(3) 0.1263(14) Uani 1 1 d GU
H53D H 0.6265 0.0493 0.4165 0.152 Uiso 1 1 calc R
C54D C 0.6100(3) 0.0978(3) 0.4011(3) 0.1260(14) Uani 1 1 d GDU
C55D C 0.5746(3) 0.1214(2) 0.39566(19) 0.1260(14) Uani 1 1 d GU
C56D C 0.5317(3) 0.1127(2) 0.40198(19) 0.1262(14) Uani 1 1 d GU
C61D C 0.4963(3) 0.1363(3) 0.3966(3) 0.1260(14) Uani 1 1 d GU
H61D H 0.4670 0.1303 0.4009 0.151 Uiso 1 1 calc R
C62D C 0.5039(4) 0.1686(3) 0.3849(3) 0.1259(15) Uani 1 1 d GU
H62D H 0.4798 0.1848 0.3812 0.151 Uiso 1 1 calc R
C63D C 0.5469(5) 0.1774(2) 0.3786(3) 0.1258(15) Uani 1 1 d GU
H63D H 0.5521 0.1995 0.3705 0.151 Uiso 1 1 calc R
C64D C 0.5822(4) 0.1537(3) 0.3840(3) 0.1258(14) Uani 1 1 d GU
H64D H 0.6116 0.1597 0.3796 0.151 Uiso 1 1 calc R
N11E N 0.6615(5) 0.1243(3) 0.4750(3) 0.1214(15) Uani 1 1 d GU
C12E C 0.6157(6) 0.1170(3) 0.4744(3) 0.1215(15) Uani 1 1 d GU
H12E H 0.6060 0.0938 0.4760 0.146 Uiso 1 1 calc R
C13E C 0.5841(4) 0.1437(4) 0.4713(3) 0.1215(15) Uani 1 1 d GU
H13E H 0.5528 0.1387 0.4709 0.146 Uiso 1 1 calc R
C14E C 0.5984(5) 0.1776(3) 0.4689(3) 0.1215(15) Uani 1 1 d GU
H14E H 0.5768 0.1959 0.4668 0.146 Uiso 1 1 calc R
C15E C 0.6442(6) 0.1849(3) 0.4695(3) 0.1215(15) Uani 1 1 d GU
H15E H 0.6539 0.2082 0.4679 0.146 Uiso 1 1 calc R
C16E C 0.6758(4) 0.1583(4) 0.4726(3) 0.1214(14) Uani 1 1 d GU
N21E N 0.7945(5) 0.1439(4) 0.4765(3) 0.1217(14) Uani 1 1 d GDU
N22E N 0.7489(6) 0.1330(3) 0.4764(3) 0.1215(14) Uani 1 1 d GU
C23E C 0.7211(4) 0.1630(5) 0.4745(3) 0.1214(14) Uani 1 1 d GU
C24E C 0.7494(6) 0.1923(3) 0.4734(3) 0.1214(14) Uani 1 1 d GU
H24E H 0.7397 0.2157 0.4720 0.146 Uiso 1 1 calc R
C25E C 0.7948(5) 0.1806(4) 0.4746(3) 0.1216(14) Uani 1 1 d GU
H25E H 0.8208 0.1947 0.4742 0.146 Uiso 1 1 calc R
C26E C 0.8335(7) 0.1223(5) 0.4758(4) 0.1221(14) Uani 1 1 d DU
H26I H 0.8334 0.1043 0.4912 0.147 Uiso 1 1 calc R
H26J H 0.8610 0.1366 0.4813 0.147 Uiso 1 1 calc R
N31E N 0.8300(5) 0.1613(4) 0.2956(3) 0.1236(15) Uani 1 1 d GU
C32E C 0.8303(4) 0.1916(4) 0.2792(3) 0.1236(16) Uani 1 1 d GU
H32E H 0.8559 0.2065 0.2820 0.148 Uiso 1 1 calc R
C33E C 0.7931(6) 0.2001(3) 0.2585(3) 0.1236(16) Uani 1 1 d GU
H33E H 0.7933 0.2208 0.2473 0.148 Uiso 1 1 calc R
C34E C 0.7556(4) 0.1784(4) 0.2544(3) 0.1236(16) Uani 1 1 d GU
H34E H 0.7302 0.1842 0.2403 0.148 Uiso 1 1 calc R
C35E C 0.7554(5) 0.1481(4) 0.2708(4) 0.1236(15) Uani 1 1 d GU
H35E H 0.7298 0.1332 0.2679 0.148 Uiso 1 1 calc R
C36E C 0.7926(6) 0.1396(3) 0.2914(3) 0.1235(15) Uani 1 1 d GU
N41E N 0.8253(5) 0.0706(4) 0.3398(3) 0.1233(14) Uani 1 1 d GU
N42E N 0.8286(5) 0.1032(3) 0.3260(3) 0.1233(14) Uani 1 1 d GU
C43E C 0.7891(6) 0.1078(3) 0.3050(3) 0.1234(14) Uani 1 1 d GU
C44E C 0.7615(4) 0.0780(4) 0.3059(3) 0.1234(15) Uani 1 1 d GU
H44E H 0.7330 0.0741 0.2942 0.148 Uiso 1 1 calc R
C45E C 0.7839(6) 0.0550(3) 0.3274(4) 0.1234(14) Uani 1 1 d GU
H45E H 0.7730 0.0330 0.3326 0.148 Uiso 1 1 calc R
C46E C 0.8606(8) 0.0600(5) 0.3665(5) 0.1233(14) Uani 1 1 d U
H46I H 0.8599 0.0347 0.3696 0.148 Uiso 1 1 calc R
H46J H 0.8915 0.0666 0.3628 0.148 Uiso 1 1 calc R
C51E C 0.8376(4) 0.1047(3) 0.4468(3) 0.1226(13) Uani 1 1 d GDU
C52E C 0.8063(3) 0.1119(3) 0.4220(3) 0.1227(14) Uani 1 1 d GU
H52E H 0.7808 0.1262 0.4238 0.147 Uiso 1 1 calc R
C53E C 0.8121(4) 0.0982(3) 0.3945(3) 0.1228(14) Uani 1 1 d GU
H53E H 0.7907 0.1031 0.3775 0.147 Uiso 1 1 calc R
C54E C 0.8494(4) 0.0773(3) 0.3918(2) 0.1231(13) Uani 1 1 d GU
C55E C 0.8807(3) 0.0702(2) 0.4165(2) 0.1232(13) Uani 1 1 d GU
C56E C 0.8749(3) 0.0839(2) 0.44404(19) 0.1231(13) Uani 1 1 d GU
C61E C 0.9062(4) 0.0767(3) 0.4688(2) 0.1234(14) Uani 1 1 d GU
H61E H 0.9022 0.0861 0.4876 0.148 Uiso 1 1 calc R
C62E C 0.9434(4) 0.0558(3) 0.4661(3) 0.1236(14) Uani 1 1 d GU
H62E H 0.9649 0.0510 0.4831 0.148 Uiso 1 1 calc R
C63E C 0.9493(3) 0.0421(3) 0.4386(3) 0.1237(14) Uani 1 1 d GU
H63E H 0.9747 0.0279 0.4368 0.148 Uiso 1 1 calc R
C64E C 0.9179(4) 0.0493(3) 0.4138(3) 0.1236(14) Uani 1 1 d GU
H64E H 0.9219 0.0399 0.3950 0.148 Uiso 1 1 calc R
N11F N 0.9243(4) 0.1289(4) 0.3611(3) 0.1197(15) Uani 1 1 d GU
C12F C 0.9599(5) 0.1068(3) 0.3574(3) 0.1201(15) Uani 1 1 d GU
H12F H 0.9610 0.0958 0.3388 0.144 Uiso 1 1 calc R
C13F C 0.9939(4) 0.1007(3) 0.3810(4) 0.1203(15) Uani 1 1 d GU
H13F H 1.0182 0.0856 0.3785 0.144 Uiso 1 1 calc R
C14F C 0.9922(4) 0.1167(4) 0.4082(3) 0.1201(15) Uani 1 1 d GU
H14F H 1.0155 0.1126 0.4243 0.144 Uiso 1 1 calc R
C15F C 0.9567(6) 0.1389(3) 0.4119(3) 0.1197(15) Uani 1 1 d GU
H15F H 0.9556 0.1499 0.4304 0.144 Uiso 1 1 calc R
C16F C 0.9227(4) 0.1450(3) 0.3883(4) 0.1191(15) Uani 1 1 d GU
N21F N 0.8183(4) 0.1878(3) 0.3779(3) 0.1167(14) Uani 1 1 d GDU
N22F N 0.8534(6) 0.1670(3) 0.3691(3) 0.1174(14) Uani 1 1 d GU
C23F C 0.8883(4) 0.1643(3) 0.3936(4) 0.1180(14) Uani 1 1 d GU
C24F C 0.8749(5) 0.1835(4) 0.4175(3) 0.1176(14) Uani 1 1 d GU
H24F H 0.8918 0.1861 0.4367 0.141 Uiso 1 1 calc R
C25F C 0.8316(5) 0.1980(3) 0.4079(3) 0.1172(14) Uani 1 1 d GU
H25F H 0.8145 0.2121 0.4194 0.141 Uiso 1 1 calc R
C26F C 0.7787(6) 0.1971(5) 0.3581(4) 0.1157(13) Uani 1 1 d DU
H26K H 0.7541 0.2030 0.3698 0.139 Uiso 1 1 calc R
H26L H 0.7687 0.1769 0.3455 0.139 Uiso 1 1 calc R
N31F N 0.8993(3) 0.4004(4) 0.3425(3) 0.1120(15) Uani 1 1 d GU
C32F C 0.9167(5) 0.4252(3) 0.3631(3) 0.1120(15) Uani 1 1 d GU
H32F H 0.8971 0.4372 0.3745 0.134 Uiso 1 1 calc R
C33F C 0.9629(5) 0.4324(3) 0.3671(3) 0.1120(15) Uani 1 1 d GU
H33F H 0.9748 0.4494 0.3812 0.134 Uiso 1 1 calc R
C34F C 0.9916(3) 0.4149(4) 0.3505(3) 0.1120(15) Uani 1 1 d GU
H34F H 1.0231 0.4199 0.3533 0.134 Uiso 1 1 calc R
C35F C 0.9741(5) 0.3901(3) 0.3300(3) 0.1121(15) Uani 1 1 d GU
H35F H 0.9937 0.3781 0.3186 0.134 Uiso 1 1 calc R
C36F C 0.9279(5) 0.3829(3) 0.3259(3) 0.1122(14) Uani 1 1 d GU
N41F N 0.8524(4) 0.3248(3) 0.2825(3) 0.1135(13) Uani 1 1 d GDU
N42F N 0.8649(5) 0.3500(3) 0.3049(3) 0.1131(14) Uani 1 1 d GU
C43F C 0.9118(5) 0.3571(3) 0.3054(3) 0.1128(14) Uani 1 1 d GU
C44F C 0.9282(4) 0.3364(4) 0.2834(4) 0.1131(14) Uani 1 1 d GU
H44F H 0.9584 0.3359 0.2789 0.136 Uiso 1 1 calc R
C45F C 0.8915(6) 0.3164(3) 0.2693(3) 0.1134(14) Uani 1 1 d GU
H45F H 0.8928 0.3002 0.2537 0.136 Uiso 1 1 calc R
C46F C 0.8077(6) 0.3092(5) 0.2774(4) 0.1140(13) Uani 1 1 d DU
H46K H 0.8030 0.2989 0.2573 0.137 Uiso 1 1 calc R
H46L H 0.7845 0.3274 0.2781 0.137 Uiso 1 1 calc R
C51F C 0.7869(4) 0.2274(3) 0.3384(2) 0.1150(13) Uani 1 1 d GDU
C52F C 0.8295(4) 0.2427(3) 0.3399(3) 0.1147(13) Uani 1 1 d GU
H52F H 0.8537 0.2346 0.3540 0.138 Uiso 1 1 calc R
C53F C 0.8365(3) 0.2696(3) 0.3208(3) 0.1145(13) Uani 1 1 d GU
H53F H 0.8655 0.2800 0.3218 0.137 Uiso 1 1 calc R
C54F C 0.8009(4) 0.2813(2) 0.3002(3) 0.1142(13) Uani 1 1 d GDU
C55F C 0.7584(3) 0.26612(19) 0.29871(18) 0.1145(13) Uani 1 1 d GU
C56F C 0.7514(3) 0.23917(19) 0.31780(19) 0.1147(13) Uani 1 1 d GU
C61F C 0.7089(4) 0.2239(3) 0.3163(3) 0.1148(14) Uani 1 1 d GU
H61F H 0.7041 0.2055 0.3293 0.138 Uiso 1 1 calc R
C62F C 0.6733(3) 0.2357(3) 0.2957(3) 0.1148(14) Uani 1 1 d GU
H62F H 0.6443 0.2253 0.2947 0.138 Uiso 1 1 calc R
C63F C 0.6803(4) 0.2626(3) 0.2766(3) 0.1147(14) Uani 1 1 d GU
H63F H 0.6561 0.2706 0.2625 0.138 Uiso 1 1 calc R
C64F C 0.7229(4) 0.2779(3) 0.2781(2) 0.1146(14) Uani 1 1 d GU
H64F H 0.7277 0.2963 0.2651 0.137 Uiso 1 1 calc R
N11G N 0.1539(3) 0.1415(3) 0.1874(3) 0.0981(14) Uani 1 1 d GU
C12G C 0.1412(4) 0.1069(3) 0.1843(3) 0.0980(14) Uani 1 1 d GU
H12G H 0.1621 0.0893 0.1914 0.118 Uiso 1 1 calc R
C13G C 0.0980(5) 0.0982(2) 0.1709(3) 0.0981(14) Uani 1 1 d GU
H13G H 0.0893 0.0746 0.1688 0.118 Uiso 1 1 calc R
C14G C 0.0674(3) 0.1240(4) 0.1605(3) 0.0982(14) Uani 1 1 d GU
H14G H 0.0378 0.1180 0.1514 0.118 Uiso 1 1 calc R
C15G C 0.0801(4) 0.1585(3) 0.1636(3) 0.0984(14) Uani 1 1 d GU
H15G H 0.0591 0.1762 0.1565 0.118 Uiso 1 1 calc R
C16G C 0.1233(5) 0.1673(2) 0.1770(3) 0.0984(13) Uani 1 1 d GU
N21G N 0.1922(4) 0.2424(3) 0.1953(3) 0.0994(13) Uani 1 1 d GDU
N22G N 0.1842(4) 0.2063(3) 0.1933(3) 0.0990(13) Uani 1 1 d GU
C23G C 0.1378(5) 0.2010(3) 0.1821(3) 0.0989(13) Uani 1 1 d GU
C24G C 0.1171(3) 0.2340(4) 0.1772(3) 0.0992(13) Uani 1 1 d GU
H24G H 0.0862 0.2381 0.1698 0.119 Uiso 1 1 calc R
C25G C 0.1507(5) 0.2596(2) 0.1853(3) 0.0994(13) Uani 1 1 d GU
H25G H 0.1462 0.2839 0.1843 0.119 Uiso 1 1 calc R
C26G C 0.2360(6) 0.2562(5) 0.2055(3) 0.0997(12) Uani 1 1 d DU
H26M H 0.2384 0.2797 0.1973 0.120 Uiso 1 1 calc R
H26N H 0.2594 0.2415 0.1981 0.120 Uiso 1 1 calc R
N31G N 0.1411(4) 0.3384(4) 0.3636(3) 0.1019(14) Uani 1 1 d GU
C32G C 0.1107(5) 0.3637(2) 0.3699(3) 0.1020(14) Uani 1 1 d GU
H32G H 0.1130 0.3865 0.3623 0.122 Uiso 1 1 calc R
C33G C 0.0770(4) 0.3558(3) 0.3871(3) 0.1021(14) Uani 1 1 d GU
H33G H 0.0562 0.3732 0.3914 0.123 Uiso 1 1 calc R
C34G C 0.0737(4) 0.3225(4) 0.3982(3) 0.1021(14) Uani 1 1 d GU
H34G H 0.0506 0.3171 0.4100 0.122 Uiso 1 1 calc R
C35G C 0.1041(5) 0.2972(2) 0.3920(3) 0.1020(14) Uani 1 1 d GU
H35G H 0.1018 0.2744 0.3995 0.122 Uiso 1 1 calc R
C36G C 0.1378(4) 0.3051(3) 0.3747(3) 0.1018(13) Uani 1 1 d GU
N41G N 0.2349(4) 0.2651(3) 0.3494(3) 0.1012(13) Uani 1 1 d GU
N42G N 0.2043(5) 0.2924(2) 0.3529(3) 0.1014(13) Uani 1 1 d GU
C43G C 0.1709(4) 0.2797(3) 0.3696(3) 0.1016(13) Uani 1 1 d GU
C44G C 0.1809(5) 0.2445(3) 0.3765(3) 0.1015(13) Uani 1 1 d GU
H44G H 0.1640 0.2296 0.3875 0.122 Uiso 1 1 calc R
C45G C 0.2205(5) 0.2355(3) 0.3640(3) 0.1014(13) Uani 1 1 d GU
H45G H 0.2348 0.2135 0.3651 0.122 Uiso 1 1 calc R
C46G C 0.2705(7) 0.2663(5) 0.3353(4) 0.1009(12) Uani 1 1 d U
H46M H 0.2920 0.2480 0.3436 0.121 Uiso 1 1 calc R
H46N H 0.2857 0.2888 0.3396 0.121 Uiso 1 1 calc R
C51G C 0.2451(3) 0.2578(2) 0.2394(2) 0.1001(12) Uani 1 1 d GDU
C52G C 0.2096(3) 0.2538(2) 0.2561(3) 0.1002(12) Uani 1 1 d GU
H52G H 0.1798 0.2498 0.2464 0.120 Uiso 1 1 calc R
C53G C 0.2179(3) 0.2557(2) 0.2869(3) 0.1004(12) Uani 1 1 d GU
H53G H 0.1936 0.2529 0.2983 0.120 Uiso 1 1 calc R
C54G C 0.2616(4) 0.2616(2) 0.3010(2) 0.1006(12) Uani 1 1 d GU
C55G C 0.2971(3) 0.26559(16) 0.28435(17) 0.1006(12) Uani 1 1 d GU
C56G C 0.2888(3) 0.26372(16) 0.25354(17) 0.1004(12) Uani 1 1 d GU
C61G C 0.3243(4) 0.2677(2) 0.2369(2) 0.1005(13) Uani 1 1 d GU
H61G H 0.3187 0.2665 0.2158 0.121 Uiso 1 1 calc R
C62G C 0.3680(3) 0.2736(2) 0.2510(3) 0.1007(13) Uani 1 1 d GU
H62G H 0.3923 0.2764 0.2396 0.121 Uiso 1 1 calc R
C63G C 0.3763(3) 0.2755(2) 0.2818(3) 0.1008(13) Uani 1 1 d GU
H63G H 0.4061 0.2795 0.2914 0.121 Uiso 1 1 calc R
C64G C 0.3408(3) 0.2715(2) 0.2985(2) 0.1007(13) Uani 1 1 d GU
H64G H 0.3464 0.2728 0.3195 0.121 Uiso 1 1 calc R
N11H N 0.2394(4) 0.3539(3) 0.3123(3) 0.1108(14) Uani 1 1 d GU
C12H C 0.2353(4) 0.3441(3) 0.2827(4) 0.1108(15) Uani 1 1 d GU
H12H H 0.2083 0.3332 0.2736 0.133 Uiso 1 1 calc R
C13H C 0.2706(6) 0.3503(3) 0.2662(2) 0.1108(15) Uani 1 1 d GU
H13H H 0.2677 0.3436 0.2460 0.133 Uiso 1 1 calc R
C14H C 0.3100(4) 0.3663(3) 0.2795(3) 0.1109(15) Uani 1 1 d GU
H14H H 0.3341 0.3706 0.2683 0.133 Uiso 1 1 calc R
C15H C 0.3141(4) 0.3761(3) 0.3092(4) 0.1108(14) Uani 1 1 d GU
H15H H 0.3410 0.3871 0.3182 0.133 Uiso 1 1 calc R
C16H C 0.2788(6) 0.3699(3) 0.3256(2) 0.1108(14) Uani 1 1 d GU
N21H N 0.2455(5) 0.3842(3) 0.3977(3) 0.1107(13) Uani 1 1 d GU
N22H N 0.2391(4) 0.3716(3) 0.3680(3) 0.1106(13) Uani 1 1 d GU
C23H C 0.2776(6) 0.3810(4) 0.3546(3) 0.1107(14) Uani 1 1 d GU
C24H C 0.3079(4) 0.3994(3) 0.3759(4) 0.1107(14) Uani 1 1 d GU
H24H H 0.3364 0.4087 0.3728 0.133 Uiso 1 1 calc R
C25H C 0.2880(5) 0.4013(3) 0.4025(3) 0.1107(14) Uani 1 1 d GU
H25H H 0.3009 0.4122 0.4204 0.133 Uiso 1 1 calc R
C26H C 0.2145(7) 0.3766(5) 0.4184(5) 0.1108(13) Uani 1 1 d U
H26O H 0.1829 0.3796 0.4086 0.133 Uiso 1 1 calc R
H26P H 0.2196 0.3929 0.4354 0.133 Uiso 1 1 calc R
N31H N 0.3993(5) 0.2244(3) 0.4891(3) 0.1101(14) Uani 1 1 d GU
C32H C 0.4439(6) 0.2275(3) 0.5026(2) 0.1101(15) Uani 1 1 d GU
H32H H 0.4507 0.2402 0.5205 0.132 Uiso 1 1 calc R
C33H C 0.4786(4) 0.2120(3) 0.4897(3) 0.1101(15) Uani 1 1 d GU
H33H H 0.5091 0.2141 0.4989 0.132 Uiso 1 1 calc R
C34H C 0.4687(5) 0.1933(3) 0.4635(3) 0.1102(15) Uani 1 1 d GU
H34H H 0.4925 0.1827 0.4547 0.132 Uiso 1 1 calc R
C35H C 0.4241(6) 0.1902(3) 0.4501(2) 0.1102(14) Uani 1 1 d GU
H35H H 0.4174 0.1775 0.4321 0.132 Uiso 1 1 calc R
C36H C 0.3894(4) 0.2058(3) 0.4629(3) 0.1102(14) Uani 1 1 d GU
N41H N 0.2689(4) 0.2157(3) 0.4541(3) 0.1106(13) Uani 1 1 d GU
N42H N 0.3133(6) 0.2225(3) 0.4687(3) 0.1104(13) Uani 1 1 d GU
C43H C 0.3444(4) 0.2041(4) 0.4535(4) 0.1104(14) Uani 1 1 d GU
C44H C 0.3192(6) 0.1859(3) 0.4295(3) 0.1105(14) Uani 1 1 d GU
H44H H 0.3315 0.1715 0.4157 0.133 Uiso 1 1 calc R
C45H C 0.2725(5) 0.1931(3) 0.4299(3) 0.1106(14) Uani 1 1 d GU
H45H H 0.2481 0.1843 0.4164 0.133 Uiso 1 1 calc R
C46H C 0.2329(7) 0.2341(5) 0.4607(5) 0.1108(13) Uani 1 1 d U
H46O H 0.2352 0.2359 0.4826 0.133 Uiso 1 1 calc R
H46P H 0.2050 0.2209 0.4538 0.133 Uiso 1 1 calc R
C51H C 0.2215(4) 0.3387(2) 0.4299(2) 0.1109(13) Uani 1 1 d GU
C52H C 0.2556(3) 0.3175(3) 0.4219(3) 0.1108(13) Uani 1 1 d GU
H52H H 0.2770 0.3266 0.4102 0.133 Uiso 1 1 calc R
C53H C 0.2584(3) 0.2832(3) 0.4309(3) 0.1109(13) Uani 1 1 d GU
H53H H 0.2817 0.2688 0.4254 0.133 Uiso 1 1 calc R
C54H C 0.2271(4) 0.2700(2) 0.4481(3) 0.1109(13) Uani 1 1 d GU
C55H C 0.1930(3) 0.29107(18) 0.45610(18) 0.1111(13) Uani 1 1 d GU
C56H C 0.1902(3) 0.32542(18) 0.44703(18) 0.1111(13) Uani 1 1 d GU
C61H C 0.1561(4) 0.3465(2) 0.4551(3) 0.1113(13) Uani 1 1 d GU
H61H H 0.1542 0.3700 0.4489 0.134 Uiso 1 1 calc R
C62H C 0.1248(3) 0.3333(3) 0.4722(3) 0.1115(14) Uani 1 1 d GU
H62H H 0.1015 0.3477 0.4777 0.134 Uiso 1 1 calc R
C63H C 0.1276(3) 0.2989(3) 0.4813(2) 0.1115(14) Uani 1 1 d GU
H63H H 0.1063 0.2899 0.4930 0.134 Uiso 1 1 calc R
C64H C 0.1617(4) 0.2778(2) 0.4732(2) 0.1113(13) Uani 1 1 d GU
H64H H 0.1637 0.2544 0.4794 0.134 Uiso 1 1 calc R
N11J N 0.2965(4) 0.2777(3) 0.5157(3) 0.0988(13) Uani 1 1 d GU
C12J C 0.2660(4) 0.2642(2) 0.5332(3) 0.0991(14) Uani 1 1 d GU
H12J H 0.2677 0.2405 0.5388 0.119 Uiso 1 1 calc R
C13J C 0.2329(4) 0.2853(3) 0.5426(3) 0.0993(14) Uani 1 1 d GU
H13J H 0.2121 0.2761 0.5546 0.119 Uiso 1 1 calc R
C14J C 0.2304(4) 0.3200(3) 0.5344(3) 0.0992(14) Uani 1 1 d GU
H14J H 0.2078 0.3344 0.5408 0.119 Uiso 1 1 calc R
C15J C 0.2609(5) 0.3335(2) 0.5169(3) 0.0988(13) Uani 1 1 d GU
H15J H 0.2591 0.3572 0.5113 0.119 Uiso 1 1 calc R
C16J C 0.2939(4) 0.3124(3) 0.5075(3) 0.0984(13) Uani 1 1 d GU
N21J N 0.3793(4) 0.3166(3) 0.4616(3) 0.0961(12) Uani 1 1 d GU
N22J N 0.3532(5) 0.2997(2) 0.4812(3) 0.0967(12) Uani 1 1 d GU
C23J C 0.3223(4) 0.3242(3) 0.4903(3) 0.0973(12) Uani 1 1 d GU
C24J C 0.3293(5) 0.3562(3) 0.4763(3) 0.0968(13) Uani 1 1 d GU
H24J H 0.3132 0.3770 0.4784 0.116 Uiso 1 1 calc R
C25J C 0.3646(5) 0.3515(3) 0.4585(3) 0.0963(13) Uani 1 1 d GU
H25J H 0.3762 0.3687 0.4467 0.116 Uiso 1 1 calc R
C26J C 0.4103(6) 0.3010(5) 0.4458(4) 0.0953(12) Uani 1 1 d U
H26Q H 0.4096 0.3132 0.4266 0.114 Uiso 1 1 calc R
H26R H 0.4001 0.2770 0.4413 0.114 Uiso 1 1 calc R
N31J N 0.6373(4) 0.4061(3) 0.5476(2) 0.0920(13) Uani 1 1 d GU
C32J C 0.6497(4) 0.4404(3) 0.5530(2) 0.0919(14) Uani 1 1 d GU
H32J H 0.6528 0.4554 0.5368 0.110 Uiso 1 1 calc R
C33J C 0.6577(4) 0.4526(2) 0.5820(3) 0.0919(14) Uani 1 1 d GU
H33J H 0.6661 0.4761 0.5856 0.110 Uiso 1 1 calc R
C34J C 0.6532(4) 0.4306(3) 0.6056(2) 0.0920(14) Uani 1 1 d GU
H34J H 0.6587 0.4390 0.6254 0.110 Uiso 1 1 calc R
C35J C 0.6408(4) 0.3963(3) 0.6002(3) 0.0921(13) Uani 1 1 d GU
H35J H 0.6378 0.3813 0.6163 0.111 Uiso 1 1 calc R
C36J C 0.6329(4) 0.3840(2) 0.5712(3) 0.0922(13) Uani 1 1 d GU
N41J N 0.6034(4) 0.3047(3) 0.5341(2) 0.0932(12) Uani 1 1 d GDU
N42J N 0.6172(4) 0.3398(3) 0.5347(3) 0.0928(12) Uani 1 1 d GU
C43J C 0.6218(4) 0.3513(2) 0.5646(3) 0.0927(12) Uani 1 1 d GU
C44J C 0.6108(5) 0.3233(3) 0.5825(2) 0.0930(12) Uani 1 1 d GU
H44J H 0.6110 0.3237 0.6034 0.112 Uiso 1 1 calc R
C45J C 0.5994(4) 0.2945(2) 0.5636(3) 0.0932(12) Uani 1 1 d GU
H45J H 0.5907 0.2722 0.5697 0.112 Uiso 1 1 calc R
C46J C 0.5948(6) 0.2874(4) 0.5057(4) 0.0936(12) Uani 1 1 d DU
H46Q H 0.5999 0.2623 0.5088 0.112 Uiso 1 1 calc R
H46R H 0.6167 0.2959 0.4928 0.112 Uiso 1 1 calc R
C51J C 0.4582(3) 0.2999(2) 0.4605(2) 0.0947(12) Uani 1 1 d GU
C52J C 0.4686(4) 0.3114(2) 0.4896(2) 0.0944(12) Uani 1 1 d GU
H52J H 0.4457 0.3215 0.4995 0.113 Uiso 1 1 calc R
C53J C 0.5125(4) 0.3081(2) 0.50425(19) 0.0940(12) Uani 1 1 d GU
H53J H 0.5196 0.3159 0.5241 0.113 Uiso 1 1 calc R
C54J C 0.5460(3) 0.2933(2) 0.48979(19) 0.0939(12) Uani 1 1 d GU
C55J C 0.5356(3) 0.28178(16) 0.46068(18) 0.0942(12) Uani 1 1 d GU
C56J C 0.4917(3) 0.28507(16) 0.44603(18) 0.0945(12) Uani 1 1 d GU
C61J C 0.4813(3) 0.2736(2) 0.41692(19) 0.0946(12) Uani 1 1 d GU
H61J H 0.4513 0.2758 0.4069 0.114 Uiso 1 1 calc R
C62J C 0.5148(4) 0.2588(2) 0.40246(19) 0.0946(13) Uani 1 1 d GU
H62J H 0.5077 0.2509 0.3826 0.114 Uiso 1 1 calc R
C63J C 0.5587(4) 0.2555(2) 0.4171(2) 0.0945(12) Uani 1 1 d GU
H63J H 0.5816 0.2454 0.4072 0.113 Uiso 1 1 calc R
C64J C 0.5691(3) 0.2670(2) 0.4462(2) 0.0944(12) Uani 1 1 d GU
H64J H 0.5991 0.2647 0.4562 0.113 Uiso 1 1 calc R
N11K N 0.5246(6) 0.0301(3) 0.1076(3) 0.1352(16) Uani 1 1 d GU
C12K C 0.4890(4) 0.0108(4) 0.0930(4) 0.1353(16) Uani 1 1 d GU
H12K H 0.4600 0.0116 0.0994 0.162 Uiso 1 1 calc R
C13K C 0.4959(5) -0.0097(3) 0.0689(3) 0.1354(16) Uani 1 1 d GU
H13K H 0.4717 -0.0229 0.0588 0.162 Uiso 1 1 calc R
C14K C 0.5384(6) -0.0109(3) 0.0594(3) 0.1353(16) Uani 1 1 d GU
H14K H 0.5431 -0.0249 0.0430 0.162 Uiso 1 1 calc R
C15K C 0.5740(4) 0.0084(4) 0.0741(4) 0.1353(16) Uani 1 1 d GU
H15K H 0.6030 0.0076 0.0676 0.162 Uiso 1 1 calc R
C16K C 0.5670(5) 0.0290(3) 0.0982(4) 0.1352(15) Uani 1 1 d GU
N21K N 0.6269(6) 0.0880(3) 0.1462(3) 0.1354(14) Uani 1 1 d GDU
N22K N 0.5881(5) 0.0679(4) 0.1356(4) 0.1353(15) Uani 1 1 d GU
C23K C 0.5975(6) 0.0495(3) 0.1101(4) 0.1352(15) Uani 1 1 d GU
C24K C 0.6422(6) 0.0580(4) 0.1050(3) 0.1353(15) Uani 1 1 d GU
H24K H 0.6572 0.0494 0.0894 0.162 Uiso 1 1 calc R
C25K C 0.6604(4) 0.0818(4) 0.1273(4) 0.1354(15) Uani 1 1 d GU
H25K H 0.6897 0.0919 0.1292 0.162 Uiso 1 1 calc R
C26K C 0.6319(8) 0.1120(3) 0.1715(4) 0.1357(14) Uani 1 1 d DU
H26S H 0.6645 0.1152 0.1786 0.163 Uiso 1 1 calc R
H26T H 0.6176 0.1017 0.1879 0.163 Uiso 1 1 calc R
N31K N 0.6335(7) 0.2848(3) 0.0581(3) 0.1371(15) Uani 1 1 d GU
C32K C 0.6643(4) 0.2990(3) 0.0411(4) 0.1371(16) Uani 1 1 d GU
H32K H 0.6952 0.3017 0.0494 0.165 Uiso 1 1 calc R
C33K C 0.6500(6) 0.3092(3) 0.0120(4) 0.1372(16) Uani 1 1 d GU
H33K H 0.6710 0.3189 0.0004 0.165 Uiso 1 1 calc R
C34K C 0.6048(7) 0.3053(3) 0.0000(3) 0.1372(16) Uani 1 1 d GU
H34K H 0.5950 0.3123 -0.0199 0.165 Uiso 1 1 calc R
C35K C 0.5740(4) 0.2912(3) 0.0170(4) 0.1372(16) Uani 1 1 d GU
H35K H 0.5431 0.2885 0.0087 0.165 Uiso 1 1 calc R
C36K C 0.5883(6) 0.2809(3) 0.0460(4) 0.1370(15) Uani 1 1 d GU
N41K N 0.5488(7) 0.2560(3) 0.1135(3) 0.1367(14) Uani 1 1 d GDU
N42K N 0.5807(4) 0.2649(3) 0.0942(5) 0.1368(15) Uani 1 1 d GU
C43K C 0.5569(7) 0.2693(3) 0.0652(4) 0.1369(15) Uani 1 1 d GU
C44K C 0.5102(6) 0.2631(4) 0.0665(4) 0.1369(15) Uani 1 1 d GU
H44K H 0.4865 0.2643 0.0503 0.164 Uiso 1 1 calc R
C45K C 0.5052(5) 0.2550(3) 0.0964(5) 0.1369(15) Uani 1 1 d GU
H45K H 0.4775 0.2497 0.1037 0.164 Uiso 1 1 calc R
C46K C 0.5560(8) 0.2502(4) 0.1455(4) 0.1364(14) Uani 1 1 d DU
H46S H 0.5271 0.2526 0.1537 0.164 Uiso 1 1 calc R
H46T H 0.5778 0.2673 0.1553 0.164 Uiso 1 1 calc R
C51K C 0.6101(4) 0.1475(2) 0.1633(3) 0.1357(14) Uani 1 1 d GDU
C52K C 0.5975(4) 0.1577(3) 0.1340(2) 0.1357(14) Uani 1 1 d GDU
H52K H 0.6009 0.1421 0.1183 0.163 Uiso 1 1 calc R
C53K C 0.5799(4) 0.1905(3) 0.1278(2) 0.1358(14) Uani 1 1 d GDU
H53K H 0.5714 0.1975 0.1077 0.163 Uiso 1 1 calc R
C54K C 0.5749(4) 0.2133(2) 0.1508(3) 0.1361(14) Uani 1 1 d GDU
C55K C 0.5875(3) 0.20311(18) 0.1801(2) 0.1360(14) Uani 1 1 d GDU
C56K C 0.6050(3) 0.17022(18) 0.1864(2) 0.1359(14) Uani 1 1 d GDU
C61K C 0.6176(4) 0.1601(2) 0.2157(2) 0.1359(15) Uani 1 1 d GDU
H61K H 0.6296 0.1376 0.2200 0.163 Uiso 1 1 calc R
C62K C 0.6126(4) 0.1828(3) 0.2387(2) 0.1360(15) Uani 1 1 d GDU
H62K H 0.6211 0.1758 0.2587 0.163 Uiso 1 1 calc R
C63K C 0.5950(4) 0.2157(3) 0.2324(3) 0.1360(15) Uani 1 1 d GDU
H63K H 0.5916 0.2312 0.2482 0.163 Uiso 1 1 calc R
C64K C 0.5824(4) 0.2258(2) 0.2031(3) 0.1359(15) Uani 1 1 d GDU
H64K H 0.5704 0.2483 0.1988 0.163 Uiso 1 1 calc R
N11L N 0.6710(5) 0.2549(5) 0.1411(3) 0.1427(16) Uani 1 1 d GU
C12L C 0.6838(5) 0.2213(4) 0.1494(3) 0.1428(16) Uani 1 1 d GU
H12L H 0.6839 0.2038 0.1348 0.171 Uiso 1 1 calc R
C13L C 0.6966(5) 0.2134(3) 0.1792(4) 0.1428(16) Uani 1 1 d GU
H13L H 0.7054 0.1905 0.1849 0.171 Uiso 1 1 calc R
C14L C 0.6965(5) 0.2390(5) 0.2007(3) 0.1429(16) Uani 1 1 d GU
H14L H 0.7053 0.2336 0.2210 0.171 Uiso 1 1 calc R
C15L C 0.6837(5) 0.2725(4) 0.1923(4) 0.1429(16) Uani 1 1 d GU
H15L H 0.6836 0.2900 0.2070 0.172 Uiso 1 1 calc R
C16L C 0.6709(5) 0.2805(3) 0.1625(4) 0.1429(15) Uani 1 1 d GU
N21L N 0.6395(5) 0.3550(4) 0.1218(3) 0.1432(15) Uani 1 1 d GU
N22L N 0.6501(5) 0.3194(4) 0.1260(4) 0.1431(15) Uani 1 1 d GU
C23L C 0.6622(6) 0.3136(4) 0.1569(4) 0.1430(15) Uani 1 1 d GU
C24L C 0.6591(6) 0.3455(5) 0.1718(3) 0.1431(15) Uani 1 1 d GU
H24L H 0.6653 0.3492 0.1927 0.172 Uiso 1 1 calc R
C25L C 0.6450(6) 0.3712(3) 0.1501(4) 0.1432(15) Uani 1 1 d GU
H25L H 0.6401 0.3949 0.1539 0.172 Uiso 1 1 calc R
C26L C 0.6223(8) 0.3701(6) 0.0936(5) 0.1433(14) Uani 1 1 d U
H26U H 0.6251 0.3956 0.0949 0.172 Uiso 1 1 calc R
H26V H 0.6404 0.3619 0.0783 0.172 Uiso 1 1 calc R
N31L N 0.3737(5) 0.3802(4) 0.1539(3) 0.1412(16) Uani 1 1 d GU
C32L C 0.3620(5) 0.3948(3) 0.1798(4) 0.1412(16) Uani 1 1 d GU
H32L H 0.3699 0.4181 0.1846 0.169 Uiso 1 1 calc R
C33L C 0.3387(6) 0.3754(4) 0.1985(3) 0.1412(16) Uani 1 1 d GU
H33L H 0.3307 0.3854 0.2162 0.169 Uiso 1 1 calc R
C34L C 0.3271(5) 0.3413(4) 0.1914(3) 0.1413(16) Uani 1 1 d GU
H34L H 0.3112 0.3280 0.2042 0.170 Uiso 1 1 calc R
C35L C 0.3388(6) 0.3267(3) 0.1655(4) 0.1412(16) Uani 1 1 d GU
H35L H 0.3309 0.3034 0.1607 0.169 Uiso 1 1 calc R
C36L C 0.3621(6) 0.3461(4) 0.1468(3) 0.1413(15) Uani 1 1 d GU
N41L N 0.4118(5) 0.3344(4) 0.0807(3) 0.1416(15) Uani 1 1 d GU
N42L N 0.3996(6) 0.3550(3) 0.1042(4) 0.1415(15) Uani 1 1 d GU
C43L C 0.3745(6) 0.3340(5) 0.1218(3) 0.1414(15) Uani 1 1 d GU
C44L C 0.3713(6) 0.3004(4) 0.1091(4) 0.1414(15) Uani 1 1 d GU
H44L H 0.3563 0.2811 0.1164 0.170 Uiso 1 1 calc R
C45L C 0.3943(6) 0.3006(4) 0.0837(4) 0.1415(15) Uani 1 1 d GU
H45L H 0.3975 0.2815 0.0710 0.170 Uiso 1 1 calc R
C46L C 0.4341(6) 0.3488(6) 0.0585(5) 0.1421(14) Uani 1 1 d DU
H46U H 0.4219 0.3723 0.0537 0.171 Uiso 1 1 calc R
H46V H 0.4278 0.3346 0.0403 0.171 Uiso 1 1 calc R
C51L C 0.5762(4) 0.3609(3) 0.0855(3) 0.1430(14) Uani 1 1 d GU
C52L C 0.5487(6) 0.3478(3) 0.1053(2) 0.1428(14) Uani 1 1 d GU
H52L H 0.5614 0.3422 0.1250 0.171 Uiso 1 1 calc R
C53L C 0.5027(6) 0.3429(3) 0.0962(3) 0.1426(14) Uani 1 1 d GU
H53L H 0.4839 0.3340 0.1097 0.171 Uiso 1 1 calc R
C54L C 0.4841(4) 0.3511(3) 0.0673(3) 0.1426(14) Uani 1 1 d GDU
C55L C 0.5115(3) 0.3642(2) 0.0475(2) 0.1431(14) Uani 1 1 d GU
C56L C 0.5576(3) 0.3691(2) 0.0566(2) 0.1433(14) Uani 1 1 d GU
C61L C 0.5850(4) 0.3822(3) 0.0368(3) 0.1435(15) Uani 1 1 d GU
H61L H 0.6165 0.3855 0.0431 0.172 Uiso 1 1 calc R
C62L C 0.5665(6) 0.3904(3) 0.0080(3) 0.1437(15) Uani 1 1 d GU
H62L H 0.5852 0.3993 -0.0056 0.172 Uiso 1 1 calc R
C63L C 0.5204(6) 0.3855(3) -0.0011(2) 0.1436(15) Uani 1 1 d GU
H63L H 0.5077 0.3911 -0.0209 0.172 Uiso 1 1 calc R
C64L C 0.4930(4) 0.3724(3) 0.0186(3) 0.1434(15) Uani 1 1 d GU
H64L H 0.4615 0.3691 0.0124 0.172 Uiso 1 1 calc R
N11M N 0.4354(6) 0.4271(3) 0.0923(3) 0.1202(15) Uani 1 1 d GU
C12M C 0.4134(4) 0.4378(3) 0.0649(4) 0.1206(15) Uani 1 1 d GU
H12M H 0.3819 0.4337 0.0598 0.145 Uiso 1 1 calc R
C13M C 0.4376(6) 0.4544(3) 0.0449(2) 0.1207(15) Uani 1 1 d GU
H13M H 0.4225 0.4617 0.0262 0.145 Uiso 1 1 calc R
C14M C 0.4838(5) 0.4604(3) 0.0524(3) 0.1206(15) Uani 1 1 d GU
H14M H 0.5003 0.4718 0.0388 0.145 Uiso 1 1 calc R
C15M C 0.5058(4) 0.4497(4) 0.0798(4) 0.1202(15) Uani 1 1 d GU
H15M H 0.5373 0.4538 0.0849 0.144 Uiso 1 1 calc R
C16M C 0.4816(6) 0.4330(3) 0.0998(2) 0.1198(14) Uani 1 1 d GU
N21M N 0.5047(6) 0.3906(3) 0.1688(3) 0.1179(13) Uani 1 1 d GDU
N22M N 0.4766(4) 0.4013(3) 0.1426(3) 0.1183(14) Uani 1 1 d GU
C23M C 0.5030(6) 0.4221(4) 0.1258(3) 0.1189(14) Uani 1 1 d GU
C24M C 0.5475(5) 0.4243(3) 0.1415(4) 0.1185(14) Uani 1 1 d GU
H24M H 0.5722 0.4366 0.1354 0.142 Uiso 1 1 calc R
C25M C 0.5486(5) 0.4048(4) 0.1681(3) 0.1181(14) Uani 1 1 d GU
H25M H 0.5741 0.4018 0.1828 0.142 Uiso 1 1 calc R
C26M C 0.4872(8) 0.3692(5) 0.1907(4) 0.1173(13) Uani 1 1 d DU
H261 H 0.5114 0.3538 0.2004 0.141 Uiso 1 1 calc R
H262 H 0.4621 0.3547 0.1810 0.141 Uiso 1 1 calc R
N31M N 0.5062(6) 0.5649(3) 0.2933(3) 0.1167(15) Uani 1 1 d GU
C32M C 0.5383(4) 0.5905(4) 0.3015(3) 0.1168(15) Uani 1 1 d GU
H32M H 0.5663 0.5847 0.3130 0.140 Uiso 1 1 calc R
C33M C 0.5294(5) 0.6245(3) 0.2926(3) 0.1169(15) Uani 1 1 d GU
H33M H 0.5514 0.6419 0.2982 0.140 Uiso 1 1 calc R
C34M C 0.4885(6) 0.6329(3) 0.2756(3) 0.1168(15) Uani 1 1 d GU
H34M H 0.4825 0.6562 0.2696 0.140 Uiso 1 1 calc R
C35M C 0.4564(4) 0.6073(4) 0.2675(3) 0.1167(15) Uani 1 1 d GU
H35M H 0.4284 0.6131 0.2559 0.140 Uiso 1 1 calc R
C36M C 0.4652(5) 0.5733(3) 0.2764(3) 0.1166(14) Uani 1 1 d GU
N41M N 0.4098(6) 0.4904(3) 0.2748(3) 0.1162(13) Uani 1 1 d GDU
N42M N 0.4471(4) 0.5127(4) 0.2834(3) 0.1162(14) Uani 1 1 d GU
C43M C 0.4361(5) 0.5458(3) 0.2709(4) 0.1164(14) Uani 1 1 d GU
C44M C 0.3920(5) 0.5439(3) 0.2546(3) 0.1164(14) Uani 1 1 d GU
H44M H 0.3762 0.5623 0.2439 0.140 Uiso 1 1 calc R
C45M C 0.3757(4) 0.5097(4) 0.2570(3) 0.1164(14) Uani 1 1 d GU
H45M H 0.3470 0.5012 0.2483 0.140 Uiso 1 1 calc R
C46M C 0.4122(7) 0.4541(4) 0.2793(4) 0.1162(13) Uani 1 1 d DU
H461 H 0.3810 0.4449 0.2783 0.139 Uiso 1 1 calc R
H462 H 0.4279 0.4495 0.2995 0.139 Uiso 1 1 calc R
C51M C 0.4697(4) 0.3936(3) 0.2145(2) 0.1168(13) Uani 1 1 d GU
C52M C 0.4606(4) 0.4284(3) 0.2088(2) 0.1167(13) Uani 1 1 d GU
H52M H 0.4656 0.4383 0.1904 0.140 Uiso 1 1 calc R
C53M C 0.4440(4) 0.4488(2) 0.2301(3) 0.1165(13) Uani 1 1 d GU
H53M H 0.4377 0.4726 0.2263 0.140 Uiso 1 1 calc R
C54M C 0.4365(4) 0.4343(2) 0.2571(3) 0.1164(13) Uani 1 1 d GDU
C55M C 0.4457(3) 0.3995(2) 0.26271(19) 0.1165(13) Uani 1 1 d GU
C56M C 0.4623(3) 0.3792(2) 0.24140(19) 0.1166(13) Uani 1 1 d GU
C61M C 0.4715(4) 0.3444(2) 0.2470(3) 0.1166(13) Uani 1 1 d GU
H61M H 0.4828 0.3305 0.2325 0.140 Uiso 1 1 calc R
C62M C 0.4640(4) 0.3300(2) 0.2740(3) 0.1167(14) Uani 1 1 d GU
H62M H 0.4703 0.3062 0.2778 0.140 Uiso 1 1 calc R
C63M C 0.4474(4) 0.3503(3) 0.2953(2) 0.1167(14) Uani 1 1 d GU
H63M H 0.4424 0.3404 0.3137 0.140 Uiso 1 1 calc R
C64M C 0.4383(4) 0.3851(3) 0.2896(2) 0.1166(13) Uani 1 1 d GU
H64M H 0.4269 0.3990 0.3042 0.140 Uiso 1 1 calc R
N11N N 0.8124(4) 0.4221(3) 0.3097(3) 0.0923(13) Uani 1 1 d GU
C12N C 0.8136(4) 0.4179(2) 0.2794(3) 0.0923(14) Uani 1 1 d GU
H12N H 0.8237 0.3966 0.2721 0.111 Uiso 1 1 calc R
C13N C 0.8002(4) 0.4448(3) 0.2599(2) 0.0923(14) Uani 1 1 d GU
H13N H 0.8011 0.4419 0.2392 0.111 Uiso 1 1 calc R
C14N C 0.7856(4) 0.4759(3) 0.2706(3) 0.0923(14) Uani 1 1 d GU
H14N H 0.7764 0.4942 0.2572 0.111 Uiso 1 1 calc R
C15N C 0.7843(4) 0.4801(3) 0.3008(3) 0.0924(13) Uani 1 1 d GU
H15N H 0.7743 0.5014 0.3081 0.111 Uiso 1 1 calc R
C16N C 0.7978(4) 0.4533(3) 0.3204(2) 0.0923(13) Uani 1 1 d GU
N21N N 0.8146(4) 0.4399(3) 0.3992(2) 0.0923(12) Uani 1 1 d GDU
N22N N 0.8133(4) 0.4285(2) 0.3694(3) 0.0922(12) Uani 1 1 d GU
C23N C 0.7985(4) 0.4566(4) 0.3503(2) 0.0923(12) Uani 1 1 d GU
C24N C 0.7907(4) 0.4853(3) 0.3684(3) 0.0924(13) Uani 1 1 d GU
H24N H 0.7806 0.5076 0.3615 0.111 Uiso 1 1 calc R
C25N C 0.8007(4) 0.4750(3) 0.3986(3) 0.0924(12) Uani 1 1 d GU
H25N H 0.7984 0.4892 0.4154 0.111 Uiso 1 1 calc R
C26N C 0.8257(6) 0.4166(4) 0.4230(4) 0.0922(12) Uani 1 1 d DU
H263 H 0.8360 0.4302 0.4412 0.111 Uiso 1 1 calc R
H264 H 0.8516 0.4023 0.4188 0.111 Uiso 1 1 calc R
N31N N 0.5637(3) 0.3986(3) 0.4966(3) 0.0908(13) Uani 1 1 d GU
C32N C 0.5379(4) 0.4125(3) 0.5170(2) 0.0908(14) Uani 1 1 d GU
H32N H 0.5520 0.4191 0.5362 0.109 Uiso 1 1 calc R
C33N C 0.4914(4) 0.4167(3) 0.5094(3) 0.0909(14) Uani 1 1 d GU
H33N H 0.4738 0.4262 0.5233 0.109 Uiso 1 1 calc R
C34N C 0.4708(3) 0.4070(3) 0.4813(3) 0.0909(14) Uani 1 1 d GU
H34N H 0.4390 0.4099 0.4761 0.109 Uiso 1 1 calc R
C35N C 0.4966(5) 0.3931(3) 0.4609(2) 0.0909(13) Uani 1 1 d GU
H35N H 0.4824 0.3865 0.4417 0.109 Uiso 1 1 calc R
C36N C 0.5430(4) 0.3889(3) 0.4686(3) 0.0908(13) Uani 1 1 d GU
N41N N 0.6344(3) 0.3462(3) 0.4434(3) 0.0907(12) Uani 1 1 d GDU
N42N N 0.6122(5) 0.3648(3) 0.4642(2) 0.0907(12) Uani 1 1 d GU
C43N C 0.5674(4) 0.3722(3) 0.4506(3) 0.0907(12) Uani 1 1 d GU
C44N C 0.5620(4) 0.3581(3) 0.4214(3) 0.0907(13) Uani 1 1 d GU
H44N H 0.5354 0.3592 0.4074 0.109 Uiso 1 1 calc R
C45N C 0.6035(5) 0.3420(3) 0.4170(2) 0.0907(12) Uani 1 1 d GU
H45N H 0.6094 0.3305 0.3995 0.109 Uiso 1 1 calc R
C46N C 0.6773(5) 0.3285(4) 0.4514(4) 0.0909(12) Uani 1 1 d DU
H463 H 0.6762 0.3055 0.4418 0.109 Uiso 1 1 calc R
H464 H 0.6831 0.3252 0.4732 0.109 Uiso 1 1 calc R
C51N C 0.7880(3) 0.3925(2) 0.4297(2) 0.0917(12) Uani 1 1 d GDU
C52N C 0.7439(4) 0.4016(2) 0.4185(2) 0.0916(12) Uani 1 1 d GU
H52N H 0.7383 0.4221 0.4071 0.110 Uiso 1 1 calc R
C53N C 0.7079(3) 0.3808(3) 0.4240(2) 0.0914(12) Uani 1 1 d GU
H53N H 0.6777 0.3871 0.4164 0.110 Uiso 1 1 calc R
C54N C 0.7160(2) 0.3509(3) 0.4408(2) 0.0913(12) Uani 1 1 d GDU
C55N C 0.7601(3) 0.34168(18) 0.45201(16) 0.0915(12) Uani 1 1 d GU
C56N C 0.7961(3) 0.36248(18) 0.44649(16) 0.0916(12) Uani 1 1 d GU
C61N C 0.8403(2) 0.3533(3) 0.4577(2) 0.0917(12) Uani 1 1 d GU
H61N H 0.8649 0.3675 0.4539 0.110 Uiso 1 1 calc R
C62N C 0.8484(3) 0.3233(3) 0.4745(2) 0.0918(13) Uani 1 1 d GU
H62N H 0.8786 0.3170 0.4821 0.110 Uiso 1 1 calc R
C63N C 0.8124(4) 0.3025(2) 0.4800(2) 0.0917(13) Uani 1 1 d GU
H63N H 0.8180 0.2820 0.4914 0.110 Uiso 1 1 calc R
C64N C 0.7683(4) 0.3117(2) 0.4687(2) 0.0916(12) Uani 1 1 d GU
H64N H 0.7437 0.2975 0.4725 0.110 Uiso 1 1 calc R
N11P N 0.6977(3) 0.3809(3) 0.5088(2) 0.0832(13) Uani 1 1 d GU
C12P C 0.7178(4) 0.3523(3) 0.5237(2) 0.0832(13) Uani 1 1 d GU
H12P H 0.6994 0.3341 0.5295 0.100 Uiso 1 1 calc R
C13P C 0.7647(4) 0.3504(3) 0.5303(2) 0.0832(14) Uani 1 1 d GU
H13P H 0.7784 0.3308 0.5405 0.100 Uiso 1 1 calc R
C14P C 0.7915(3) 0.3770(3) 0.5219(3) 0.0833(13) Uani 1 1 d GU
H14P H 0.8236 0.3757 0.5263 0.100 Uiso 1 1 calc R
C15P C 0.7715(4) 0.4057(3) 0.5069(3) 0.0832(13) Uani 1 1 d GU
H15P H 0.7898 0.4239 0.5012 0.100 Uiso 1 1 calc R
C16P C 0.7246(4) 0.4076(2) 0.5004(2) 0.0833(12) Uani 1 1 d GU
N21P N 0.6446(3) 0.4718(3) 0.4709(2) 0.0839(12) Uani 1 1 d GU
N22P N 0.6576(4) 0.4399(3) 0.4850(2) 0.0836(12) Uani 1 1 d GU
C23P C 0.7052(4) 0.4363(3) 0.4858(3) 0.0836(12) Uani 1 1 d GU
C24P C 0.7216(3) 0.4660(3) 0.4722(3) 0.0837(12) Uani 1 1 d GU
H24P H 0.7522 0.4703 0.4697 0.100 Uiso 1 1 calc R
C25P C 0.6841(5) 0.4879(2) 0.4630(2) 0.0839(12) Uani 1 1 d GU
H25P H 0.6852 0.5096 0.4533 0.101 Uiso 1 1 calc R
C26P C 0.5987(6) 0.4817(5) 0.4660(4) 0.0841(11) Uani 1 1 d U
H265 H 0.5969 0.5070 0.4689 0.101 Uiso 1 1 calc R
H266 H 0.5828 0.4705 0.4813 0.101 Uiso 1 1 calc R
N31P N 0.5423(4) 0.5035(3) 0.2656(2) 0.0858(13) Uani 1 1 d GU
C32P C 0.5440(4) 0.5270(2) 0.2426(3) 0.0859(13) Uani 1 1 d GU
H32P H 0.5358 0.5504 0.2450 0.103 Uiso 1 1 calc R
C33P C 0.5578(4) 0.5161(3) 0.2161(2) 0.0860(13) Uani 1 1 d GU
H33P H 0.5590 0.5322 0.2004 0.103 Uiso 1 1 calc R
C34P C 0.5699(4) 0.4818(3) 0.2126(2) 0.0859(13) Uani 1 1 d GU
H34P H 0.5793 0.4744 0.1944 0.103 Uiso 1 1 calc R
C35P C 0.5682(4) 0.4583(2) 0.2356(3) 0.0857(13) Uani 1 1 d GU
H35P H 0.5765 0.4349 0.2331 0.103 Uiso 1 1 calc R
C36P C 0.5544(4) 0.4692(3) 0.2621(2) 0.0856(12) Uani 1 1 d GU
N41P N 0.5262(4) 0.4353(3) 0.3292(2) 0.0850(12) Uani 1 1 d GU
N42P N 0.5294(4) 0.4619(2) 0.3080(3) 0.0852(12) Uani 1 1 d GU
C43P C 0.5510(5) 0.4478(3) 0.2847(2) 0.0854(12) Uani 1 1 d GU
C44P C 0.5611(4) 0.4126(3) 0.2915(3) 0.0852(12) Uani 1 1 d GU
H44P H 0.5755 0.3969 0.2797 0.102 Uiso 1 1 calc R
C45P C 0.5457(4) 0.4049(2) 0.3190(3) 0.0851(12) Uani 1 1 d GU
H45P H 0.5481 0.3831 0.3288 0.102 Uiso 1 1 calc R
C46P C 0.5005(6) 0.4372(5) 0.3537(4) 0.0848(11) Uani 1 1 d U
H465 H 0.4867 0.4142 0.3558 0.102 Uiso 1 1 calc R
H466 H 0.4754 0.4538 0.3483 0.102 Uiso 1 1 calc R
C51P C 0.5732(3) 0.4725(2) 0.4350(2) 0.0843(11) Uani 1 1 d GU
C52P C 0.5959(3) 0.4598(2) 0.4125(2) 0.0843(11) Uani 1 1 d GU
H52P H 0.6281 0.4598 0.4149 0.101 Uiso 1 1 calc R
C53P C 0.5714(4) 0.4472(2) 0.3864(2) 0.0844(11) Uani 1 1 d GU
H53P H 0.5869 0.4385 0.3710 0.101 Uiso 1 1 calc R
C54P C 0.5243(3) 0.4473(2) 0.38295(16) 0.0846(11) Uani 1 1 d GU
C55P C 0.5017(3) 0.46003(15) 0.40548(15) 0.0845(11) Uani 1 1 d GU
C56P C 0.5261(3) 0.47264(15) 0.43150(15) 0.0844(11) Uani 1 1 d GU
C61P C 0.5035(4) 0.4853(2) 0.45403(16) 0.0846(12) Uani 1 1 d GU
H61P H 0.5202 0.4940 0.4718 0.101 Uiso 1 1 calc R
C62P C 0.4564(4) 0.4854(2) 0.4505(2) 0.0846(12) Uani 1 1 d GU
H62P H 0.4409 0.4941 0.4659 0.102 Uiso 1 1 calc R
C63P C 0.4319(3) 0.4728(2) 0.4245(2) 0.0847(12) Uani 1 1 d GU
H63P H 0.3997 0.4729 0.4221 0.102 Uiso 1 1 calc R
C64P C 0.4546(3) 0.4601(2) 0.4020(2) 0.0846(12) Uani 1 1 d GU
H64P H 0.4379 0.4515 0.3842 0.102 Uiso 1 1 calc R
N11Q N 0.8456(5) 0.3470(2) 0.3708(2) 0.0945(14) Uani 1 1 d GU
C12Q C 0.8887(4) 0.3395(3) 0.3853(3) 0.0946(14) Uani 1 1 d GU
H12Q H 0.9139 0.3531 0.3815 0.114 Uiso 1 1 calc R
C13Q C 0.8949(4) 0.3122(3) 0.4053(3) 0.0946(14) Uani 1 1 d GU
H13Q H 0.9243 0.3070 0.4151 0.114 Uiso 1 1 calc R
C14Q C 0.8580(5) 0.2923(3) 0.4108(2) 0.0946(14) Uani 1 1 d GU
H14Q H 0.8622 0.2737 0.4244 0.114 Uiso 1 1 calc R
C15Q C 0.8149(4) 0.2999(3) 0.3963(3) 0.0946(14) Uani 1 1 d GU
H15Q H 0.7897 0.2863 0.4001 0.113 Uiso 1 1 calc R
C16Q C 0.8087(4) 0.3272(3) 0.3763(3) 0.0946(13) Uani 1 1 d GU
N21Q N 0.7259(5) 0.3596(3) 0.3195(2) 0.0950(12) Uani 1 1 d GU
N22Q N 0.7704(4) 0.3581(3) 0.3354(3) 0.0947(12) Uani 1 1 d GU
C23Q C 0.7695(4) 0.3354(3) 0.3598(3) 0.0946(13) Uani 1 1 d GU
C24Q C 0.7246(5) 0.3229(3) 0.3591(3) 0.0947(13) Uani 1 1 d GU
H24Q H 0.7143 0.3072 0.3728 0.114 Uiso 1 1 calc R
C25Q C 0.6976(3) 0.3378(3) 0.3341(3) 0.0948(13) Uani 1 1 d GU
H25Q H 0.6662 0.3339 0.3283 0.114 Uiso 1 1 calc R
C26Q C 0.7145(7) 0.3766(4) 0.2925(4) 0.0954(12) Uani 1 1 d DU
H267 H 0.6920 0.3624 0.2798 0.114 Uiso 1 1 calc R
H268 H 0.7419 0.3783 0.2825 0.114 Uiso 1 1 calc R
N31Q N 0.5099(5) 0.5247(3) 0.3473(2) 0.0943(13) Uani 1 1 d GU
C32Q C 0.4656(4) 0.5253(3) 0.3537(3) 0.0943(14) Uani 1 1 d GU
H32Q H 0.4417 0.5167 0.3396 0.113 Uiso 1 1 calc R
C33Q C 0.4562(4) 0.5384(3) 0.3806(3) 0.0943(14) Uani 1 1 d GU
H33Q H 0.4259 0.5388 0.3850 0.113 Uiso 1 1 calc R
C34Q C 0.4912(5) 0.5510(3) 0.4012(2) 0.0944(14) Uani 1 1 d GU
H34Q H 0.4848 0.5600 0.4197 0.113 Uiso 1 1 calc R
C35Q C 0.5355(4) 0.5504(3) 0.3948(3) 0.0944(13) Uani 1 1 d GU
H35Q H 0.5594 0.5590 0.4089 0.113 Uiso 1 1 calc R
C36Q C 0.5449(3) 0.5373(3) 0.3679(3) 0.0944(13) Uani 1 1 d GU
N41Q N 0.6394(5) 0.5299(3) 0.3271(3) 0.0951(12) Uani 1 1 d GU
N42Q N 0.5929(4) 0.5268(3) 0.3306(3) 0.0949(12) Uani 1 1 d GU
C43Q C 0.5885(4) 0.5352(3) 0.3605(3) 0.0947(12) Uani 1 1 d GU
C44Q C 0.6322(5) 0.5435(3) 0.3754(2) 0.0949(13) Uani 1 1 d GU
H44Q H 0.6392 0.5500 0.3957 0.114 Uiso 1 1 calc R
C45Q C 0.6637(3) 0.5402(3) 0.3547(3) 0.0950(13) Uani 1 1 d GU
H45Q H 0.6954 0.5441 0.3587 0.114 Uiso 1 1 calc R
C46Q C 0.6560(7) 0.5213(4) 0.2996(4) 0.0954(12) Uani 1 1 d DU
H467 H 0.6822 0.5361 0.2970 0.114 Uiso 1 1 calc R
H468 H 0.6319 0.5255 0.2827 0.114 Uiso 1 1 calc R
C51Q C 0.6945(3) 0.41365(19) 0.2950(2) 0.0955(12) Uani 1 1 d GDU
C52Q C 0.6879(4) 0.4270(3) 0.32249(19) 0.0954(12) Uani 1 1 d GU
H52Q H 0.6916 0.4126 0.3396 0.114 Uiso 1 1 calc R
C53Q C 0.6758(4) 0.4615(3) 0.32495(19) 0.0953(12) Uani 1 1 d GU
H53Q H 0.6712 0.4707 0.3437 0.114 Uiso 1 1 calc R
C54Q C 0.6703(3) 0.4826(2) 0.3000(2) 0.0955(12) Uani 1 1 d GDU
C55Q C 0.6770(2) 0.46922(17) 0.27249(19) 0.0956(12) Uani 1 1 d GU
C56Q C 0.6891(2) 0.43474(17) 0.27003(19) 0.0956(12) Uani 1 1 d GU
C61Q C 0.6958(3) 0.4213(2) 0.2426(2) 0.0957(12) Uani 1 1 d GU
H61Q H 0.7041 0.3978 0.2409 0.115 Uiso 1 1 calc R
C62Q C 0.6904(4) 0.4424(3) 0.21757(19) 0.0958(13) Uani 1 1 d GU
H62Q H 0.6949 0.4333 0.1988 0.115 Uiso 1 1 calc R
C63Q C 0.6783(4) 0.4769(3) 0.22003(19) 0.0959(13) Uani 1 1 d GU
H63Q H 0.6745 0.4913 0.2029 0.115 Uiso 1 1 calc R
C64Q C 0.6716(3) 0.4903(2) 0.2475(2) 0.0958(12) Uani 1 1 d GU
H64Q H 0.6633 0.5139 0.2492 0.115 Uiso 1 1 calc R
Cl1A Cl 0.0751(2) 0.86095(16) 0.12457(15) 0.1275(18) Uiso 1 1 d DU
O2A O 0.0924(4) 0.8896(3) 0.1437(3) 0.126(2) Uiso 1 1 d DU
O3A O 0.0797(4) 0.8695(3) 0.0943(3) 0.128(2) Uiso 1 1 d DU
O4A O 0.0295(4) 0.8538(3) 0.1285(3) 0.128(2) Uiso 1 1 d DU
O5A O 0.1024(4) 0.8304(3) 0.1327(3) 0.128(2) Uiso 1 1 d DU
Cl1B Cl 0.1606(2) 0.99064(14) 0.16329(13) 0.1040(15) Uiso 1 1 d DU
O2B O 0.1217(4) 0.9678(3) 0.1561(3) 0.1048(18) Uiso 1 1 d DU
O3B O 0.1902(4) 0.9772(3) 0.1883(2) 0.1047(18) Uiso 1 1 d DU
O4B O 0.1455(4) 1.0247(3) 0.1703(3) 0.1037(18) Uiso 1 1 d DU
O5B O 0.1843(4) 0.9922(3) 0.1375(2) 0.1049(18) Uiso 1 1 d DU
Cl1C Cl 0.9879(4) 0.3970(3) 0.0067(2) 0.231(3) Uiso 1 1 d DU
O2C O 1.0026(6) 0.3692(4) 0.0266(4) 0.232(3) Uiso 1 1 d DU
O3C O 0.9565(6) 0.4186(4) 0.0200(4) 0.231(3) Uiso 1 1 d DU
O4C O 1.0265(6) 0.4180(4) 0.0018(4) 0.232(3) Uiso 1 1 d DU
O5C O 0.9671(6) 0.3833(5) -0.0211(4) 0.232(3) Uiso 1 1 d DU
Cl1D Cl 0.9813(5) 0.3861(4) 0.4408(3) 0.158(4) Uiso 0.50 1 d PDU
O2D O 1.0193(7) 0.4086(6) 0.4424(6) 0.159(4) Uiso 0.50 1 d PDU
O3D O 0.9406(7) 0.4019(6) 0.4337(6) 0.158(4) Uiso 0.50 1 d PDU
O4D O 0.9877(9) 0.3605(6) 0.4190(5) 0.158(4) Uiso 0.50 1 d PDU
O5D O 0.9841(9) 0.3693(6) 0.4690(4) 0.159(4) Uiso 0.50 1 d PDU
Cl1E Cl 0.7561(4) 0.2834(3) 0.1162(3) 0.135(4) Uiso 0.50 1 d PDU
O2E O 0.7190(7) 0.2761(6) 0.0942(5) 0.134(4) Uiso 0.50 1 d PDU
O3E O 0.7704(8) 0.3196(4) 0.1118(5) 0.136(4) Uiso 0.50 1 d PDU
O4E O 0.7948(7) 0.2624(5) 0.1100(5) 0.136(4) Uiso 0.50 1 d PDU
O5E O 0.7484(8) 0.2788(6) 0.1447(4) 0.136(4) Uiso 0.50 1 d PDU
Cl1F Cl 0.9157(3) 0.2248(2) 0.4941(2) 0.210(3) Uiso 1 1 d DU
O2F O 0.8891(6) 0.2415(4) 0.4701(4) 0.210(3) Uiso 1 1 d DU
O3F O 0.9083(6) 0.1875(4) 0.4924(4) 0.211(3) Uiso 1 1 d DU
O4F O 0.9052(6) 0.2378(4) 0.5211(3) 0.210(3) Uiso 1 1 d DU
O5F O 0.9634(5) 0.2284(4) 0.4918(4) 0.211(3) Uiso 1 1 d DU
Cl1G Cl 0.2175(3) 0.2452(2) 0.03577(19) 0.173(2) Uiso 1 1 d DU
O2G O 0.1976(5) 0.2342(4) 0.0077(3) 0.173(2) Uiso 1 1 d DU
O3G O 0.2104(5) 0.2224(4) 0.0590(3) 0.174(2) Uiso 1 1 d DU
O4G O 0.2657(4) 0.2508(4) 0.0364(3) 0.174(2) Uiso 1 1 d DU
O5G O 0.1989(5) 0.2801(3) 0.0415(3) 0.174(2) Uiso 1 1 d DU
Cl1H Cl 0.0497(4) 0.3877(3) 0.2711(3) 0.119(3) Uiso 0.50 1 d PDU
O2H O 0.0521(8) 0.3583(5) 0.2909(4) 0.119(3) Uiso 0.50 1 d PDU
O3H O 0.0695(7) 0.3813(5) 0.2450(4) 0.119(3) Uiso 0.50 1 d PDU
O4H O 0.0694(7) 0.4172(5) 0.2876(5) 0.118(3) Uiso 0.50 1 d PDU
O5H O 0.0008(6) 0.3947(5) 0.2613(5) 0.118(3) Uiso 0.50 1 d PDU
Cl1J Cl 0.2778(3) 0.4519(2) 0.2248(2) 0.205(3) Uiso 1 1 d DU
O2J O 0.2430(5) 0.4280(4) 0.2219(4) 0.206(3) Uiso 1 1 d DU
O3J O 0.3162(5) 0.4397(4) 0.2435(4) 0.205(3) Uiso 1 1 d DU
O4J O 0.2645(6) 0.4851(4) 0.2337(4) 0.204(3) Uiso 1 1 d DU
O5J O 0.2913(6) 0.4564(4) 0.1952(3) 0.206(3) Uiso 1 1 d DU
Cl1K Cl 0.1226(3) 0.45240(18) 0.40898(17) 0.150(2) Uiso 1 1 d DU
O2K O 0.1251(5) 0.4897(3) 0.4143(3) 0.150(2) Uiso 1 1 d DU
O3K O 0.1286(5) 0.4346(3) 0.4367(3) 0.150(2) Uiso 1 1 d DU
O4K O 0.1573(4) 0.4433(3) 0.3910(3) 0.150(2) Uiso 1 1 d DU
O5K O 0.0780(4) 0.4447(3) 0.3924(3) 0.151(2) Uiso 1 1 d DU
Cl1L Cl 0.8352(4) 0.2651(3) 0.1956(3) 0.137(4) Uiso 0.50 1 d PDU
O2L O 0.7961(7) 0.2802(6) 0.2056(5) 0.137(4) Uiso 0.50 1 d PDU
O3L O 0.8662(7) 0.2549(6) 0.2208(4) 0.137(4) Uiso 0.50 1 d PDU
O4L O 0.8548(8) 0.2875(5) 0.1774(5) 0.137(4) Uiso 0.50 1 d PDU
O5L O 0.8211(8) 0.2339(5) 0.1796(5) 0.137(4) Uiso 0.50 1 d PDU
Cl1M Cl 0.7307(3) 0.07514(19) 0.20949(18) 0.161(2) Uiso 1 1 d DU
O2M O 0.7620(5) 0.0629(4) 0.2338(3) 0.162(2) Uiso 1 1 d DU
O3M O 0.7312(5) 0.1114(3) 0.2073(3) 0.161(2) Uiso 1 1 d DU
O4M O 0.6868(4) 0.0620(4) 0.2133(3) 0.162(2) Uiso 1 1 d DU
O5M O 0.7420(5) 0.0607(4) 0.1819(3) 0.161(2) Uiso 1 1 d DU
Cl1N Cl 0.6439(3) 0.11557(19) 0.30726(17) 0.154(2) Uiso 1 1 d DU
O2N O 0.6696(5) 0.1425(3) 0.3228(3) 0.155(2) Uiso 1 1 d DU
O3N O 0.6519(5) 0.0837(3) 0.3225(3) 0.154(2) Uiso 1 1 d DU
O4N O 0.6576(5) 0.1124(4) 0.2781(3) 0.153(2) Uiso 1 1 d DU
O5N O 0.5967(4) 0.1231(4) 0.3041(3) 0.155(2) Uiso 1 1 d DU
Cl1P Cl 0.8412(2) 0.04963(15) 0.97757(14) 0.1125(15) Uiso 1 1 d DU
O2P O 0.8578(4) 0.0686(3) 0.9538(3) 0.1118(18) Uiso 1 1 d DU
O3P O 0.8695(4) 0.0578(3) 1.0051(2) 0.1133(18) Uiso 1 1 d DU
O4P O 0.7959(4) 0.0582(3) 0.9791(3) 0.1124(18) Uiso 1 1 d DU
O5P O 0.8451(4) 0.0130(3) 0.9714(3) 0.1127(18) Uiso 1 1 d DU
Cl1Q Cl 0.0705(4) 0.0934(3) 0.3157(2) 0.107(3) Uiso 0.50 1 d PDU
O2Q O 0.1073(6) 0.0890(5) 0.3012(5) 0.108(3) Uiso 0.50 1 d PDU
O3Q O 0.0570(7) 0.1276(4) 0.3125(5) 0.108(3) Uiso 0.50 1 d PDU
O4Q O 0.0359(6) 0.0725(5) 0.3065(5) 0.108(3) Uiso 0.50 1 d PDU
O5Q O 0.0844(7) 0.0874(5) 0.3463(4) 0.108(3) Uiso 0.50 1 d PDU
Cl1R Cl 0.6058(2) 0.33744(16) 0.24212(15) 0.1264(18) Uiso 1 1 d DU
O2R O 0.5796(4) 0.3108(3) 0.2274(3) 0.128(2) Uiso 1 1 d DU
O3R O 0.6025(4) 0.3352(3) 0.2736(2) 0.127(2) Uiso 1 1 d DU
O4R O 0.6524(4) 0.3330(3) 0.2389(3) 0.126(2) Uiso 1 1 d DU
O5R O 0.5904(4) 0.3703(3) 0.2319(3) 0.126(2) Uiso 1 1 d DU
Cl1T Cl 0.4373(3) 0.25655(19) 0.17684(18) 0.159(2) Uiso 1 1 d DU
O2T O 0.4605(5) 0.2875(3) 0.1805(3) 0.161(2) Uiso 1 1 d DU
O3T O 0.4509(5) 0.2340(3) 0.2008(3) 0.161(2) Uiso 1 1 d DU
O4T O 0.4454(5) 0.2410(4) 0.1498(3) 0.160(2) Uiso 1 1 d DU
O5T O 0.3897(4) 0.2619(4) 0.1759(3) 0.159(2) Uiso 1 1 d DU
Cl1U Cl 0.3743(2) 0.19478(17) 0.35895(16) 0.1350(18) Uiso 1 1 d DU
O2U O 0.3874(4) 0.1695(3) 0.3813(3) 0.135(2) Uiso 1 1 d DU
O3U O 0.3878(4) 0.2276(3) 0.3707(3) 0.136(2) Uiso 1 1 d DU
O4U O 0.3264(4) 0.1942(3) 0.3520(3) 0.135(2) Uiso 1 1 d DU
O5U O 0.3944(4) 0.1882(3) 0.3336(3) 0.135(2) Uiso 1 1 d DU
Cl1V Cl 0.6875(3) 0.23736(18) 0.40645(17) 0.151(2) Uiso 1 1 d DU
O2V O 0.7345(4) 0.2467(3) 0.4060(3) 0.151(2) Uiso 1 1 d DU
O3V O 0.6608(5) 0.2572(3) 0.3853(3) 0.153(2) Uiso 1 1 d DU
O4V O 0.6779(5) 0.2452(3) 0.4356(3) 0.151(2) Uiso 1 1 d DU
O5V O 0.6824(5) 0.2019(3) 0.4009(3) 0.151(2) Uiso 1 1 d DU
Cl1X Cl 0.6641(5) 0.0211(3) 0.5013(3) 0.155(4) Uiso 0.50 1 d PDU
O2X O 0.6165(6) 0.0076(6) 0.4937(6) 0.156(4) Uiso 0.50 1 d PDU
O3X O 0.6720(9) 0.0221(6) 0.5338(4) 0.156(4) Uiso 0.50 1 d PDU
O4X O 0.6670(9) 0.0547(5) 0.4897(6) 0.155(4) Uiso 0.50 1 d PDU
O5X O 0.6925(8) -0.0036(6) 0.4901(6) 0.156(4) Uiso 0.50 1 d PDU
O1S O 0.9202(6) 0.1867(5) 0.3196(4) 0.181(7) Uiso 1 1 d .
O2S O 0.3798(7) 0.2610(5) 0.5427(4) 0.192(7) Uiso 1 1 d .

loop_
_atom_site_aniso_label
_atom_site_aniso_U_11
_atom_site_aniso_U_22
_atom_site_aniso_U_33
_atom_site_aniso_U_23
_atom_site_aniso_U_13
_atom_site_aniso_U_12
Cu1 0.083(2) 0.0853(18) 0.145(3) 0.0071(17) -0.0134(19) -0.0031(16)
Cu2 0.095(2) 0.0626(14) 0.0823(18) 0.0011(13) 0.0037(16) -0.0078(15)
Cu3 0.089(2) 0.0714(16) 0.143(2) -0.0158(16) 0.0074(19) 0.0054(16)
Cu4 0.113(2) 0.0875(18) 0.127(2) 0.0027(16) 0.008(2) 0.0038(18)
Cu5 0.133(3) 0.126(2) 0.142(3) -0.032(2) 0.032(2) -0.014(2)
Cu6 0.089(2) 0.0803(16) 0.0922(19) 0.0143(14) 0.0016(16) -0.0176(16)
Cu7 0.102(2) 0.0875(17) 0.105(2) 0.0107(15) 0.0063(18) 0.0012(17)
Cu8 0.144(3) 0.0851(17) 0.115(2) 0.0159(16) 0.040(2) 0.0123(18)
Cu9 0.0755(18) 0.0844(16) 0.0724(17) -0.0111(13) -0.0029(15) 0.0112(15)
Cu10 0.135(3) 0.107(2) 0.139(3) -0.0359(19) 0.015(2) -0.004(2)
Cu11 0.177(3) 0.110(2) 0.118(2) 0.0070(18) 0.003(2) 0.020(2)
Cu12 0.098(2) 0.0697(15) 0.0877(18) 0.0151(13) 0.0116(16) 0.0055(15)
N11A 0.074(3) 0.089(3) 0.109(3) -0.007(3) -0.012(3) -0.007(3)
C12A 0.074(3) 0.090(3) 0.109(3) -0.007(3) -0.012(3) -0.007(3)
C13A 0.074(3) 0.090(3) 0.109(3) -0.007(3) -0.012(3) -0.007(3)
C14A 0.074(3) 0.090(3) 0.109(3) -0.008(3) -0.012(3) -0.007(3)
C15A 0.074(3) 0.090(3) 0.109(3) -0.008(3) -0.012(3) -0.007(3)
C16A 0.074(3) 0.089(3) 0.109(3) -0.007(2) -0.012(3) -0.008(2)
N21A 0.074(2) 0.088(2) 0.107(3) -0.007(2) -0.011(2) -0.008(2)
N22A 0.074(2) 0.088(2) 0.107(3) -0.007(2) -0.011(2) -0.008(2)
C23A 0.074(2) 0.089(2) 0.108(3) -0.007(2) -0.011(2) -0.008(2)
C24A 0.074(2) 0.089(2) 0.107(3) -0.007(2) -0.011(3) -0.008(2)
C25A 0.074(2) 0.089(2) 0.107(3) -0.007(2) -0.011(2) -0.008(2)
C26A 0.074(2) 0.087(2) 0.106(3) -0.007(2) -0.011(2) -0.008(2)
N31A 0.070(3) 0.081(3) 0.104(3) -0.005(2) -0.011(3) -0.009(3)
C32A 0.070(3) 0.081(3) 0.104(3) -0.005(2) -0.011(3) -0.009(3)
C33A 0.070(3) 0.081(3) 0.104(3) -0.005(2) -0.011(3) -0.009(3)
C34A 0.070(3) 0.081(3) 0.104(3) -0.005(2) -0.011(3) -0.009(3)
C35A 0.070(3) 0.081(3) 0.104(3) -0.005(2) -0.011(3) -0.009(3)
C36A 0.071(3) 0.081(2) 0.104(3) -0.005(2) -0.011(3) -0.009(3)
N41A 0.072(2) 0.082(2) 0.104(2) -0.005(2) -0.011(2) -0.008(2)
N42A 0.072(2) 0.082(2) 0.104(3) -0.005(2) -0.011(2) -0.008(2)
C43A 0.071(2) 0.082(2) 0.104(3) -0.005(2) -0.011(2) -0.008(3)
C44A 0.071(3) 0.082(2) 0.104(3) -0.004(2) -0.011(3) -0.008(3)
C45A 0.072(2) 0.082(2) 0.104(3) -0.004(2) -0.011(2) -0.008(3)
C46A 0.073(2) 0.083(2) 0.104(3) -0.005(2) -0.011(2) -0.008(2)
C51A 0.074(2) 0.086(2) 0.105(2) -0.006(2) -0.011(2) -0.008(2)
C52A 0.073(2) 0.086(2) 0.105(3) -0.006(2) -0.011(2) -0.008(2)
C53A 0.073(2) 0.085(2) 0.105(3) -0.005(2) -0.011(2) -0.008(2)
C54A 0.073(2) 0.084(2) 0.105(2) -0.005(2) -0.011(2) -0.008(2)
C55A 0.073(2) 0.085(2) 0.105(2) -0.005(2) -0.011(2) -0.008(2)
C56A 0.074(2) 0.086(2) 0.105(2) -0.006(2) -0.011(2) -0.008(2)
C61A 0.074(2) 0.086(2) 0.105(3) -0.005(2) -0.011(2) -0.008(2)
C62A 0.074(3) 0.086(2) 0.105(3) -0.005(2) -0.011(2) -0.007(3)
C63A 0.074(2) 0.086(2) 0.105(3) -0.005(2) -0.011(2) -0.007(3)
C64A 0.073(2) 0.085(2) 0.105(3) -0.005(2) -0.011(2) -0.008(2)
N11B 0.097(3) 0.069(2) 0.118(3) -0.019(3) -0.002(3) -0.007(3)
C12B 0.097(3) 0.069(2) 0.118(3) -0.019(3) -0.002(3) -0.008(3)
C13B 0.097(3) 0.069(2) 0.118(3) -0.019(3) -0.002(3) -0.008(3)
C14B 0.097(3) 0.069(2) 0.117(3) -0.019(3) -0.002(3) -0.007(3)
C15B 0.097(3) 0.069(2) 0.118(3) -0.019(3) -0.002(3) -0.007(3)
C16B 0.097(3) 0.069(2) 0.118(3) -0.019(2) -0.002(3) -0.007(3)
N21B 0.096(3) 0.068(2) 0.118(3) -0.020(2) -0.003(2) -0.006(2)
N22B 0.096(3) 0.068(2) 0.118(3) -0.019(2) -0.002(3) -0.007(3)
C23B 0.096(3) 0.068(2) 0.118(3) -0.019(2) -0.002(3) -0.007(3)
C24B 0.096(3) 0.068(2) 0.118(3) -0.019(2) -0.003(3) -0.007(3)
C25B 0.096(3) 0.068(2) 0.118(3) -0.020(2) -0.003(3) -0.006(3)
C26B 0.095(3) 0.068(2) 0.118(3) -0.020(2) -0.003(2) -0.006(2)
N31B 0.091(3) 0.068(2) 0.116(3) -0.021(2) 0.000(3) -0.004(3)
C32B 0.091(3) 0.068(3) 0.116(3) -0.021(2) 0.000(3) -0.004(3)
C33B 0.090(3) 0.068(3) 0.116(3) -0.021(2) 0.000(3) -0.004(3)
C34B 0.090(3) 0.068(3) 0.116(3) -0.021(2) 0.000(3) -0.004(3)
C35B 0.090(3) 0.068(2) 0.116(3) -0.021(2) 0.000(3) -0.004(3)
C36B 0.091(3) 0.068(2) 0.117(3) -0.021(2) -0.001(3) -0.004(2)
N41B 0.091(3) 0.068(2) 0.117(3) -0.020(2) -0.002(3) -0.005(2)
N42B 0.091(3) 0.068(2) 0.117(3) -0.021(2) -0.001(3) -0.005(2)
C43B 0.091(3) 0.068(2) 0.117(3) -0.021(2) -0.001(3) -0.005(2)
C44B 0.091(3) 0.068(2) 0.117(3) -0.020(2) -0.001(3) -0.005(2)
C45B 0.091(3) 0.068(2) 0.117(3) -0.020(2) -0.002(3) -0.005(2)
C46B 0.092(3) 0.068(2) 0.118(3) -0.020(2) -0.002(3) -0.005(2)
C51B 0.093(2) 0.068(2) 0.118(3) -0.020(2) -0.003(2) -0.006(2)
C52B 0.093(3) 0.068(2) 0.117(3) -0.020(2) -0.003(3) -0.006(2)
C53B 0.093(3) 0.068(2) 0.117(3) -0.020(2) -0.003(3) -0.006(2)
C54B 0.092(2) 0.068(2) 0.118(3) -0.020(2) -0.003(2) -0.006(2)
C55B 0.092(3) 0.068(2) 0.118(3) -0.020(2) -0.003(3) -0.006(2)
C56B 0.093(3) 0.068(2) 0.118(3) -0.020(2) -0.003(3) -0.006(2)
C61B 0.093(3) 0.068(2) 0.118(3) -0.020(2) -0.003(3) -0.006(2)
C62B 0.092(3) 0.068(2) 0.118(3) -0.020(2) -0.003(3) -0.006(3)
C63B 0.092(3) 0.068(2) 0.118(3) -0.020(2) -0.003(3) -0.006(3)
C64B 0.092(3) 0.068(2) 0.118(3) -0.020(2) -0.003(3) -0.006(2)
N11C 0.094(3) 0.088(3) 0.153(3) -0.024(3) 0.011(3) -0.015(3)
C12C 0.094(3) 0.088(3) 0.153(3) -0.024(3) 0.011(3) -0.015(3)
C13C 0.094(3) 0.088(3) 0.153(3) -0.024(3) 0.011(3) -0.015(3)
C14C 0.094(3) 0.088(3) 0.153(3) -0.024(3) 0.011(3) -0.015(3)
C15C 0.094(3) 0.089(3) 0.153(3) -0.024(3) 0.011(3) -0.015(3)
C16C 0.094(3) 0.089(3) 0.153(3) -0.025(3) 0.011(3) -0.015(3)
N21C 0.095(3) 0.090(2) 0.155(3) -0.026(2) 0.012(3) -0.014(2)
N22C 0.094(3) 0.089(2) 0.154(3) -0.026(2) 0.012(3) -0.014(3)
C23C 0.094(3) 0.089(2) 0.154(3) -0.025(2) 0.012(3) -0.015(3)
C24C 0.094(3) 0.089(3) 0.154(3) -0.026(3) 0.012(3) -0.015(3)
C25C 0.095(3) 0.089(3) 0.154(3) -0.026(2) 0.012(3) -0.015(3)
C26C 0.094(3) 0.090(2) 0.155(3) -0.027(2) 0.012(3) -0.014(2)
N31C 0.095(3) 0.089(3) 0.159(3) -0.026(3) 0.011(3) -0.016(3)
C32C 0.095(3) 0.090(3) 0.159(3) -0.026(3) 0.010(3) -0.016(3)
C33C 0.095(3) 0.090(3) 0.159(3) -0.025(3) 0.010(3) -0.016(3)
C34C 0.095(3) 0.089(3) 0.159(3) -0.025(3) 0.011(3) -0.016(3)
C35C 0.095(3) 0.089(3) 0.159(3) -0.025(3) 0.011(3) -0.016(3)
C36C 0.095(3) 0.089(3) 0.159(3) -0.026(2) 0.011(3) -0.016(3)
N41C 0.095(3) 0.090(2) 0.158(3) -0.026(2) 0.011(3) -0.015(2)
N42C 0.095(3) 0.090(3) 0.159(3) -0.026(2) 0.011(3) -0.015(2)
C43C 0.095(3) 0.090(3) 0.159(3) -0.026(2) 0.011(3) -0.015(2)
C44C 0.095(3) 0.090(3) 0.159(3) -0.026(2) 0.011(3) -0.015(2)
C45C 0.095(3) 0.090(3) 0.159(3) -0.026(2) 0.011(3) -0.015(2)
C46C 0.095(3) 0.090(2) 0.158(3) -0.027(2) 0.012(3) -0.015(2)
C51C 0.095(3) 0.090(2) 0.156(3) -0.027(2) 0.012(3) -0.014(2)
C52C 0.095(3) 0.089(2) 0.156(3) -0.027(2) 0.012(3) -0.014(2)
C53C 0.095(3) 0.089(2) 0.156(3) -0.027(2) 0.012(3) -0.014(2)
C54C 0.095(3) 0.090(2) 0.157(3) -0.027(2) 0.012(3) -0.015(2)
C55C 0.095(3) 0.090(2) 0.156(3) -0.027(2) 0.012(3) -0.014(2)
C56C 0.095(3) 0.090(2) 0.156(3) -0.027(2) 0.012(3) -0.014(2)
C61C 0.095(3) 0.090(2) 0.156(3) -0.027(2) 0.012(3) -0.014(2)
C62C 0.095(3) 0.090(3) 0.156(3) -0.027(2) 0.012(3) -0.014(3)
C63C 0.095(3) 0.090(3) 0.156(3) -0.027(3) 0.012(3) -0.014(2)
C64C 0.095(3) 0.090(3) 0.156(3) -0.027(2) 0.012(3) -0.015(2)
N11D 0.127(3) 0.109(3) 0.148(3) 0.006(3) -0.007(3) 0.003(3)
C12D 0.127(3) 0.109(3) 0.148(3) 0.006(3) -0.008(3) 0.002(3)
C13D 0.127(3) 0.110(3) 0.148(3) 0.006(3) -0.008(3) 0.002(3)
C14D 0.127(3) 0.109(3) 0.148(3) 0.006(3) -0.008(3) 0.002(3)
C15D 0.127(3) 0.109(3) 0.148(3) 0.006(3) -0.007(3) 0.003(3)
C16D 0.126(3) 0.109(3) 0.148(3) 0.006(3) -0.007(3) 0.003(3)
N21D 0.124(3) 0.109(3) 0.146(3) 0.006(3) -0.006(3) 0.004(3)
N22D 0.124(3) 0.109(3) 0.147(3) 0.006(3) -0.006(3) 0.003(3)
C23D 0.125(3) 0.109(3) 0.147(3) 0.006(3) -0.007(3) 0.003(3)
C24D 0.125(3) 0.109(3) 0.147(3) 0.006(3) -0.006(3) 0.003(3)
C25D 0.124(3) 0.109(3) 0.147(3) 0.006(3) -0.006(3) 0.003(3)
C26D 0.122(3) 0.108(3) 0.145(3) 0.005(3) -0.006(3) 0.004(3)
N31D 0.123(3) 0.106(3) 0.144(3) 0.003(3) -0.006(3) 0.006(3)
C32D 0.123(3) 0.107(3) 0.144(3) 0.003(3) -0.006(3) 0.006(3)
C33D 0.123(3) 0.107(3) 0.144(3) 0.003(3) -0.006(3) 0.006(3)
C34D 0.123(3) 0.107(3) 0.144(3) 0.003(3) -0.005(3) 0.006(3)
C35D 0.123(3) 0.107(3) 0.144(3) 0.003(3) -0.005(3) 0.006(3)
C36D 0.122(3) 0.106(3) 0.144(3) 0.003(3) -0.005(3) 0.005(3)
N41D 0.122(3) 0.106(3) 0.144(3) 0.003(3) -0.005(3) 0.005(2)
N42D 0.122(3) 0.106(3) 0.144(3) 0.003(3) -0.005(3) 0.005(3)
C43D 0.122(3) 0.106(3) 0.144(3) 0.003(3) -0.005(3) 0.005(3)
C44D 0.122(3) 0.106(3) 0.144(3) 0.003(3) -0.005(3) 0.005(3)
C45D 0.122(3) 0.106(3) 0.144(3) 0.003(3) -0.005(3) 0.005(3)
C46D 0.122(3) 0.106(3) 0.143(3) 0.003(3) -0.006(3) 0.005(2)
C51D 0.122(3) 0.108(3) 0.144(3) 0.004(2) -0.006(3) 0.004(3)
C52D 0.122(3) 0.107(3) 0.144(3) 0.003(3) -0.006(3) 0.004(3)
C53D 0.122(3) 0.107(3) 0.143(3) 0.003(3) -0.006(3) 0.004(3)
C54D 0.122(3) 0.107(3) 0.143(3) 0.003(3) -0.006(3) 0.004(2)
C55D 0.122(3) 0.107(3) 0.143(3) 0.003(3) -0.006(3) 0.005(3)
C56D 0.122(3) 0.107(3) 0.143(3) 0.003(3) -0.006(3) 0.004(3)
C61D 0.122(3) 0.107(3) 0.143(3) 0.003(3) -0.006(3) 0.004(3)
C62D 0.121(3) 0.107(3) 0.143(3) 0.002(3) -0.006(3) 0.005(3)
C63D 0.121(3) 0.107(3) 0.143(3) 0.002(3) -0.006(3) 0.005(3)
C64D 0.121(3) 0.107(3) 0.143(3) 0.002(3) -0.006(3) 0.005(3)
N11E 0.143(3) 0.110(3) 0.114(3) -0.004(3) 0.027(3) 0.017(3)
C12E 0.143(3) 0.110(3) 0.114(3) -0.004(3) 0.027(3) 0.017(3)
C13E 0.143(3) 0.110(3) 0.114(3) -0.004(3) 0.027(3) 0.017(3)
C14E 0.143(3) 0.110(3) 0.114(3) -0.004(3) 0.027(3) 0.017(3)
C15E 0.143(3) 0.110(3) 0.114(3) -0.004(3) 0.027(3) 0.017(3)
C16E 0.143(3) 0.110(3) 0.114(3) -0.004(3) 0.027(3) 0.017(3)
N21E 0.143(3) 0.111(3) 0.113(3) -0.004(3) 0.027(3) 0.017(3)
N22E 0.143(3) 0.111(3) 0.113(3) -0.004(3) 0.027(3) 0.017(3)
C23E 0.143(3) 0.110(3) 0.113(3) -0.004(3) 0.027(3) 0.017(3)
C24E 0.143(3) 0.111(3) 0.113(3) -0.004(3) 0.027(3) 0.017(3)
C25E 0.143(3) 0.111(3) 0.113(3) -0.004(3) 0.027(3) 0.017(3)
C26E 0.144(3) 0.112(3) 0.114(3) -0.004(3) 0.027(3) 0.018(3)
N31E 0.147(3) 0.112(3) 0.114(3) -0.004(3) 0.027(3) 0.017(3)
C32E 0.147(3) 0.112(3) 0.114(3) -0.004(3) 0.027(3) 0.017(3)
C33E 0.147(3) 0.112(3) 0.114(3) -0.004(3) 0.027(3) 0.017(3)
C34E 0.147(3) 0.112(3) 0.114(3) -0.004(3) 0.027(3) 0.017(3)
C35E 0.147(3) 0.112(3) 0.114(3) -0.004(3) 0.027(3) 0.017(3)
C36E 0.147(3) 0.112(3) 0.114(3) -0.004(3) 0.027(3) 0.017(3)
N41E 0.146(3) 0.112(3) 0.114(3) -0.004(3) 0.027(3) 0.018(3)
N42E 0.146(3) 0.112(3) 0.114(3) -0.004(3) 0.027(3) 0.018(3)
C43E 0.146(3) 0.112(3) 0.114(3) -0.004(3) 0.027(3) 0.017(3)
C44E 0.146(3) 0.112(3) 0.114(3) -0.004(3) 0.027(3) 0.017(3)
C45E 0.146(3) 0.112(3) 0.114(3) -0.004(3) 0.027(3) 0.018(3)
C46E 0.146(3) 0.113(3) 0.114(3) -0.004(2) 0.027(3) 0.018(3)
C51E 0.144(3) 0.112(3) 0.114(3) -0.004(2) 0.027(3) 0.018(2)
C52E 0.145(3) 0.112(3) 0.114(3) -0.004(3) 0.027(3) 0.018(3)
C53E 0.145(3) 0.112(3) 0.114(3) -0.004(3) 0.027(3) 0.018(3)
C54E 0.145(3) 0.113(3) 0.114(3) -0.004(2) 0.027(3) 0.018(2)
C55E 0.145(3) 0.113(3) 0.114(3) -0.004(2) 0.027(3) 0.019(2)
C56E 0.145(3) 0.113(3) 0.114(3) -0.004(2) 0.027(3) 0.018(2)
C61E 0.145(3) 0.113(3) 0.114(3) -0.004(3) 0.027(3) 0.019(3)
C62E 0.145(3) 0.114(3) 0.115(3) -0.004(3) 0.027(3) 0.019(3)
C63E 0.145(3) 0.114(3) 0.115(3) -0.004(3) 0.027(3) 0.019(3)
C64E 0.145(3) 0.113(3) 0.115(3) -0.004(3) 0.027(3) 0.019(3)
N11F 0.121(3) 0.112(3) 0.125(3) -0.002(3) 0.012(3) -0.009(3)
C12F 0.121(3) 0.113(3) 0.125(3) -0.003(3) 0.012(3) -0.009(3)
C13F 0.121(3) 0.113(3) 0.125(3) -0.003(3) 0.012(3) -0.009(3)
C14F 0.121(3) 0.113(3) 0.125(3) -0.003(3) 0.012(3) -0.009(3)
C15F 0.121(3) 0.112(3) 0.125(3) -0.002(3) 0.012(3) -0.009(3)
C16F 0.120(3) 0.111(3) 0.124(3) -0.002(2) 0.012(3) -0.010(3)
N21F 0.119(3) 0.108(3) 0.122(3) 0.000(2) 0.013(3) -0.012(2)
N22F 0.119(3) 0.109(3) 0.123(3) 0.000(2) 0.013(3) -0.011(3)
C23F 0.120(3) 0.110(3) 0.124(3) -0.001(2) 0.012(3) -0.010(3)
C24F 0.120(3) 0.109(3) 0.123(3) -0.001(2) 0.013(3) -0.011(3)
C25F 0.119(3) 0.108(3) 0.123(3) 0.000(2) 0.013(3) -0.011(3)
C26F 0.119(3) 0.106(3) 0.121(3) 0.000(2) 0.014(3) -0.012(2)
N31F 0.116(3) 0.102(3) 0.117(3) 0.002(2) 0.013(3) -0.012(3)
C32F 0.116(3) 0.102(3) 0.117(3) 0.002(2) 0.013(3) -0.012(3)
C33F 0.116(3) 0.102(3) 0.117(3) 0.003(2) 0.013(3) -0.012(3)
C34F 0.116(3) 0.102(3) 0.117(3) 0.003(2) 0.013(3) -0.012(3)
C35F 0.116(3) 0.102(3) 0.117(3) 0.003(2) 0.013(3) -0.012(3)
C36F 0.116(3) 0.102(3) 0.118(3) 0.002(2) 0.013(3) -0.012(3)
N41F 0.117(3) 0.104(3) 0.119(3) 0.000(2) 0.013(3) -0.012(2)
N42F 0.117(3) 0.103(3) 0.119(3) 0.001(2) 0.013(3) -0.012(3)
C43F 0.117(3) 0.103(3) 0.118(3) 0.001(2) 0.013(3) -0.012(3)
C44F 0.117(3) 0.103(3) 0.119(3) 0.001(2) 0.013(3) -0.012(3)
C45F 0.117(3) 0.104(3) 0.119(3) 0.001(2) 0.013(3) -0.012(3)
C46F 0.117(3) 0.104(3) 0.120(3) 0.000(2) 0.013(3) -0.012(2)
C51F 0.118(3) 0.106(3) 0.121(3) 0.000(2) 0.014(3) -0.012(2)
C52F 0.118(3) 0.105(3) 0.120(3) 0.000(2) 0.014(3) -0.012(2)
C53F 0.118(3) 0.105(3) 0.120(3) 0.000(2) 0.014(3) -0.012(2)
C54F 0.117(3) 0.105(3) 0.120(3) 0.000(2) 0.014(3) -0.012(2)
C55F 0.117(3) 0.105(3) 0.120(3) -0.001(2) 0.014(3) -0.013(2)
C56F 0.118(3) 0.105(3) 0.121(3) -0.001(2) 0.014(3) -0.013(2)
C61F 0.118(3) 0.105(3) 0.121(3) 0.000(2) 0.014(3) -0.013(3)
C62F 0.118(3) 0.105(3) 0.121(3) 0.000(2) 0.014(3) -0.013(3)
C63F 0.117(3) 0.105(3) 0.121(3) 0.000(2) 0.014(3) -0.013(3)
C64F 0.117(3) 0.105(3) 0.121(3) -0.001(2) 0.014(3) -0.013(3)
N11G 0.095(3) 0.083(2) 0.118(3) -0.013(3) 0.021(3) -0.001(3)
C12G 0.095(3) 0.083(2) 0.118(3) -0.012(3) 0.021(3) -0.001(3)
C13G 0.095(3) 0.083(2) 0.118(3) -0.012(3) 0.021(3) -0.001(3)
C14G 0.095(3) 0.083(3) 0.118(3) -0.012(3) 0.021(3) -0.001(3)
C15G 0.095(3) 0.083(2) 0.118(3) -0.012(3) 0.021(3) -0.001(3)
C16G 0.096(3) 0.083(2) 0.118(3) -0.013(3) 0.021(3) -0.001(3)
N21G 0.096(3) 0.084(2) 0.120(3) -0.013(3) 0.021(2) -0.001(2)
N22G 0.096(3) 0.083(2) 0.119(3) -0.013(3) 0.021(2) -0.001(2)
C23G 0.096(3) 0.083(2) 0.119(3) -0.013(3) 0.021(2) -0.001(2)
C24G 0.096(3) 0.083(2) 0.120(3) -0.013(3) 0.021(2) -0.001(3)
C25G 0.097(3) 0.083(2) 0.120(3) -0.013(3) 0.021(2) -0.001(3)
C26G 0.097(3) 0.084(2) 0.120(3) -0.013(2) 0.021(2) -0.001(2)
N31G 0.099(3) 0.085(3) 0.123(3) -0.009(3) 0.023(3) 0.001(3)
C32G 0.100(3) 0.085(3) 0.123(3) -0.009(3) 0.023(3) 0.001(3)
C33G 0.100(3) 0.085(3) 0.123(3) -0.009(3) 0.023(3) 0.001(3)
C34G 0.100(3) 0.085(3) 0.123(3) -0.009(3) 0.023(3) 0.001(3)
C35G 0.100(3) 0.085(3) 0.123(3) -0.009(3) 0.023(3) 0.001(3)
C36G 0.099(3) 0.085(2) 0.123(3) -0.010(3) 0.023(2) 0.001(3)
N41G 0.099(3) 0.085(2) 0.121(3) -0.011(2) 0.022(2) 0.001(2)
N42G 0.099(3) 0.085(2) 0.122(3) -0.011(3) 0.022(2) 0.001(2)
C43G 0.099(3) 0.085(2) 0.122(3) -0.010(3) 0.022(2) 0.001(3)
C44G 0.099(3) 0.085(2) 0.122(3) -0.011(3) 0.022(2) 0.001(3)
C45G 0.099(3) 0.085(2) 0.122(3) -0.011(3) 0.022(2) 0.001(3)
C46G 0.098(3) 0.085(2) 0.121(3) -0.012(2) 0.021(2) 0.000(2)
C51G 0.097(3) 0.084(2) 0.120(3) -0.013(2) 0.021(2) -0.001(2)
C52G 0.097(3) 0.084(2) 0.121(3) -0.013(2) 0.021(2) 0.000(2)
C53G 0.098(3) 0.085(2) 0.121(3) -0.012(2) 0.021(2) 0.000(2)
C54G 0.098(3) 0.085(2) 0.121(3) -0.012(2) 0.021(2) 0.000(2)
C55G 0.097(3) 0.085(2) 0.121(3) -0.013(2) 0.021(2) -0.001(2)
C56G 0.097(3) 0.085(2) 0.121(3) -0.013(2) 0.021(2) -0.001(2)
C61G 0.097(3) 0.085(2) 0.121(3) -0.013(3) 0.021(2) -0.001(3)
C62G 0.097(3) 0.086(2) 0.121(3) -0.013(3) 0.021(2) -0.001(3)
C63G 0.097(3) 0.086(2) 0.121(3) -0.013(3) 0.021(2) -0.001(3)
C64G 0.098(3) 0.086(2) 0.121(3) -0.013(3) 0.021(2) -0.001(3)
N11H 0.122(3) 0.096(3) 0.119(3) 0.027(3) 0.035(3) 0.022(3)
C12H 0.122(3) 0.097(3) 0.119(3) 0.027(3) 0.035(3) 0.022(3)
C13H 0.123(3) 0.097(3) 0.119(3) 0.027(3) 0.035(3) 0.022(3)
C14H 0.123(3) 0.097(3) 0.119(3) 0.027(3) 0.035(3) 0.022(3)
C15H 0.123(3) 0.097(3) 0.119(3) 0.027(3) 0.035(3) 0.022(3)
C16H 0.122(3) 0.096(3) 0.119(3) 0.027(3) 0.035(3) 0.022(3)
N21H 0.122(3) 0.096(3) 0.119(3) 0.027(2) 0.036(3) 0.022(2)
N22H 0.122(3) 0.096(3) 0.119(3) 0.027(2) 0.036(3) 0.022(3)
C23H 0.122(3) 0.096(3) 0.119(3) 0.027(2) 0.036(3) 0.022(3)
C24H 0.122(3) 0.096(3) 0.119(3) 0.027(2) 0.036(3) 0.022(3)
C25H 0.122(3) 0.096(3) 0.119(3) 0.027(2) 0.036(3) 0.022(3)
C26H 0.122(3) 0.096(2) 0.119(3) 0.027(2) 0.036(2) 0.022(2)
N31H 0.121(3) 0.094(3) 0.120(3) 0.026(2) 0.036(3) 0.022(3)
C32H 0.121(3) 0.094(3) 0.120(3) 0.026(3) 0.036(3) 0.022(3)
C33H 0.121(3) 0.094(3) 0.120(3) 0.025(3) 0.036(3) 0.022(3)
C34H 0.121(3) 0.094(3) 0.120(3) 0.025(3) 0.036(3) 0.022(3)
C35H 0.121(3) 0.094(3) 0.120(3) 0.025(3) 0.036(3) 0.022(3)
C36H 0.121(3) 0.095(3) 0.120(3) 0.026(2) 0.036(3) 0.022(3)
N41H 0.121(3) 0.095(3) 0.120(3) 0.027(2) 0.036(3) 0.022(2)
N42H 0.121(3) 0.095(3) 0.120(3) 0.026(2) 0.036(3) 0.022(3)
C43H 0.121(3) 0.095(3) 0.120(3) 0.026(2) 0.036(3) 0.022(3)
C44H 0.121(3) 0.095(3) 0.120(3) 0.026(2) 0.036(3) 0.022(3)
C45H 0.121(3) 0.095(3) 0.120(3) 0.026(2) 0.036(3) 0.022(3)
C46H 0.122(3) 0.096(2) 0.120(3) 0.027(2) 0.037(3) 0.022(2)
C51H 0.122(3) 0.096(2) 0.120(3) 0.027(2) 0.037(2) 0.022(2)
C52H 0.122(3) 0.096(2) 0.120(3) 0.027(2) 0.037(2) 0.022(2)
C53H 0.122(3) 0.096(2) 0.120(3) 0.027(2) 0.037(2) 0.022(2)
C54H 0.122(3) 0.096(2) 0.120(3) 0.027(2) 0.037(2) 0.022(2)
C55H 0.122(3) 0.096(2) 0.121(3) 0.027(2) 0.037(2) 0.023(2)
C56H 0.122(3) 0.096(2) 0.121(3) 0.027(2) 0.037(2) 0.023(2)
C61H 0.122(3) 0.097(3) 0.121(3) 0.028(2) 0.037(3) 0.023(3)
C62H 0.122(3) 0.097(3) 0.121(3) 0.028(2) 0.037(3) 0.023(3)
C63H 0.122(3) 0.097(3) 0.121(3) 0.028(2) 0.037(3) 0.023(3)
C64H 0.122(3) 0.097(3) 0.121(3) 0.028(2) 0.037(3) 0.023(3)
N11J 0.109(3) 0.079(3) 0.114(3) 0.008(2) 0.036(3) 0.010(3)
C12J 0.110(3) 0.080(3) 0.114(3) 0.009(2) 0.037(3) 0.010(3)
C13J 0.110(3) 0.080(3) 0.114(3) 0.009(3) 0.037(3) 0.010(3)
C14J 0.110(3) 0.080(3) 0.114(3) 0.009(3) 0.037(3) 0.010(3)
C15J 0.109(3) 0.080(3) 0.113(3) 0.008(2) 0.036(2) 0.010(3)
C16J 0.109(3) 0.079(2) 0.113(3) 0.008(2) 0.036(2) 0.010(3)
N21J 0.107(3) 0.077(2) 0.110(3) 0.006(2) 0.033(2) 0.009(2)
N22J 0.107(3) 0.077(2) 0.111(3) 0.007(2) 0.034(2) 0.009(2)
C23J 0.108(3) 0.078(2) 0.111(3) 0.007(2) 0.034(2) 0.010(2)
C24J 0.107(3) 0.078(2) 0.111(3) 0.007(2) 0.034(2) 0.010(2)
C25J 0.107(3) 0.077(2) 0.110(3) 0.006(2) 0.034(2) 0.009(2)
C26J 0.106(3) 0.076(2) 0.109(3) 0.005(2) 0.032(2) 0.009(2)
N31J 0.102(3) 0.074(2) 0.105(3) 0.003(2) 0.031(3) 0.011(3)
C32J 0.102(3) 0.074(2) 0.105(3) 0.003(2) 0.031(3) 0.012(3)
C33J 0.102(3) 0.074(2) 0.105(3) 0.003(2) 0.031(3) 0.012(3)
C34J 0.102(3) 0.074(2) 0.105(3) 0.003(2) 0.031(3) 0.012(3)
C35J 0.102(3) 0.074(2) 0.105(3) 0.003(2) 0.031(3) 0.012(3)
C36J 0.102(3) 0.074(2) 0.105(3) 0.003(2) 0.031(3) 0.011(3)
N41J 0.104(3) 0.075(2) 0.106(3) 0.003(2) 0.032(2) 0.010(2)
N42J 0.103(3) 0.074(2) 0.106(3) 0.003(2) 0.031(2) 0.011(3)
C43J 0.103(3) 0.074(2) 0.105(3) 0.003(2) 0.031(2) 0.011(3)
C44J 0.103(3) 0.075(2) 0.106(3) 0.003(2) 0.031(3) 0.010(3)
C45J 0.104(3) 0.075(2) 0.106(3) 0.003(2) 0.031(2) 0.010(3)
C46J 0.105(3) 0.075(2) 0.106(3) 0.003(2) 0.032(2) 0.010(2)
C51J 0.106(3) 0.076(2) 0.107(3) 0.004(2) 0.032(2) 0.009(2)
C52J 0.105(3) 0.075(2) 0.107(3) 0.004(2) 0.032(2) 0.009(2)
C53J 0.105(3) 0.075(2) 0.107(3) 0.004(2) 0.032(2) 0.009(2)
C54J 0.105(3) 0.075(2) 0.107(3) 0.003(2) 0.031(2) 0.009(2)
C55J 0.106(3) 0.075(2) 0.107(3) 0.003(2) 0.031(2) 0.009(2)
C56J 0.106(3) 0.075(2) 0.107(3) 0.003(2) 0.031(2) 0.009(2)
C61J 0.106(3) 0.075(2) 0.107(3) 0.003(2) 0.031(2) 0.009(2)
C62J 0.106(3) 0.075(2) 0.107(3) 0.003(2) 0.031(2) 0.009(3)
C63J 0.106(3) 0.075(2) 0.107(3) 0.003(2) 0.031(2) 0.009(3)
C64J 0.106(3) 0.075(2) 0.107(3) 0.003(2) 0.031(2) 0.009(2)
N11K 0.132(3) 0.083(3) 0.191(4) -0.006(3) 0.022(3) 0.004(3)
C12K 0.132(3) 0.083(3) 0.191(4) -0.006(3) 0.022(3) 0.004(3)
C13K 0.132(3) 0.083(3) 0.191(4) -0.006(3) 0.022(3) 0.004(3)
C14K 0.132(3) 0.083(3) 0.191(4) -0.006(3) 0.022(3) 0.004(3)
C15K 0.132(3) 0.083(3) 0.191(4) -0.006(3) 0.022(3) 0.004(3)
C16K 0.132(3) 0.083(3) 0.191(3) -0.006(2) 0.022(3) 0.004(3)
N21K 0.132(3) 0.083(2) 0.191(3) -0.006(2) 0.022(3) 0.004(3)
N22K 0.132(3) 0.083(3) 0.191(3) -0.006(2) 0.022(3) 0.004(3)
C23K 0.132(3) 0.083(3) 0.191(3) -0.006(2) 0.022(3) 0.004(3)
C24K 0.132(3) 0.083(3) 0.191(3) -0.006(2) 0.022(3) 0.004(3)
C25K 0.132(3) 0.083(3) 0.191(3) -0.006(2) 0.022(3) 0.004(3)
C26K 0.132(3) 0.084(2) 0.191(3) -0.007(2) 0.022(3) 0.003(3)
N31K 0.135(3) 0.086(3) 0.190(3) -0.012(3) 0.020(3) 0.004(3)
C32K 0.135(3) 0.086(3) 0.190(3) -0.012(3) 0.020(3) 0.004(3)
C33K 0.135(3) 0.086(3) 0.190(3) -0.012(3) 0.020(3) 0.004(3)
C34K 0.135(3) 0.086(3) 0.190(3) -0.012(3) 0.020(3) 0.004(3)
C35K 0.135(3) 0.086(3) 0.190(3) -0.011(3) 0.020(3) 0.004(3)
C36K 0.135(3) 0.085(3) 0.190(3) -0.011(3) 0.020(3) 0.004(3)
N41K 0.134(3) 0.084(2) 0.191(3) -0.009(2) 0.019(3) 0.004(3)
N42K 0.135(3) 0.085(2) 0.190(3) -0.010(3) 0.019(3) 0.004(3)
C43K 0.135(3) 0.085(2) 0.190(3) -0.010(3) 0.019(3) 0.004(3)
C44K 0.135(3) 0.085(3) 0.190(3) -0.010(3) 0.019(3) 0.004(3)
C45K 0.135(3) 0.085(2) 0.191(3) -0.010(3) 0.019(3) 0.004(3)
C46K 0.133(3) 0.084(2) 0.191(3) -0.009(2) 0.020(3) 0.003(3)
C51K 0.132(3) 0.084(2) 0.191(3) -0.007(2) 0.021(3) 0.003(3)
C52K 0.132(3) 0.084(2) 0.191(3) -0.008(2) 0.021(3) 0.003(3)
C53K 0.132(3) 0.084(2) 0.191(3) -0.008(2) 0.021(3) 0.003(3)
C54K 0.133(3) 0.084(2) 0.191(3) -0.008(2) 0.020(3) 0.003(3)
C55K 0.132(3) 0.084(2) 0.191(3) -0.008(2) 0.020(3) 0.003(3)
C56K 0.132(3) 0.084(2) 0.192(3) -0.008(2) 0.021(3) 0.003(3)
C61K 0.132(3) 0.084(2) 0.192(3) -0.008(2) 0.021(3) 0.003(3)
C62K 0.132(3) 0.084(3) 0.192(3) -0.008(3) 0.020(3) 0.003(3)
C63K 0.132(3) 0.084(3) 0.192(3) -0.008(3) 0.020(3) 0.003(3)
C64K 0.132(3) 0.084(2) 0.191(3) -0.008(2) 0.020(3) 0.003(3)
N11L 0.159(3) 0.144(3) 0.131(3) 0.004(3) 0.044(3) -0.010(3)
C12L 0.159(3) 0.144(3) 0.131(3) 0.004(3) 0.044(3) -0.010(3)
C13L 0.159(3) 0.144(3) 0.131(3) 0.004(3) 0.043(3) -0.010(3)
C14L 0.159(3) 0.145(3) 0.131(3) 0.004(3) 0.043(3) -0.010(3)
C15L 0.160(3) 0.145(3) 0.131(3) 0.004(3) 0.043(3) -0.010(3)
C16L 0.160(3) 0.144(3) 0.131(3) 0.004(3) 0.043(3) -0.010(3)
N21L 0.161(3) 0.145(3) 0.131(3) 0.003(3) 0.043(3) -0.009(3)
N22L 0.161(3) 0.144(3) 0.131(3) 0.004(3) 0.043(3) -0.010(3)
C23L 0.160(3) 0.145(3) 0.131(3) 0.004(3) 0.043(3) -0.010(3)
C24L 0.161(3) 0.145(3) 0.131(3) 0.004(3) 0.043(3) -0.010(3)
C25L 0.161(3) 0.145(3) 0.131(3) 0.004(3) 0.043(3) -0.009(3)
C26L 0.162(3) 0.144(3) 0.130(3) 0.003(3) 0.043(3) -0.009(3)
N31L 0.161(3) 0.142(3) 0.127(3) 0.003(3) 0.042(3) -0.005(3)
C32L 0.161(3) 0.142(3) 0.127(3) 0.003(3) 0.042(3) -0.005(3)
C33L 0.161(3) 0.142(3) 0.127(3) 0.003(3) 0.042(3) -0.005(3)
C34L 0.161(3) 0.142(3) 0.127(3) 0.003(3) 0.042(3) -0.005(3)
C35L 0.161(3) 0.142(3) 0.127(3) 0.003(3) 0.042(3) -0.005(3)
C36L 0.161(3) 0.142(3) 0.127(3) 0.003(3) 0.042(3) -0.005(3)
N41L 0.161(3) 0.142(3) 0.128(3) 0.003(3) 0.043(3) -0.007(3)
N42L 0.161(3) 0.142(3) 0.128(3) 0.003(3) 0.042(3) -0.006(3)
C43L 0.161(3) 0.142(3) 0.127(3) 0.003(3) 0.042(3) -0.006(3)
C44L 0.161(3) 0.142(3) 0.127(3) 0.003(3) 0.043(3) -0.006(3)
C45L 0.161(3) 0.142(3) 0.128(3) 0.003(3) 0.043(3) -0.006(3)
C46L 0.162(3) 0.143(3) 0.128(3) 0.003(3) 0.043(3) -0.007(3)
C51L 0.162(3) 0.144(3) 0.130(3) 0.003(3) 0.043(3) -0.008(3)
C52L 0.162(3) 0.144(3) 0.129(3) 0.003(3) 0.043(3) -0.008(3)
C53L 0.161(3) 0.144(3) 0.129(3) 0.003(3) 0.043(3) -0.008(3)
C54L 0.162(3) 0.144(3) 0.129(3) 0.003(3) 0.043(3) -0.008(3)
C55L 0.162(3) 0.144(3) 0.130(3) 0.004(3) 0.043(3) -0.008(3)
C56L 0.162(3) 0.144(3) 0.130(3) 0.004(3) 0.043(3) -0.008(3)
C61L 0.162(3) 0.145(3) 0.130(3) 0.004(3) 0.043(3) -0.008(3)
C62L 0.162(3) 0.145(3) 0.130(3) 0.004(3) 0.043(3) -0.008(3)
C63L 0.162(3) 0.145(3) 0.130(3) 0.004(3) 0.043(3) -0.008(3)
C64L 0.162(3) 0.145(3) 0.130(3) 0.004(3) 0.043(3) -0.008(3)
N11M 0.142(3) 0.109(3) 0.106(3) 0.010(3) 0.005(3) 0.008(3)
C12M 0.142(3) 0.110(3) 0.106(3) 0.010(3) 0.005(3) 0.007(3)
C13M 0.142(3) 0.110(3) 0.106(3) 0.010(3) 0.005(3) 0.007(3)
C14M 0.142(3) 0.110(3) 0.106(3) 0.010(3) 0.005(3) 0.007(3)
C15M 0.142(3) 0.109(3) 0.106(3) 0.010(2) 0.005(3) 0.008(3)
C16M 0.142(3) 0.109(3) 0.106(3) 0.009(2) 0.005(3) 0.008(3)
N21M 0.140(3) 0.106(3) 0.105(3) 0.007(2) 0.006(3) 0.009(3)
N22M 0.140(3) 0.106(3) 0.105(3) 0.008(2) 0.006(3) 0.009(3)
C23M 0.141(3) 0.107(3) 0.105(3) 0.008(2) 0.006(3) 0.008(3)
C24M 0.141(3) 0.107(3) 0.105(3) 0.008(2) 0.006(3) 0.008(3)
C25M 0.140(3) 0.106(3) 0.105(3) 0.008(2) 0.006(3) 0.009(3)
C26M 0.139(3) 0.105(3) 0.105(3) 0.007(2) 0.006(3) 0.009(3)
N31M 0.137(3) 0.103(3) 0.107(3) 0.009(3) 0.005(3) 0.008(3)
C32M 0.137(3) 0.103(3) 0.108(3) 0.009(3) 0.005(3) 0.008(3)
C33M 0.137(3) 0.103(3) 0.108(3) 0.009(3) 0.005(3) 0.008(3)
C34M 0.137(3) 0.103(3) 0.108(3) 0.009(3) 0.005(3) 0.008(3)
C35M 0.137(3) 0.103(3) 0.107(3) 0.009(3) 0.005(3) 0.008(3)
C36M 0.137(3) 0.103(3) 0.107(3) 0.008(3) 0.005(3) 0.008(3)
N41M 0.137(3) 0.103(3) 0.106(3) 0.008(2) 0.006(3) 0.008(3)
N42M 0.137(3) 0.103(3) 0.106(3) 0.008(2) 0.006(3) 0.008(3)
C43M 0.137(3) 0.103(3) 0.107(3) 0.008(2) 0.006(3) 0.008(3)
C44M 0.137(3) 0.103(3) 0.107(3) 0.008(2) 0.006(3) 0.008(3)
C45M 0.137(3) 0.103(3) 0.107(3) 0.008(2) 0.006(3) 0.008(3)
C46M 0.137(3) 0.103(2) 0.106(3) 0.008(2) 0.006(3) 0.008(3)
C51M 0.138(3) 0.104(2) 0.105(3) 0.007(2) 0.006(3) 0.009(3)
C52M 0.138(3) 0.104(3) 0.106(3) 0.008(2) 0.006(3) 0.009(3)
C53M 0.138(3) 0.103(3) 0.106(3) 0.008(2) 0.006(3) 0.009(3)
C54M 0.137(3) 0.103(2) 0.106(3) 0.007(2) 0.006(3) 0.008(3)
C55M 0.138(3) 0.103(2) 0.106(3) 0.007(2) 0.007(3) 0.009(3)
C56M 0.138(3) 0.104(2) 0.106(3) 0.007(2) 0.007(3) 0.009(3)
C61M 0.138(3) 0.103(3) 0.106(3) 0.007(2) 0.007(3) 0.008(3)
C62M 0.138(3) 0.103(3) 0.106(3) 0.007(2) 0.007(3) 0.008(3)
C63M 0.138(3) 0.103(3) 0.106(3) 0.007(2) 0.007(3) 0.008(3)
C64M 0.138(3) 0.103(3) 0.106(3) 0.008(2) 0.007(3) 0.008(3)
N11N 0.087(3) 0.098(3) 0.093(3) 0.000(2) 0.013(3) -0.008(3)
C12N 0.087(3) 0.098(3) 0.093(3) 0.000(2) 0.013(3) -0.008(3)
C13N 0.087(3) 0.098(3) 0.093(3) 0.000(2) 0.013(3) -0.009(3)
C14N 0.087(3) 0.098(3) 0.093(3) 0.001(2) 0.013(3) -0.008(3)
C15N 0.087(3) 0.098(3) 0.093(3) 0.000(2) 0.013(3) -0.008(3)
C16N 0.087(3) 0.098(3) 0.093(3) 0.000(2) 0.013(3) -0.008(3)
N21N 0.087(2) 0.097(2) 0.092(3) 0.000(2) 0.012(3) -0.007(2)
N22N 0.087(3) 0.097(3) 0.092(3) 0.000(2) 0.012(3) -0.008(2)
C23N 0.087(3) 0.098(3) 0.092(3) 0.000(2) 0.012(3) -0.008(2)
C24N 0.087(3) 0.097(3) 0.093(3) 0.000(2) 0.012(3) -0.008(2)
C25N 0.087(3) 0.097(3) 0.093(3) 0.000(2) 0.012(3) -0.007(2)
C26N 0.088(2) 0.097(2) 0.092(3) -0.001(2) 0.012(3) -0.007(2)
N31N 0.088(3) 0.094(3) 0.090(3) -0.001(2) 0.010(3) -0.004(3)
C32N 0.088(3) 0.094(3) 0.090(3) -0.002(2) 0.010(3) -0.004(3)
C33N 0.088(3) 0.094(3) 0.090(3) -0.001(2) 0.010(3) -0.004(3)
C34N 0.088(3) 0.094(3) 0.090(3) -0.001(2) 0.010(3) -0.004(3)
C35N 0.088(3) 0.094(3) 0.090(3) -0.001(2) 0.010(3) -0.004(3)
C36N 0.088(3) 0.094(3) 0.090(3) -0.001(2) 0.010(3) -0.004(2)
N41N 0.088(2) 0.094(2) 0.090(3) -0.001(2) 0.011(2) -0.005(2)
N42N 0.088(3) 0.094(3) 0.090(3) -0.001(2) 0.011(2) -0.005(2)
C43N 0.088(3) 0.094(3) 0.090(3) -0.001(2) 0.011(3) -0.005(2)
C44N 0.088(3) 0.094(3) 0.090(3) -0.001(2) 0.011(3) -0.005(2)
C45N 0.088(3) 0.094(3) 0.090(3) -0.001(2) 0.011(2) -0.005(2)
C46N 0.087(2) 0.095(2) 0.090(3) -0.001(2) 0.011(2) -0.005(2)
C51N 0.088(2) 0.097(2) 0.091(2) -0.001(2) 0.012(2) -0.006(2)
C52N 0.088(2) 0.096(2) 0.091(3) -0.001(2) 0.012(2) -0.006(2)
C53N 0.088(2) 0.096(2) 0.090(3) -0.001(2) 0.012(2) -0.006(2)
C54N 0.088(2) 0.096(2) 0.090(2) -0.001(2) 0.011(2) -0.006(2)
C55N 0.088(2) 0.096(2) 0.091(3) -0.001(2) 0.012(2) -0.006(2)
C56N 0.088(2) 0.096(2) 0.091(3) -0.001(2) 0.012(2) -0.006(2)
C61N 0.088(2) 0.097(3) 0.091(3) -0.001(2) 0.012(3) -0.006(2)
C62N 0.088(3) 0.097(3) 0.091(3) -0.001(2) 0.012(3) -0.006(2)
C63N 0.088(3) 0.096(3) 0.091(3) -0.001(2) 0.012(3) -0.006(2)
C64N 0.088(3) 0.096(3) 0.091(3) -0.001(2) 0.012(3) -0.006(2)
N11P 0.098(3) 0.078(3) 0.071(3) -0.005(2) 0.004(3) 0.009(3)
C12P 0.098(3) 0.078(3) 0.071(3) -0.006(2) 0.004(3) 0.009(3)
C13P 0.098(3) 0.078(3) 0.071(3) -0.006(2) 0.004(3) 0.009(3)
C14P 0.098(3) 0.078(3) 0.071(3) -0.006(2) 0.004(3) 0.009(3)
C15P 0.098(3) 0.078(3) 0.071(3) -0.006(2) 0.004(3) 0.009(3)
C16P 0.098(3) 0.078(2) 0.071(3) -0.005(2) 0.004(2) 0.009(2)
N21P 0.099(3) 0.079(2) 0.072(2) -0.005(2) 0.003(2) 0.009(2)
N22P 0.098(3) 0.079(2) 0.072(2) -0.005(2) 0.003(2) 0.009(2)
C23P 0.098(3) 0.078(2) 0.072(2) -0.005(2) 0.004(2) 0.009(2)
C24P 0.099(3) 0.079(2) 0.072(2) -0.005(2) 0.003(2) 0.009(2)
C25P 0.099(3) 0.079(2) 0.072(2) -0.005(2) 0.003(2) 0.009(2)
C26P 0.099(3) 0.079(2) 0.072(2) -0.0040(19) 0.003(2) 0.009(2)
N31P 0.101(3) 0.081(2) 0.073(3) -0.002(2) 0.004(3) 0.009(3)
C32P 0.101(3) 0.081(3) 0.073(3) -0.002(2) 0.004(3) 0.009(3)
C33P 0.101(3) 0.081(3) 0.073(3) -0.002(2) 0.004(3) 0.009(3)
C34P 0.101(3) 0.081(3) 0.073(3) -0.002(2) 0.004(3) 0.009(3)
C35P 0.101(3) 0.081(3) 0.073(2) -0.002(2) 0.004(3) 0.009(3)
C36P 0.101(3) 0.081(2) 0.073(2) -0.002(2) 0.004(2) 0.009(3)
N41P 0.100(3) 0.080(2) 0.072(2) -0.003(2) 0.003(2) 0.009(2)
N42P 0.100(3) 0.080(2) 0.073(2) -0.003(2) 0.003(2) 0.009(2)
C43P 0.100(3) 0.081(2) 0.073(2) -0.002(2) 0.003(2) 0.009(3)
C44P 0.100(3) 0.080(2) 0.073(2) -0.003(2) 0.003(2) 0.009(3)
C45P 0.100(3) 0.080(2) 0.073(2) -0.003(2) 0.003(2) 0.008(3)
C46P 0.100(3) 0.080(2) 0.072(2) -0.0030(19) 0.003(2) 0.009(2)
C51P 0.099(2) 0.079(2) 0.072(2) -0.0034(19) 0.003(2) 0.009(2)
C52P 0.099(3) 0.079(2) 0.072(2) -0.0033(19) 0.003(2) 0.009(2)
C53P 0.099(3) 0.079(2) 0.072(2) -0.0032(19) 0.003(2) 0.009(2)
C54P 0.099(2) 0.080(2) 0.072(2) -0.0031(19) 0.003(2) 0.009(2)
C55P 0.099(3) 0.080(2) 0.072(2) -0.0030(19) 0.003(2) 0.009(2)
C56P 0.099(2) 0.079(2) 0.072(2) -0.0031(19) 0.003(2) 0.009(2)
C61P 0.099(3) 0.080(2) 0.073(2) -0.003(2) 0.003(2) 0.009(2)
C62P 0.099(3) 0.080(2) 0.073(2) -0.003(2) 0.003(2) 0.009(3)
C63P 0.099(3) 0.080(2) 0.073(2) -0.003(2) 0.003(2) 0.009(3)
C64P 0.099(3) 0.080(2) 0.073(2) -0.003(2) 0.003(2) 0.009(2)
N11Q 0.098(3) 0.083(3) 0.102(3) 0.004(2) 0.011(3) -0.014(3)
C12Q 0.098(3) 0.083(3) 0.102(3) 0.004(2) 0.011(3) -0.014(3)
C13Q 0.098(3) 0.083(3) 0.102(3) 0.004(2) 0.011(3) -0.014(3)
C14Q 0.098(3) 0.083(3) 0.102(3) 0.004(2) 0.011(3) -0.014(3)
C15Q 0.098(3) 0.083(3) 0.102(3) 0.004(2) 0.011(3) -0.014(3)
C16Q 0.098(3) 0.083(2) 0.102(3) 0.004(2) 0.011(3) -0.014(3)
N21Q 0.098(3) 0.083(2) 0.103(3) 0.006(2) 0.011(3) -0.014(2)
N22Q 0.098(3) 0.083(2) 0.103(3) 0.005(2) 0.011(3) -0.014(3)
C23Q 0.098(3) 0.083(2) 0.103(3) 0.005(2) 0.011(3) -0.014(3)
C24Q 0.098(3) 0.083(2) 0.103(3) 0.005(2) 0.011(3) -0.014(3)
C25Q 0.098(3) 0.083(2) 0.103(3) 0.005(2) 0.011(3) -0.014(3)
C26Q 0.098(3) 0.084(2) 0.104(3) 0.007(2) 0.011(2) -0.014(2)
N31Q 0.096(3) 0.082(2) 0.103(3) 0.008(2) 0.010(3) -0.013(3)
C32Q 0.096(3) 0.083(3) 0.103(3) 0.008(2) 0.010(3) -0.013(3)
C33Q 0.096(3) 0.083(3) 0.103(3) 0.008(2) 0.010(3) -0.013(3)
C34Q 0.096(3) 0.083(3) 0.104(3) 0.007(2) 0.010(3) -0.013(3)
C35Q 0.096(3) 0.083(3) 0.104(3) 0.008(2) 0.010(3) -0.013(3)
C36Q 0.096(3) 0.083(2) 0.104(3) 0.008(2) 0.010(3) -0.013(3)
N41Q 0.096(3) 0.084(2) 0.105(3) 0.008(2) 0.011(2) -0.014(3)
N42Q 0.096(3) 0.083(2) 0.104(3) 0.008(2) 0.011(3) -0.014(3)
C43Q 0.096(3) 0.083(2) 0.104(3) 0.008(2) 0.010(3) -0.014(3)
C44Q 0.096(3) 0.083(2) 0.104(3) 0.008(2) 0.010(3) -0.014(3)
C45Q 0.096(3) 0.083(2) 0.105(3) 0.008(2) 0.011(3) -0.014(3)
C46Q 0.097(3) 0.084(2) 0.105(3) 0.007(2) 0.011(2) -0.014(2)
C51Q 0.097(3) 0.084(2) 0.104(3) 0.007(2) 0.011(2) -0.014(2)
C52Q 0.097(3) 0.084(2) 0.105(3) 0.007(2) 0.011(2) -0.014(2)
C53Q 0.097(3) 0.084(2) 0.105(3) 0.007(2) 0.011(2) -0.014(2)
C54Q 0.097(3) 0.084(2) 0.105(3) 0.007(2) 0.011(2) -0.014(2)
C55Q 0.097(3) 0.084(2) 0.105(3) 0.007(2) 0.011(2) -0.014(2)
C56Q 0.097(3) 0.084(2) 0.105(3) 0.007(2) 0.011(2) -0.014(2)
C61Q 0.097(3) 0.084(2) 0.105(3) 0.007(2) 0.011(3) -0.014(3)
C62Q 0.098(3) 0.084(2) 0.105(3) 0.007(2) 0.011(3) -0.014(3)
C63Q 0.098(3) 0.084(2) 0.105(3) 0.007(2) 0.011(3) -0.014(3)
C64Q 0.098(3) 0.084(2) 0.105(3) 0.007(2) 0.011(3) -0.014(3)

loop_
_atom_type_symbol
_atom_type_description
_atom_type_scat_dispersion_real
_atom_type_scat_dispersion_imag
_atom_type_scat_source
C C 0.0033 0.0016 'International Tables Vol C Tables 4.2.6.8 and 6.1.1.4'
H H 0.0000 0.0000 'International Tables Vol C Tables 4.2.6.8 and 6.1.1.4'
N N 0.0061 0.0033 'International Tables Vol C Tables 4.2.6.8 and 6.1.1.4'
O O 0.0106 0.0060 'International Tables Vol C Tables 4.2.6.8 and 6.1.1.4'
Cl Cl 0.1484 0.1585 'International Tables Vol C Tables 4.2.6.8 and 6.1.1.4'
Cu Cu 0.3201 1.2651 'International Tables Vol C Tables 4.2.6.8 and 6.1.1.4'

loop_
_geom_angle_atom_site_label_1
_geom_angle_atom_site_label_2
_geom_angle_atom_site_label_3
_geom_angle
N11A Cu1 N11C 173.7(6)
N11A Cu1 N11D 95.0(5)
N11C Cu1 N11D 90.7(5)
N11A Cu1 N22A 77.9(5)
N11C Cu1 N22A 96.6(5)
N11D Cu1 N22A 172.1(5)
N11A Cu1 N22D 90.1(5)
N11C Cu1 N22D 93.7(6)
N11D Cu1 N22D 77.0(6)
N22A Cu1 N22D 99.6(5)
N11A Cu1 N22C 99.0(5)
N11C Cu1 N22C 78.5(6)
N11D Cu1 N22C 88.7(6)
N22A Cu1 N22C 95.5(5)
N22D Cu1 N22C 163.8(5)
N11B Cu2 N31A 171.8(5)
N11B Cu2 N22B 76.6(6)
N31A Cu2 N22B 99.7(5)
N11B Cu2 N11G 97.9(6)
N31A Cu2 N11G 86.3(4)
N22B Cu2 N11G 172.7(5)
N11B Cu2 N22G 91.0(5)
N31A Cu2 N22G 96.9(5)
N22B Cu2 N22G 100.6(5)
N11G Cu2 N22G 74.4(5)
N11B Cu2 N42A 96.1(4)
N31A Cu2 N42A 76.7(5)
N22B Cu2 N42A 93.5(4)
N11G Cu2 N42A 91.9(5)
N22G Cu2 N42A 165.3(4)
N31B Cu3 N31C 174.5(6)
N31B Cu3 N22K 92.5(6)
N31C Cu3 N22K 92.0(5)
N31B Cu3 N42B 79.2(6)
N31C Cu3 N42B 97.5(5)
N22K Cu3 N42B 160.5(6)
N31B Cu3 N42C 97.7(5)
N31C Cu3 N42C 78.1(6)
N22K Cu3 N42C 103.6(6)
N42B Cu3 N42C 95.0(4)
N31B Cu3 N11K 91.1(4)
N31C Cu3 N11K 93.4(6)
N22K Cu3 N11K 72.2(7)
N42B Cu3 N11K 90.2(6)
N42C Cu3 N11K 170.5(5)
N11E Cu4 O4X 88.7(8)
N11E Cu4 N31D 178.0(6)
O4X Cu4 N31D 89.4(8)
N11E Cu4 N22E 81.3(7)
O4X Cu4 N22E 164.0(8)
N31D Cu4 N22E 100.4(6)
N11E Cu4 N42D 101.2(6)
O4X Cu4 N42D 97.4(8)
N31D Cu4 N42D 79.7(7)
N22E Cu4 N42D 96.7(5)
N31E Cu5 N11F 175.0(7)
N31E Cu5 N42E 81.1(7)
N11F Cu5 N42E 103.8(6)
N31E Cu5 O1S 88.3(7)
N11F Cu5 O1S 86.7(6)
N42E Cu5 O1S 166.9(7)
N31E Cu5 N22F 103.9(6)
N11F Cu5 N22F 76.4(7)
N42E Cu5 N22F 94.8(5)
O1S Cu5 N22F 95.3(6)
N11N Cu6 N11Q 172.3(5)
N11N Cu6 N22Q 98.0(5)
N11Q Cu6 N22Q 79.7(6)
N11N Cu6 N31F 90.1(4)
N11Q Cu6 N31F 92.9(5)
N22Q Cu6 N31F 170.5(5)
N11N Cu6 N42F 95.7(5)
N11Q Cu6 N42F 92.0(5)
N22Q Cu6 N42F 99.0(5)
N31F Cu6 N42F 75.2(6)
N11N Cu6 N22N 76.1(5)
N11Q Cu6 N22N 96.8(5)
N22Q Cu6 N22N 96.6(4)
N31F Cu6 N22N 90.1(5)
N42F Cu6 N22N 163.3(5)
N11H Cu7 N31G 178.7(7)
N11H Cu7 N22H 80.1(7)
N31G Cu7 N22H 101.1(6)
N11H Cu7 N42G 101.7(5)
N31G Cu7 N42G 78.4(5)
N22H Cu7 N42G 99.8(5)
N11J Cu8 O2S 84.8(7)
N11J Cu8 N31H 177.1(6)
O2S Cu8 N31H 94.2(8)
N11J Cu8 N42H 101.5(6)
O2S Cu8 N42H 159.8(6)
N31H Cu8 N42H 80.4(7)
N11J Cu8 N22J 77.0(5)
O2S Cu8 N22J 99.0(7)
N31H Cu8 N22J 100.5(5)
N42H Cu8 N22J 101.1(5)
N31N Cu9 N11P 172.2(5)
N31N Cu9 N42N 78.4(6)
N11P Cu9 N42N 99.4(5)
N31N Cu9 N31J 94.2(5)
N11P Cu9 N31J 88.8(4)
N42N Cu9 N31J 169.8(5)
N31N Cu9 N42J 92.6(4)
N11P Cu9 N42J 95.2(5)
N42N Cu9 N42J 98.6(5)
N31J Cu9 N42J 74.5(5)
N31N Cu9 N22P 97.2(4)
N11P Cu9 N22P 75.4(5)
N42N Cu9 N22P 94.8(4)
N31J Cu9 N22P 93.2(4)
N42J Cu9 N22P 164.8(4)
N31K Cu10 N11L 174.2(7)
N31K Cu10 O2E 89.7(9)
N11L Cu10 O2E 88.5(7)
N31K Cu10 N42K 77.3(8)
N11L Cu10 N42K 103.7(7)
O2E Cu10 N42K 165.1(8)
N31K Cu10 N22L 107.3(6)
N11L Cu10 N22L 78.4(7)
O2E Cu10 N22L 95.4(7)
N42K Cu10 N22L 95.5(6)
N11M Cu11 N31L 177.9(7)
N11M Cu11 N42L 99.4(6)
N31L Cu11 N42L 82.6(7)
N11M Cu11 N22M 78.1(7)
N31L Cu11 N22M 102.2(6)
N42L Cu11 N22M 99.4(6)
N42P Cu12 N31P 79.4(5)
N42P Cu12 N31Q 100.8(5)
N31P Cu12 N31Q 172.4(6)
N42P Cu12 N31M 167.4(6)
N31P Cu12 N31M 91.9(5)
N31Q Cu12 N31M 89.0(5)
N42P Cu12 N42M 96.1(5)
N31P Cu12 N42M 90.1(5)
N31Q Cu12 N42M 97.5(5)
N31M Cu12 N42M 74.6(6)
N42P Cu12 N42Q 95.8(4)
N31P Cu12 N42Q 96.8(5)
N31Q Cu12 N42Q 75.6(6)
N31M Cu12 N42Q 94.3(5)
N42M Cu12 N42Q 167.2(5)
C12A N11A C16A 120.0
C12A N11A Cu1 122.9(8)
C16A N11A Cu1 116.9(8)
N11A C12A C13A 120.0
N11A C12A H12A 120.0
C13A C12A H12A 120.0
C14A C13A C12A 120.0
C14A C13A H13A 120.0
C12A C13A H13A 120.0
C15A C14A C13A 120.0
C15A C14A H14A 120.0
C13A C14A H14A 120.0
C14A C15A C16A 120.0
C14A C15A H15A 120.0
C16A C15A H15A 120.0
C23A C16A C15A 124.0(12)
C23A C16A N11A 115.8(12)
C15A C16A N11A 120.0
C25A N21A N22A 108.0
C25A N21A C26A 126.0(13)
N22A N21A C26A 125.7(13)
N21A N22A C23A 108.0
N21A N22A Cu1 140.5(8)
C23A N22A Cu1 111.1(8)
C16A C23A C24A 134.3(12)
C16A C23A N22A 117.4(12)
C24A C23A N22A 108.0
C25A C24A C23A 108.0
C25A C24A H24A 126.0
C23A C24A H24A 126.0
N21A C25A C24A 108.0
N21A C25A H25A 126.0
C24A C25A H25A 126.0
N21A C26A C51A 115.1(14)
N21A C26A H26A 108.5
C51A C26A H26A 108.5
N21A C26A H26B 108.5
C51A C26A H26B 108.5
H26A C26A H26B 107.5
C32A N31A C36A 120.0
C32A N31A Cu2 121.5(8)
C36A N31A Cu2 118.4(8)
C33A C32A N31A 120.0
C33A C32A H32A 120.0
N31A C32A H32A 120.0
C32A C33A C34A 120.0
C32A C33A H33A 120.0
C34A C33A H33A 120.0
C33A C34A C35A 120.0
C33A C34A H34A 120.0
C35A C34A H34A 120.0
C36A C35A C34A 120.0
C36A C35A H35A 120.0
C34A C35A H35A 120.0
C43A C36A C35A 119.8(11)
C43A C36A N31A 120.2(11)
C35A C36A N31A 120.0
C45A N41A N42A 108.0
C45A N41A C46A 127.4(12)
N42A N41A C46A 124.6(12)
C43A N42A N41A 108.0
C43A N42A Cu2 107.7(8)
N41A N42A Cu2 143.1(8)
C36A C43A N42A 117.0(12)
C36A C43A C44A 133.8(12)
N42A C43A C44A 108.0
C43A C44A C45A 108.0
C43A C44A H44A 126.0
C45A C44A H44A 126.0
N41A C45A C44A 108.0
N41A C45A H45A 126.0
C44A C45A H45A 126.0
N41A C46A C54A 111.2(13)
N41A C46A H46A 109.4
C54A C46A H46A 109.4
N41A C46A H46B 109.4
C54A C46A H46B 109.4
H46A C46A H46B 108.0
C52A C51A C56A 120.0
C52A C51A C26A 120.5(9)
C56A C51A C26A 119.2(9)
C53A C52A C51A 120.0
C53A C52A H52A 120.0
C51A C52A H52A 120.0
C52A C53A C54A 120.0
C52A C53A H53A 120.0
C54A C53A H53A 120.0
C53A C54A C55A 120.0
C53A C54A C46A 122.5(9)
C55A C54A C46A 117.4(9)
C56A C55A C54A 120.0
C56A C55A C64A 120.0
C54A C55A C64A 120.0
C61A C56A C55A 120.0
C61A C56A C51A 120.0
C55A C56A C51A 120.0
C56A C61A C62A 120.0
C56A C61A H61A 120.0
C62A C61A H61A 120.0
C63A C62A C61A 120.0
C63A C62A H62A 120.0
C61A C62A H62A 120.0
C64A C63A C62A 120.0
C64A C63A H63A 120.0
C62A C63A H63A 120.0
C63A C64A C55A 120.0
C63A C64A H64A 120.0
C55A C64A H64A 120.0
C12B N11B C16B 120.0
C12B N11B Cu2 121.0(9)
C16B N11B Cu2 119.0(9)
C13B C12B N11B 120.0
C13B C12B H12B 120.0
N11B C12B H12B 120.0
C14B C13B C12B 120.0
C14B C13B H13B 120.0
C12B C13B H13B 120.0
C13B C14B C15B 120.0
C13B C14B H14B 120.0
C15B C14B H14B 120.0
C16B C15B C14B 120.0
C16B C15B H15B 120.0
C14B C15B H15B 120.0
C23B C16B C15B 130.0(14)
C23B C16B N11B 109.8(14)
C15B C16B N11B 120.0
C26B N21B C25B 128.5(15)
C26B N21B N22B 123.2(15)
C25B N21B N22B 108.0
N21B N22B C23B 108.0
N21B N22B Cu2 140.6(9)
C23B N22B Cu2 109.4(9)
C16B C23B N22B 122.3(15)
C16B C23B C24B 129.4(15)
N22B C23B C24B 108.0
C25B C24B C23B 108.0
C25B C24B H24B 126.0
C23B C24B H24B 126.0
N21B C25B C24B 108.0
N21B C25B H25B 126.0
C24B C25B H25B 126.0
N21B C26B C51B 114.9(13)
N21B C26B H26C 108.5
C51B C26B H26C 108.5
N21B C26B H26D 108.5
C51B C26B H26D 108.5
H26C C26B H26D 107.5
C32B N31B C36B 120.0
C32B N31B Cu3 122.9(8)
C36B N31B Cu3 117.0(8)
N31B C32B C33B 120.0
N31B C32B H32B 120.0
C33B C32B H32B 120.0
C34B C33B C32B 120.0
C34B C33B H33B 120.0
C32B C33B H33B 120.0
C33B C34B C35B 120.0
C33B C34B H34B 120.0
C35B C34B H34B 120.0
C34B C35B C36B 120.0
C34B C35B H35B 120.0
C36B C35B H35B 120.0
C43B C36B C35B 123.9(13)
C43B C36B N31B 116.0(13)
C35B C36B N31B 120.0
N42B N41B C45B 108.0
N42B N41B C46B 120.8(13)
C45B N41B C46B 131.0(13)
N41B N42B C43B 108.0
N41B N42B Cu3 142.2(8)
C43B N42B Cu3 109.1(8)
C36B C43B C44B 132.9(13)
C36B C43B N42B 118.7(13)
C44B C43B N42B 108.0
C45B C44B C43B 108.0
C45B C44B H44B 126.0
C43B C44B H44B 126.0
C44B C45B N41B 108.0
C44B C45B H45B 126.0
N41B C45B H45B 126.0
N41B C46B C54B 114.2(15)
N41B C46B H46C 108.7
C54B C46B H46C 108.7
N41B C46B H46D 108.7
C54B C46B H46D 108.7
H46C C46B H46D 107.6
C52B C51B C56B 120.0
C52B C51B C26B 119.6(9)
C56B C51B C26B 120.2(9)
C53B C52B C51B 120.0
C53B C52B H52B 120.0
C51B C52B H52B 120.0
C52B C53B C54B 120.0
C52B C53B H53B 120.0
C54B C53B H53B 120.0
C55B C54B C53B 120.0
C55B C54B C46B 119.5(9)
C53B C54B C46B 120.4(9)
C54B C55B C56B 120.0
C54B C55B C64B 120.0
C56B C55B C64B 120.0
C55B C56B C61B 120.0
C55B C56B C51B 120.0
C61B C56B C51B 120.0
C62B C61B C56B 120.0
C62B C61B H61B 120.0
C56B C61B H61B 120.0
C61B C62B C63B 120.0
C61B C62B H62B 120.0
C63B C62B H62B 120.0
C64B C63B C62B 120.0
C64B C63B H63B 120.0
C62B C63B H63B 120.0
C63B C64B C55B 120.0
C63B C64B H64B 120.0
C55B C64B H64B 120.0
C12C N11C C16C 120.0
C12C N11C Cu1 123.3(10)
C16C N11C Cu1 116.6(10)
N11C C12C C13C 120.0
N11C C12C H12C 120.0
C13C C12C H12C 120.0
C14C C13C C12C 120.0
C14C C13C H13C 120.0
C12C C13C H13C 120.0
C13C C14C C15C 120.0
C13C C14C H14C 120.0
C15C C14C H14C 120.0
C16C C15C C14C 120.0
C16C C15C H15C 120.0
C14C C15C H15C 120.0
C15C C16C N11C 120.0
C15C C16C C23C 123.3(14)
N11C C16C C23C 116.5(14)
C26C N21C N22C 122.0(16)
C26C N21C C25C 129.8(16)
N22C N21C C25C 108.0
N21C N22C C23C 108.0
N21C N22C Cu1 143.6(10)
C23C N22C Cu1 108.3(10)
C16C C23C C24C 132.1(15)
C16C C23C N22C 119.8(15)
C24C C23C N22C 108.0
C25C C24C C23C 108.0
C25C C24C H24C 126.0
C23C C24C H24C 126.0
C24C C25C N21C 108.0
C24C C25C H25C 126.0
N21C C25C H25C 126.0
N21C C26C C51C 115.9(15)
N21C C26C H26E 108.3
C51C C26C H26E 108.3
N21C C26C H26F 108.3
C51C C26C H26F 108.3
H26E C26C H26F 107.4
C32C N31C C36C 120.0
C32C N31C Cu3 123.6(10)
C36C N31C Cu3 116.4(10)
C33C C32C N31C 120.0
C33C C32C H32C 120.0
N31C C32C H32C 120.0
C32C C33C C34C 120.0
C32C C33C H33C 120.0
C34C C33C H33C 120.0
C35C C34C C33C 120.0
C35C C34C H34C 120.0
C33C C34C H34C 120.0
C34C C35C C36C 120.0
C34C C35C H35C 120.0
C36C C35C H35C 120.0
C35C C36C N31C 120.0
C35C C36C C43C 122.5(14)
N31C C36C C43C 117.0(14)
N42C N41C C45C 108.0
N42C N41C C46C 124.3(15)
C45C N41C C46C 127.5(15)
N41C N42C C43C 108.0
N41C N42C Cu3 142.7(10)
C43C N42C Cu3 108.3(10)
C36C C43C N42C 116.8(15)
C36C C43C C44C 134.3(14)
N42C C43C C44C 108.0
C45C C44C C43C 108.0
C45C C44C H44C 126.0
C43C C44C H44C 126.0
C44C C45C N41C 108.0
C44C C45C H45C 126.0
N41C C45C H45C 126.0
N41C C46C C54C 116.9(13)
N41C C46C H46E 108.1
C54C C46C H46E 108.1
N41C C46C H46F 108.1
C54C C46C H46F 108.1
H46E C46C H46F 107.3
C52C C51C C56C 120.0
C52C C51C C26C 121.0(10)
C56C C51C C26C 119.0(10)
C53C C52C C51C 120.0
C53C C52C H52C 120.0
C51C C52C H52C 120.0
C52C C53C C54C 120.0
C52C C53C H53C 120.0
C54C C53C H53C 120.0
C53C C54C C55C 120.0
C53C C54C C46C 118.6(9)
C55C C54C C46C 121.3(9)
C54C C55C C56C 120.0
C54C C55C C64C 120.0
C56C C55C C64C 120.0
C61C C56C C55C 120.0
C61C C56C C51C 120.0
C55C C56C C51C 120.0
C56C C61C C62C 120.0
C56C C61C H61C 120.0
C62C C61C H61C 120.0
C61C C62C C63C 120.0
C61C C62C H62C 120.0
C63C C62C H62C 120.0
C64C C63C C62C 120.0
C64C C63C H63C 120.0
C62C C63C H63C 120.0
C63C C64C C55C 120.0
C63C C64C H64C 120.0
C55C C64C H64C 120.0
C12D N11D C16D 120.0
C12D N11D Cu1 124.3(10)
C16D N11D Cu1 115.6(10)
N11D C12D C13D 120.0
N11D C12D H12D 120.0
C13D C12D H12D 120.0
C14D C13D C12D 120.0
C14D C13D H13D 120.0
C12D C13D H13D 120.0
C13D C14D C15D 120.0
C13D C14D H14D 120.0
C15D C14D H14D 120.0
C16D C15D C14D 120.0
C16D C15D H15D 120.0
C14D C15D H15D 120.0
C23D C16D C15D 122.8(15)
C23D C16D N11D 117.1(15)
C15D C16D N11D 120.0
N22D N21D C25D 108.0
N22D N21D C26D 124.4(16)
C25D N21D C26D 127.1(16)
N21D N22D C23D 108.0
N21D N22D Cu1 141.4(10)
C23D N22D Cu1 110.5(10)
C16D C23D N22D 119.8(16)
C16D C23D C24D 132.1(15)
N22D C23D C24D 108.0
C25D C24D C23D 108.0
C25D C24D H24D 126.0
C23D C24D H24D 126.0
C24D C25D N21D 108.0
C24D C25D H25D 126.0
N21D C25D H25D 126.0
N21D C26D C51D 111.4(13)
N21D C26D H26G 109.3
C51D C26D H26G 109.3
N21D C26D H26H 109.3
C51D C26D H26H 109.3
H26G C26D H26H 108.0
C32D N31D C36D 120.0
C32D N31D Cu4 124.9(11)
C36D N31D Cu4 115.1(11)
C33D C32D N31D 120.0
C33D C32D H32D 120.0
N31D C32D H32D 120.0
C32D C33D C34D 120.0
C32D C33D H33D 120.0
C34D C33D H33D 120.0
C35D C34D C33D 120.0
C35D C34D H34D 120.0
C33D C34D H34D 120.0
C34D C35D C36D 120.0
C34D C35D H35D 120.0
C36D C35D H35D 120.0
C43D C36D C35D 123.0(15)
C43D C36D N31D 117.0(15)
C35D C36D N31D 120.0
N42D N41D C45D 108.0
N42D N41D C46D 126.6(16)
C45D N41D C46D 125.4(16)
C43D N42D N41D 108.0
C43D N42D Cu4 109.8(10)
N41D N42D Cu4 142.1(10)
C36D C43D C44D 133.9(16)
C36D C43D N42D 117.6(16)
C44D C43D N42D 108.0
C43D C44D C45D 108.0
C43D C44D H44D 126.0
C45D C44D H44D 126.0
N41D C45D C44D 108.0
N41D C45D H45D 126.0
C44D C45D H45D 126.0
N41D C46D C54D 108.7(13)
N41D C46D H46G 109.9
C54D C46D H46G 109.9
N41D C46D H46H 109.9
C54D C46D H46H 109.9
H46G C46D H46H 108.3
C52D C51D C56D 120.0
C52D C51D C26D 123.2(9)
C56D C51D C26D 116.5(9)
C51D C52D C53D 120.0
C51D C52D H52D 120.0
C53D C52D H52D 120.0
C52D C53D C54D 120.0
C52D C53D H53D 120.0
C54D C53D H53D 120.0
C55D C54D C53D 120.0
C55D C54D C46D 117.3(9)
C53D C54D C46D 122.6(9)
C56D C55D C54D 120.0
C56D C55D C64D 120.0
C54D C55D C64D 120.0
C55D C56D C61D 120.0
C55D C56D C51D 120.0
C61D C56D C51D 120.0
C62D C61D C56D 120.0
C62D C61D H61D 120.0
C56D C61D H61D 120.0
C63D C62D C61D 120.0
C63D C62D H62D 120.0
C61D C62D H62D 120.0
C64D C63D C62D 120.0
C64D C63D H63D 120.0
C62D C63D H63D 120.0
C63D C64D C55D 120.0
C63D C64D H64D 120.0
C55D C64D H64D 120.0
C12E N11E C16E 120.0
C12E N11E Cu4 125.4(10)
C16E N11E Cu4 114.6(10)
C13E C12E N11E 120.0
C13E C12E H12E 120.0
N11E C12E H12E 120.0
C12E C13E C14E 120.0
C12E C13E H13E 120.0
C14E C13E H13E 120.0
C15E C14E C13E 120.0
C15E C14E H14E 120.0
C13E C14E H14E 120.0
C14E C15E C16E 120.0
C14E C15E H15E 120.0
C16E C15E H15E 120.0
C23E C16E C15E 124.2(15)
C23E C16E N11E 115.7(15)
C15E C16E N11E 120.0
C25E N21E N22E 108.0
C25E N21E C26E 124.6(15)
N22E N21E C26E 127.2(15)
N21E N22E C23E 108.0
N21E N22E Cu4 141.5(11)
C23E N22E Cu4 110.5(11)
C16E C23E C24E 134.2(16)
C16E C23E N22E 117.6(16)
C24E C23E N22E 108.0
C23E C24E C25E 108.0
C23E C24E H24E 126.0
C25E C24E H24E 126.0
N21E C25E C24E 108.0
N21E C25E H25E 126.0
C24E C25E H25E 126.0
N21E C26E C51E 116.4(14)
N21E C26E H26I 108.2
C51E C26E H26I 108.2
N21E C26E H26J 108.2
C51E C26E H26J 108.2
H26I C26E H26J 107.3
C32E N31E C36E 120.0
C32E N31E Cu5 130.0(11)
C36E N31E Cu5 109.8(11)
N31E C32E C33E 120.0
N31E C32E H32E 120.0
C33E C32E H32E 120.0
C34E C33E C32E 120.0
C34E C33E H33E 120.0
C32E C33E H33E 120.0
C33E C34E C35E 120.0
C33E C34E H34E 120.0
C35E C34E H34E 120.0
C36E C35E C34E 120.0
C36E C35E H35E 120.0
C34E C35E H35E 120.0
C43E C36E C35E 114.2(15)
C43E C36E N31E 125.7(15)
C35E C36E N31E 120.0
C45E N41E N42E 108.0
C45E N41E C46E 131.3(15)
N42E N41E C46E 120.1(15)
C43E N42E N41E 108.0
C43E N42E Cu5 115.1(11)
N41E N42E Cu5 136.9(11)
C36E C43E C44E 144.3(16)
C36E C43E N42E 107.7(16)
C44E C43E N42E 108.0
C45E C44E C43E 108.0
C45E C44E H44E 126.0
C43E C44E H44E 126.0
C44E C45E N41E 108.0
C44E C45E H45E 126.0
N41E C45E H45E 126.0
C54E C46E N41E 107.6(15)
C54E C46E H46I 110.2
N41E C46E H46I 110.2
C54E C46E H46J 110.2
N41E C46E H46J 110.2
H46I C46E H46J 108.5
C52E C51E C56E 120.0
C52E C51E C26E 119.7(9)
C56E C51E C26E 120.0(9)
C51E C52E C53E 120.0
C51E C52E H52E 120.0
C53E C52E H52E 120.0
C54E C53E C52E 120.0
C54E C53E H53E 120.0
C52E C53E H53E 120.0
C55E C54E C53E 120.0
C55E C54E C46E 110.9(11)
C53E C54E C46E 129.0(11)
C54E C55E C56E 120.0
C54E C55E C64E 120.0
C56E C55E C64E 120.0
C61E C56E C55E 120.0
C61E C56E C51E 120.0
C55E C56E C51E 120.0
C56E C61E C62E 120.0
C56E C61E H61E 120.0
C62E C61E H61E 120.0
C63E C62E C61E 120.0
C63E C62E H62E 120.0
C61E C62E H62E 120.0
C64E C63E C62E 120.0
C64E C63E H63E 120.0
C62E C63E H63E 120.0
C63E C64E C55E 120.0
C63E C64E H64E 120.0
C55E C64E H64E 120.0
C12F N11F C16F 120.0
C12F N11F Cu5 125.0(10)
C16F N11F Cu5 114.8(10)
C13F C12F N11F 120.0
C13F C12F H12F 120.0
N11F C12F H12F 120.0
C14F C13F C12F 120.0
C14F C13F H13F 120.0
C12F C13F H13F 120.0
C13F C14F C15F 120.0
C13F C14F H14F 120.0
C15F C14F H14F 120.0
C16F C15F C14F 120.0
C16F C15F H15F 120.0
C14F C15F H15F 120.0
C23F C16F C15F 117.3(16)
C23F C16F N11F 122.5(16)
C15F C16F N11F 120.0
C25F N21F N22F 108.0
C25F N21F C26F 129.2(16)
N22F N21F C26F 122.7(16)
N21F N22F C23F 108.0
N21F N22F Cu5 140.3(10)
C23F N22F Cu5 111.0(10)
C16F C23F N22F 113.8(16)
C16F C23F C24F 138.2(16)
N22F C23F C24F 108.0
C25F C24F C23F 108.0
C25F C24F H24F 126.0
C23F C24F H24F 126.0
N21F C25F C24F 108.0
N21F C25F H25F 126.0
C24F C25F H25F 126.0
N21F C26F C51F 112.3(13)
N21F C26F H26K 109.1
C51F C26F H26K 109.1
N21F C26F H26L 109.1
C51F C26F H26L 109.1
H26K C26F H26L 107.9
C32F N31F C36F 120.0
C32F N31F Cu6 123.2(9)
C36F N31F Cu6 116.4(9)
C33F C32F N31F 120.0
C33F C32F H32F 120.0
N31F C32F H32F 120.0
C32F C33F C34F 120.0
C32F C33F H33F 120.0
C34F C33F H33F 120.0
C35F C34F C33F 120.0
C35F C34F H34F 120.0
C33F C34F H34F 120.0
C36F C35F C34F 120.0
C36F C35F H35F 120.0
C34F C35F H35F 120.0
C35F C36F N31F 120.0
C35F C36F C43F 118.2(14)
N31F C36F C43F 121.8(14)
N42F N41F C45F 108.0
N42F N41F C46F 123.2(15)
C45F N41F C46F 128.6(15)
N41F N42F C43F 108.0
N41F N42F Cu6 138.9(9)
C43F N42F Cu6 113.1(10)
C36F C43F C44F 138.6(15)
C36F C43F N42F 113.3(15)
C44F C43F N42F 108.0
C43F C44F C45F 108.0
C43F C44F H44F 126.0
C45F C44F H44F 126.0
N41F C45F C44F 108.0
N41F C45F H45F 126.0
C44F C45F H45F 126.0
N41F C46F C54F 112.8(13)
N41F C46F H46K 109.0
C54F C46F H46K 109.0
N41F C46F H46L 109.0
C54F C46F H46L 109.0
H46K C46F H46L 107.8
C52F C51F C56F 120.0
C52F C51F C26F 121.2(9)
C56F C51F C26F 118.8(9)
C53F C52F C51F 120.0
C53F C52F H52F 120.0
C51F C52F H52F 120.0
C52F C53F C54F 120.0
C52F C53F H53F 120.0
C54F C53F H53F 120.0
C55F C54F C53F 120.0
C55F C54F C46F 117.9(9)
C53F C54F C46F 121.9(9)
C54F C55F C56F 120.0
C54F C55F C64F 120.0
C56F C55F C64F 120.0
C61F C56F C55F 120.0
C61F C56F C51F 120.0
C55F C56F C51F 120.0
C62F C61F C56F 120.0
C62F C61F H61F 120.0
C56F C61F H61F 120.0
C61F C62F C63F 120.0
C61F C62F H62F 120.0
C63F C62F H62F 120.0
C62F C63F C64F 120.0
C62F C63F H63F 120.0
C64F C63F H63F 120.0
C63F C64F C55F 120.0
C63F C64F H64F 120.0
C55F C64F H64F 120.0
C12G N11G C16G 120.0
C12G N11G Cu2 121.0(8)
C16G N11G Cu2 118.8(8)
N11G C12G C13G 120.0
N11G C12G H12G 120.0
C13G C12G H12G 120.0
C12G C13G C14G 120.0
C12G C13G H13G 120.0
C14G C13G H13G 120.0
C15G C14G C13G 120.0
C15G C14G H14G 120.0
C13G C14G H14G 120.0
C14G C15G C16G 120.0
C14G C15G H15G 120.0
C16G C15G H15G 120.0
C23G C16G C15G 123.5(12)
C23G C16G N11G 116.4(12)
C15G C16G N11G 120.0
N22G N21G C25G 108.0
N22G N21G C26G 121.6(13)
C25G N21G C26G 130.3(13)
C23G N22G N21G 108.0
C23G N22G Cu2 112.4(8)
N21G N22G Cu2 139.5(8)
C16G C23G C24G 134.4(12)
C16G C23G N22G 117.5(12)
C24G C23G N22G 108.0
C23G C24G C25G 108.0
C23G C24G H24G 126.0
C25G C24G H24G 126.0
C24G C25G N21G 108.0
C24G C25G H25G 126.0
N21G C25G H25G 126.0
N21G C26G C51G 111.9(13)
N21G C26G H26M 109.2
C51G C26G H26M 109.2
N21G C26G H26N 109.2
C51G C26G H26N 109.2
H26M C26G H26N 107.9
C32G N31G C36G 120.0
C32G N31G Cu7 123.9(8)
C36G N31G Cu7 116.1(8)
N31G C32G C33G 120.0
N31G C32G H32G 120.0
C33G C32G H32G 120.0
C32G C33G C34G 120.0
C32G C33G H33G 120.0
C34G C33G H33G 120.0
C35G C34G C33G 120.0
C35G C34G H34G 120.0
C33G C34G H34G 120.0
C34G C35G C36G 120.0
C34G C35G H35G 120.0
C36G C35G H35G 120.0
C35G C36G N31G 120.0
C35G C36G C43G 120.4(12)
N31G C36G C43G 119.5(12)
C46G N41G N42G 127.1(14)
C46G N41G C45G 124.9(14)
N42G N41G C45G 108.0
N41G N42G C43G 108.0
N41G N42G Cu7 139.5(8)
C43G N42G Cu7 112.4(8)
C44G C43G N42G 108.0
C44G C43G C36G 138.7(12)
N42G C43G C36G 113.3(12)
C43G C44G C45G 108.0
C43G C44G H44G 126.0
C45G C44G H44G 126.0
N41G C45G C44G 108.0
N41G C45G H45G 126.0
C44G C45G H45G 126.0
N41G C46G C54G 116.4(16)
N41G C46G H46M 108.2
C54G C46G H46M 108.2
N41G C46G H46N 108.2
C54G C46G H46N 108.2
H46M C46G H46N 107.3
C52G C51G C56G 120.0
C52G C51G C26G 120.1(9)
C56G C51G C26G 119.9(9)
C51G C52G C53G 120.0
C51G C52G H52G 120.0
C53G C52G H52G 120.0
C54G C53G C52G 120.0
C54G C53G H53G 120.0
C52G C53G H53G 120.0
C53G C54G C55G 120.0
C53G C54G C46G 120.3(10)
C55G C54G C46G 119.6(10)
C56G C55G C54G 120.0
C56G C55G C64G 120.0
C54G C55G C64G 120.0
C55G C56G C61G 120.0
C55G C56G C51G 120.0
C61G C56G C51G 120.0
C62G C61G C56G 120.0
C62G C61G H61G 120.0
C56G C61G H61G 120.0
C63G C62G C61G 120.0
C63G C62G H62G 120.0
C61G C62G H62G 120.0
C62G C63G C64G 120.0
C62G C63G H63G 120.0
C64G C63G H63G 120.0
C63G C64G C55G 120.0
C63G C64G H64G 120.0
C55G C64G H64G 120.0
C12H N11H C16H 120.0
C12H N11H Cu7 123.7(11)
C16H N11H Cu7 116.3(10)
N11H C12H C13H 120.0
N11H C12H H12H 120.0
C13H C12H H12H 120.0
C12H C13H C14H 120.0
C12H C13H H13H 120.0
C14H C13H H13H 120.0
C15H C14H C13H 120.0
C15H C14H H14H 120.0
C13H C14H H14H 120.0
C16H C15H C14H 120.0
C16H C15H H15H 120.0
C14H C15H H15H 120.0
C23H C16H C15H 125.0(15)
C23H C16H N11H 114.8(15)
C15H C16H N11H 120.0
N22H N21H C25H 108.0
N22H N21H C26H 122.4(16)
C25H N21H C26H 129.3(16)
N21H N22H C23H 108.0
N21H N22H Cu7 140.6(10)
C23H N22H Cu7 111.4(10)
C16H C23H C24H 134.8(16)
C16H C23H N22H 117.1(16)
C24H C23H N22H 108.0
C25H C24H C23H 108.0
C25H C24H H24H 126.0
C23H C24H H24H 126.0
N21H C25H C24H 108.0
N21H C25H H25H 126.0
C24H C25H H25H 126.0
N21H C26H C51H 109.9(14)
N21H C26H H26O 109.7
C51H C26H H26O 109.7
N21H C26H H26P 109.7
C51H C26H H26P 109.7
H26O C26H H26P 108.2
C32H N31H C36H 120.0
C32H N31H Cu8 124.1(10)
C36H N31H Cu8 115.5(10)
C33H C32H N31H 120.0
C33H C32H H32H 120.0
N31H C32H H32H 120.0
C34H C33H C32H 120.0
C34H C33H H33H 120.0
C32H C33H H33H 120.0
C35H C34H C33H 120.0
C35H C34H H34H 120.0
C33H C34H H34H 120.0
C34H C35H C36H 120.0
C34H C35H H35H 120.0
C36H C35H H35H 120.0
C43H C36H C35H 127.5(15)
C43H C36H N31H 112.5(15)
C35H C36H N31H 120.0
C46H N41H N42H 120.9(17)
C46H N41H C45H 129.9(17)
N42H N41H C45H 108.0
C43H N42H N41H 108.0
C43H N42H Cu8 110.4(10)
N41H N42H Cu8 141.6(10)
C36H C43H N42H 120.4(16)
C36H C43H C44H 131.6(16)
N42H C43H C44H 108.0
C45H C44H C43H 108.0
C45H C44H H44H 126.0
C43H C44H H44H 126.0
N41H C45H C44H 108.0
N41H C45H H45H 126.0
C44H C45H H45H 126.0
N41H C46H C54H 117.1(15)
N41H C46H H46O 108.0
C54H C46H H46O 108.0
N41H C46H H46P 108.0
C54H C46H H46P 108.0
H46O C46H H46P 107.3
C52H C51H C56H 120.0
C52H C51H C26H 122.3(9)
C56H C51H C26H 117.6(9)
C51H C52H C53H 120.0
C51H C52H H52H 120.0
C53H C52H H52H 120.0
C54H C53H C52H 120.0
C54H C53H H53H 120.0
C52H C53H H53H 120.0
C53H C54H C55H 120.0
C53H C54H C46H 120.3(10)
C55H C54H C46H 119.4(10)
C56H C55H C54H 120.0
C56H C55H C64H 120.0
C54H C55H C64H 120.0
C55H C56H C61H 120.0
C55H C56H C51H 120.0
C61H C56H C51H 120.0
C56H C61H C62H 120.0
C56H C61H H61H 120.0
C62H C61H H61H 120.0
C63H C62H C61H 120.0
C63H C62H H62H 120.0
C61H C62H H62H 120.0
C64H C63H C62H 120.0
C64H C63H H63H 120.0
C62H C63H H63H 120.0
C63H C64H C55H 120.0
C63H C64H H64H 120.0
C55H C64H H64H 120.0
C12J N11J C16J 120.0
C12J N11J Cu8 123.1(8)
C16J N11J Cu8 116.9(8)
C13J C12J N11J 120.0
C13J C12J H12J 120.0
N11J C12J H12J 120.0
C12J C13J C14J 120.0
C12J C13J H13J 120.0
C14J C13J H13J 120.0
C15J C14J C13J 120.0
C15J C14J H14J 120.0
C13J C14J H14J 120.0
C14J C15J C16J 120.0
C14J C15J H15J 120.0
C16J C15J H15J 120.0
C23J C16J C15J 121.2(12)
C23J C16J N11J 118.7(12)
C15J C16J N11J 120.0
C26J N21J C25J 125.8(13)
C26J N21J N22J 125.9(13)
C25J N21J N22J 108.0
C23J N22J N21J 108.0
C23J N22J Cu8 111.0(8)
N21J N22J Cu8 140.9(8)
C16J C23J N22J 115.9(12)
C16J C23J C24J 135.9(12)
N22J C23J C24J 108.0
C23J C24J C25J 108.0
C23J C24J H24J 126.0
C25J C24J H24J 126.0
N21J C25J C24J 108.0
N21J C25J H25J 126.0
C24J C25J H25J 126.0
N21J C26J C51J 116.5(15)
N21J C26J H26Q 108.2
C51J C26J H26Q 108.2
N21J C26J H26R 108.2
C51J C26J H26R 108.2
H26Q C26J H26R 107.3
C32J N31J C36J 120.0
C32J N31J Cu9 119.6(7)
C36J N31J Cu9 120.2(7)
C33J C32J N31J 120.0
C33J C32J H32J 120.0
N31J C32J H32J 120.0
C32J C33J C34J 120.0
C32J C33J H33J 120.0
C34J C33J H33J 120.0
C35J C34J C33J 120.0
C35J C34J H34J 120.0
C33J C34J H34J 120.0
C36J C35J C34J 120.0
C36J C35J H35J 120.0
C34J C35J H35J 120.0
C43J C36J C35J 122.8(11)
C43J C36J N31J 117.2(11)
C35J C36J N31J 120.0
N42J N41J C45J 108.0
N42J N41J C46J 118.5(13)
C45J N41J C46J 133.4(13)
C43J N42J N41J 108.0
C43J N42J Cu9 108.0(8)
N41J N42J Cu9 143.7(8)
C36J C43J N42J 120.0(12)
C36J C43J C44J 131.9(12)
N42J C43J C44J 108.0
C43J C44J C45J 108.0
C43J C44J H44J 126.0
C45J C44J H44J 126.0
C44J C45J N41J 108.0
C44J C45J H45J 126.0
N41J C45J H45J 126.0
N41J C46J C54J 113.1(13)
N41J C46J H46Q 109.0
C54J C46J H46Q 109.0
N41J C46J H46R 109.0
C54J C46J H46R 109.0
H46Q C46J H46R 107.8
C52J C51J C56J 120.0
C52J C51J C26J 119.5(9)
C56J C51J C26J 120.4(9)
C53J C52J C51J 120.0
C53J C52J H52J 120.0
C51J C52J H52J 120.0
C52J C53J C54J 120.0
C52J C53J H53J 120.0
C54J C53J H53J 120.0
C55J C54J C53J 120.0
C55J C54J C46J 118.2(8)
C53J C54J C46J 121.8(8)
C54J C55J C56J 120.0
C54J C55J C64J 120.0
C56J C55J C64J 120.0
C61J C56J C55J 120.0
C61J C56J C51J 120.0
C55J C56J C51J 120.0
C56J C61J C62J 120.0
C56J C61J H61J 120.0
C62J C61J H61J 120.0
C61J C62J C63J 120.0
C61J C62J H62J 120.0
C63J C62J H62J 120.0
C64J C63J C62J 120.0
C64J C63J H63J 120.0
C62J C63J H63J 120.0
C63J C64J C55J 120.0
C63J C64J H64J 120.0
C55J C64J H64J 120.0
C12K N11K C16K 120.0
C12K N11K Cu3 125.8(11)
C16K N11K Cu3 114.2(11)
C13K C12K N11K 120.0
C13K C12K H12K 120.0
N11K C12K H12K 120.0
C14K C13K C12K 120.0
C14K C13K H13K 120.0
C12K C13K H13K 120.0
C13K C14K C15K 120.0
C13K C14K H14K 120.0
C15K C14K H14K 120.0
C14K C15K C16K 120.0
C14K C15K H15K 120.0
C16K C15K H15K 120.0
C23K C16K C15K 121.3(17)
C23K C16K N11K 118.4(17)
C15K C16K N11K 120.0
C25K N21K N22K 108.0
C25K N21K C26K 125.1(17)
N22K N21K C26K 126.9(17)
N21K N22K C23K 108.0
N21K N22K Cu3 134.5(12)
C23K N22K Cu3 117.5(12)
C16K C23K N22K 117.0(18)
C16K C23K C24K 134.9(18)
N22K C23K C24K 108.0
C25K C24K C23K 108.0
C25K C24K H24K 126.0
C23K C24K H24K 126.0
C24K C25K N21K 108.0
C24K C25K H25K 126.0
N21K C25K H25K 126.0
N21K C26K C51K 112.4(12)
N21K C26K H26S 109.1
C51K C26K H26S 109.1
N21K C26K H26T 109.1
C51K C26K H26T 109.1
H26S C26K H26T 107.9
C32K N31K C36K 120.0
C32K N31K Cu10 121.8(13)
C36K N31K Cu10 118.2(13)
N31K C32K C33K 120.0
N31K C32K H32K 120.0
C33K C32K H32K 120.0
C34K C33K C32K 120.0
C34K C33K H33K 120.0
C32K C33K H33K 120.0
C33K C34K C35K 120.0
C33K C34K H34K 120.0
C35K C34K H34K 120.0
C34K C35K C36K 120.0
C34K C35K H35K 120.0
C36K C35K H35K 120.0
C35K C36K N31K 120.0
C35K C36K C43K 121.6(17)
N31K C36K C43K 118.1(18)
N42K N41K C45K 108.0
N42K N41K C46K 129(2)
C45K N41K C46K 123(2)
N41K N42K C43K 108.0
N41K N42K Cu10 134.2(13)
C43K N42K Cu10 117.8(13)
C44K C43K N42K 108.0
C44K C43K C36K 143.4(18)
N42K C43K C36K 108.4(18)
C43K C44K C45K 108.0
C43K C44K H44K 126.0
C45K C44K H44K 126.0
C44K C45K N41K 108.0
C44K C45K H45K 126.0
N41K C45K H45K 126.0
N41K C46K C54K 107.5(11)
N41K C46K H46S 110.2
C54K C46K H46S 110.2
N41K C46K H46T 110.2
C54K C46K H46T 110.2
H46S C46K H46T 108.5
C52K C51K C56K 120.0
C52K C51K C26K 122.1(7)
C56K C51K C26K 117.8(7)
C53K C52K C51K 120.0
C53K C52K H52K 120.0
C51K C52K H52K 120.0
C54K C53K C52K 120.0
C54K C53K H53K 120.0
C52K C53K H53K 120.0
C53K C54K C55K 120.0
C53K C54K C46K 122.8(7)
C55K C54K C46K 117.2(7)
C56K C55K C54K 120.0
C56K C55K C64K 120.0
C54K C55K C64K 120.0
C55K C56K C61K 120.0
C55K C56K C51K 120.0
C61K C56K C51K 120.0
C62K C61K C56K 120.0
C62K C61K H61K 120.0
C56K C61K H61K 120.0
C61K C62K C63K 120.0
C61K C62K H62K 120.0
C63K C62K H62K 120.0
C64K C63K C62K 120.0
C64K C63K H63K 120.0
C62K C63K H63K 120.0
C63K C64K C55K 120.0
C63K C64K H64K 120.0
C55K C64K H64K 120.0
C12L N11L C16L 120.0
C12L N11L Cu10 127.2(11)
C16L N11L Cu10 112.8(11)
C13L C12L N11L 120.0
C13L C12L H12L 120.0
N11L C12L H12L 120.0
C14L C13L C12L 120.0
C14L C13L H13L 120.0
C12L C13L H13L 120.0
C13L C14L C15L 120.0
C13L C14L H14L 120.0
C15L C14L H14L 120.0
C16L C15L C14L 120.0
C16L C15L H15L 120.0
C14L C15L H15L 120.0
C23L C16L C15L 114.9(17)
C23L C16L N11L 124.9(17)
C15L C16L N11L 120.0
C25L N21L N22L 108.0
C25L N21L C26L 127.7(18)
N22L N21L C26L 124.1(18)
N21L N22L C23L 108.0
N21L N22L Cu10 139.4(11)
C23L N22L Cu10 112.6(11)
C16L C23L C24L 140.8(17)
C16L C23L N22L 111.2(17)
C24L C23L N22L 108.0
C25L C24L C23L 108.0
C25L C24L H24L 126.0
C23L C24L H24L 126.0
N21L C25L C24L 108.0
N21L C25L H25L 126.0
C24L C25L H25L 126.0
C51L C26L N21L 110.1(17)
C51L C26L H26U 109.6
N21L C26L H26U 109.6
C51L C26L H26V 109.6
N21L C26L H26V 109.6
H26U C26L H26V 108.2
C32L N31L C36L 120.0
C32L N31L Cu11 127.9(11)
C36L N31L Cu11 112.1(11)
C33L C32L N31L 120.0
C33L C32L H32L 120.0
N31L C32L H32L 120.0
C32L C33L C34L 120.0
C32L C33L H33L 120.0
C34L C33L H33L 120.0
C35L C34L C33L 120.0
C35L C34L H34L 120.0
C33L C34L H34L 120.0
C34L C35L C36L 120.0
C34L C35L H35L 120.0
C36L C35L H35L 120.0
C43L C36L C35L 123.6(16)
C43L C36L N31L 116.4(16)
C35L C36L N31L 120.0
C46L N41L C45L 130.8(17)
C46L N41L N42L 121.0(17)
C45L N41L N42L 108.0
C43L N42L N41L 108.0
C43L N42L Cu11 108.1(11)
N41L N42L Cu11 143.9(11)
C36L C43L N42L 120.5(17)
C36L C43L C44L 131.2(17)
N42L C43L C44L 108.0
C45L C44L C43L 108.0
C45L C44L H44L 126.0
C43L C44L H44L 126.0
C44L C45L N41L 108.0
C44L C45L H45L 126.0
N41L C45L H45L 126.0
N41L C46L C54L 112.5(17)
N41L C46L H46U 109.1
C54L C46L H46U 109.1
N41L C46L H46V 109.1
C54L C46L H46V 109.1
H46U C46L H46V 107.8
C52L C51L C56L 120.0
C52L C51L C26L 123.9(12)
C56L C51L C26L 115.8(12)
C53L C52L C51L 120.0
C53L C52L H52L 120.0
C51L C52L H52L 120.0
C52L C53L C54L 120.0
C52L C53L H53L 120.0
C54L C53L H53L 120.0
C53L C54L C55L 120.0
C53L C54L C46L 119.7(12)
C55L C54L C46L 120.1(12)
C56L C55L C54L 120.0
C56L C55L C64L 120.0
C54L C55L C64L 120.0
C55L C56L C61L 120.0
C55L C56L C51L 120.0
C61L C56L C51L 120.0
C62L C61L C56L 120.0
C62L C61L H61L 120.0
C56L C61L H61L 120.0
C63L C62L C61L 120.0
C63L C62L H62L 120.0
C61L C62L H62L 120.0
C62L C63L C64L 120.0
C62L C63L H63L 120.0
C64L C63L H63L 120.0
C63L C64L C55L 120.0
C63L C64L H64L 120.0
C55L C64L H64L 120.0
C12M N11M C16M 120.0
C12M N11M Cu11 124.0(10)
C16M N11M Cu11 116.0(10)
C13M C12M N11M 120.0
C13M C12M H12M 120.0
N11M C12M H12M 120.0
C12M C13M C14M 120.0
C12M C13M H13M 120.0
C14M C13M H13M 120.0
C15M C14M C13M 120.0
C15M C14M H14M 120.0
C13M C14M H14M 120.0
C16M C15M C14M 120.0
C16M C15M H15M 120.0
C14M C15M H15M 120.0
C23M C16M C15M 119.8(15)
C23M C16M N11M 120.2(15)
C15M C16M N11M 120.0
N22M N21M C25M 108.0
N22M N21M C26M 121.1(16)
C25M N21M C26M 130.9(16)
C23M N22M N21M 108.0
C23M N22M Cu11 109.7(10)
N21M N22M Cu11 141.5(10)
C16M C23M N22M 115.0(16)
C16M C23M C24M 136.9(16)
N22M C23M C24M 108.0
C25M C24M C23M 108.0
C25M C24M H24M 126.0
C23M C24M H24M 126.0
C24M C25M N21M 108.0
C24M C25M H25M 126.0
N21M C25M H25M 126.0
N21M C26M C51M 108.2(13)
N21M C26M H261 110.0
C51M C26M H261 110.0
N21M C26M H262 110.0
C51M C26M H262 110.0
H261 C26M H262 108.4
C32M N31M C36M 120.0
C32M N31M Cu12 119.0(9)
C36M N31M Cu12 120.9(9)
C33M C32M N31M 120.0
C33M C32M H32M 120.0
N31M C32M H32M 120.0
C32M C33M C34M 120.0
C32M C33M H33M 120.0
C34M C33M H33M 120.0
C33M C34M C35M 120.0
C33M C34M H34M 120.0
C35M C34M H34M 120.0
C36M C35M C34M 120.0
C36M C35M H35M 120.0
C34M C35M H35M 120.0
C43M C36M C35M 126.2(14)
C43M C36M N31M 113.8(14)
C35M C36M N31M 120.0
N42M N41M C45M 108.0
N42M N41M C46M 122.7(16)
C45M N41M C46M 128.2(16)
C43M N42M N41M 108.0
C43M N42M Cu12 108.4(9)
N41M N42M Cu12 143.0(9)
C36M C43M N42M 121.3(14)
C36M C43M C44M 130.6(14)
N42M C43M C44M 108.0
C45M C44M C43M 108.0
C45M C44M H44M 126.0
C43M C44M H44M 126.0
N41M C45M C44M 108.0
N41M C45M H45M 126.0
C44M C45M H45M 126.0
N41M C46M C54M 114.9(13)
N41M C46M H461 108.5
C54M C46M H461 108.5
N41M C46M H462 108.5
C54M C46M H462 108.5
H461 C46M H462 107.5
C52M C51M C56M 120.0
C52M C51M C26M 121.9(8)
C56M C51M C26M 118.1(8)
C53M C52M C51M 120.0
C53M C52M H52M 120.0
C51M C52M H52M 120.0
C52M C53M C54M 120.0
C52M C53M H53M 120.0
C54M C53M H53M 120.0
C53M C54M C55M 120.0
C53M C54M C46M 121.9(9)
C55M C54M C46M 117.5(8)
C56M C55M C54M 120.0
C56M C55M C64M 120.0
C54M C55M C64M 120.0
C55M C56M C61M 120.0
C55M C56M C51M 120.0
C61M C56M C51M 120.0
C56M C61M C62M 120.0
C56M C61M H61M 120.0
C62M C61M H61M 120.0
C63M C62M C61M 120.0
C63M C62M H62M 120.0
C61M C62M H62M 120.0
C64M C63M C62M 120.0
C64M C63M H63M 120.0
C62M C63M H63M 120.0
C63M C64M C55M 120.0
C63M C64M H64M 120.0
C55M C64M H64M 120.0
C12N N11N C16N 120.0
C12N N11N Cu6 120.2(8)
C16N N11N Cu6 119.8(8)
N11N C12N C13N 120.0
N11N C12N H12N 120.0
C13N C12N H12N 120.0
C14N C13N C12N 120.0
C14N C13N H13N 120.0
C12N C13N H13N 120.0
C15N C14N C13N 120.0
C15N C14N H14N 120.0
C13N C14N H14N 120.0
C14N C15N C16N 120.0
C14N C15N H15N 120.0
C16N C15N H15N 120.0
C23N C16N C15N 122.1(12)
C23N C16N N11N 117.8(12)
C15N C16N N11N 120.0
C26N N21N C25N 131.4(13)
C26N N21N N22N 120.5(13)
C25N N21N N22N 108.0
C23N N22N N21N 108.0
C23N N22N Cu6 106.5(8)
N21N N22N Cu6 145.2(8)
C16N C23N N22N 119.8(12)
C16N C23N C24N 131.9(12)
N22N C23N C24N 108.0
C23N C24N C25N 108.0
C23N C24N H24N 126.0
C25N C24N H24N 126.0
N21N C25N C24N 108.0
N21N C25N H25N 126.0
C24N C25N H25N 126.0
N21N C26N C51N 116.2(12)
N21N C26N H263 108.2
C51N C26N H263 108.2
N21N C26N H264 108.2
C51N C26N H264 108.2
H263 C26N H264 107.4
C32N N31N C36N 120.0
C32N N31N Cu9 125.5(8)
C36N N31N Cu9 114.3(8)
C33N C32N N31N 120.0
C33N C32N H32N 120.0
N31N C32N H32N 120.0
C34N C33N C32N 120.0
C34N C33N H33N 120.0
C32N C33N H33N 120.0
C35N C34N C33N 120.0
C35N C34N H34N 120.0
C33N C34N H34N 120.0
C34N C35N C36N 120.0
C34N C35N H35N 120.0
C36N C35N H35N 120.0
C43N C36N C35N 120.7(12)
C43N C36N N31N 118.9(12)
C35N C36N N31N 120.0
N42N N41N C45N 108.0
N42N N41N C46N 123.3(13)
C45N N41N C46N 127.3(13)
N41N N42N C43N 108.0
N41N N42N Cu9 136.7(9)
C43N N42N Cu9 114.8(9)
C36N C43N N42N 112.8(13)
C36N C43N C44N 139.2(13)
N42N C43N C44N 108.0
C43N C44N C45N 108.0
C43N C44N H44N 126.0
C45N C44N H44N 126.0
C44N C45N N41N 108.0
C44N C45N H45N 126.0
N41N C45N H45N 126.0
N41N C46N C54N 108.8(11)
N41N C46N H463 109.9
C54N C46N H463 109.9
N41N C46N H464 109.9
C54N C46N H464 109.9
H463 C46N H464 108.3
C52N C51N C56N 120.0
C52N C51N C26N 117.1(8)
C56N C51N C26N 122.9(8)
C53N C52N C51N 120.0
C53N C52N H52N 120.0
C51N C52N H52N 120.0
C52N C53N C54N 120.0
C52N C53N H53N 120.0
C54N C53N H53N 120.0
C55N C54N C53N 120.0
C55N C54N C46N 116.4(8)
C53N C54N C46N 123.2(8)
C56N C55N C54N 120.0
C56N C55N C64N 120.0
C54N C55N C64N 120.0
C55N C56N C61N 120.0
C55N C56N C51N 120.0
C61N C56N C51N 120.0
C56N C61N C62N 120.0
C56N C61N H61N 120.0
C62N C61N H61N 120.0
C61N C62N C63N 120.0
C61N C62N H62N 120.0
C63N C62N H62N 120.0
C64N C63N C62N 120.0
C64N C63N H63N 120.0
C62N C63N H63N 120.0
C63N C64N C55N 120.0
C63N C64N H64N 120.0
C55N C64N H64N 120.0
C12P N11P C16P 120.0
C12P N11P Cu9 120.0(8)
C16P N11P Cu9 119.4(8)
N11P C12P C13P 120.0
N11P C12P H12P 120.0
C13P C12P H12P 120.0
C12P C13P C14P 120.0
C12P C13P H13P 120.0
C14P C13P H13P 120.0
C15P C14P C13P 120.0
C15P C14P H14P 120.0
C13P C14P H14P 120.0
C14P C15P C16P 120.0
C14P C15P H15P 120.0
C16P C15P H15P 120.0
C23P C16P C15P 119.2(12)
C23P C16P N11P 120.8(12)
C15P C16P N11P 120.0
C26P N21P N22P 120.5(13)
C26P N21P C25P 131.4(13)
N22P N21P C25P 108.0
N21P N22P C23P 108.0
N21P N22P Cu9 144.4(7)
C23P N22P Cu9 107.3(8)
C16P C23P C24P 135.6(12)
C16P C23P N22P 116.2(12)
C24P C23P N22P 108.0
C23P C24P C25P 108.0
C23P C24P H24P 126.0
C25P C24P H24P 126.0
N21P C25P C24P 108.0
N21P C25P H25P 126.0
C24P C25P H25P 126.0
N21P C26P C51P 115.3(13)
N21P C26P H265 108.5
C51P C26P H265 108.5
N21P C26P H266 108.5
C51P C26P H266 108.5
H265 C26P H266 107.5
C32P N31P C36P 120.0
C32P N31P Cu12 126.3(7)
C36P N31P Cu12 113.7(7)
C33P C32P N31P 120.0
C33P C32P H32P 120.0
N31P C32P H32P 120.0
C32P C33P C34P 120.0
C32P C33P H33P 120.0
C34P C33P H33P 120.0
C33P C34P C35P 120.0
C33P C34P H34P 120.0
C35P C34P H34P 120.0
C36P C35P C34P 120.0
C36P C35P H35P 120.0
C34P C35P H35P 120.0
C43P C36P C35P 123.0(11)
C43P C36P N31P 117.0(11)
C35P C36P N31P 120.0
N42P N41P C45P 108.0
N42P N41P C46P 125.6(12)
C45P N41P C46P 125.5(12)
N41P N42P C43P 108.0
N41P N42P Cu12 137.8(8)
C43P N42P Cu12 113.2(8)
C36P C43P C44P 136.5(11)
C36P C43P N42P 115.3(11)
C44P C43P N42P 108.0
C43P C44P C45P 108.0
C43P C44P H44P 126.0
C45P C44P H44P 126.0
C44P C45P N41P 108.0
C44P C45P H45P 126.0
N41P C45P H45P 126.0
N41P C46P C54P 118.2(14)
N41P C46P H465 107.8
C54P C46P H465 107.8
N41P C46P H466 107.8
C54P C46P H466 107.8
H465 C46P H466 107.1
C52P C51P C56P 120.0
C52P C51P C26P 121.7(9)
C56P C51P C26P 117.7(9)
C51P C52P C53P 120.0
C51P C52P H52P 120.0
C53P C52P H52P 120.0
C54P C53P C52P 120.0
C54P C53P H53P 120.0
C52P C53P H53P 120.0
C53P C54P C55P 120.0
C53P C54P C46P 117.2(9)
C55P C54P C46P 122.5(9)
C56P C55P C54P 120.0
C56P C55P C64P 120.0
C54P C55P C64P 120.0
C55P C56P C61P 120.0
C55P C56P C51P 120.0
C61P C56P C51P 120.0
C62P C61P C56P 120.0
C62P C61P H61P 120.0
C56P C61P H61P 120.0
C63P C62P C61P 120.0
C63P C62P H62P 120.0
C61P C62P H62P 120.0
C64P C63P C62P 120.0
C64P C63P H63P 120.0
C62P C63P H63P 120.0
C63P C64P C55P 120.0
C63P C64P H64P 120.0
C55P C64P H64P 120.0
C12Q N11Q C16Q 120.0
C12Q N11Q Cu6 125.1(8)
C16Q N11Q Cu6 114.7(8)
C13Q C12Q N11Q 120.0
C13Q C12Q H12Q 120.0
N11Q C12Q H12Q 120.0
C12Q C13Q C14Q 120.0
C12Q C13Q H13Q 120.0
C14Q C13Q H13Q 120.0
C13Q C14Q C15Q 120.0
C13Q C14Q H14Q 120.0
C15Q C14Q H14Q 120.0
C16Q C15Q C14Q 120.0
C16Q C15Q H15Q 120.0
C14Q C15Q H15Q 120.0
C23Q C16Q C15Q 125.1(12)
C23Q C16Q N11Q 114.8(12)
C15Q C16Q N11Q 120.0
C26Q N21Q C25Q 127.1(14)
C26Q N21Q N22Q 124.6(14)
C25Q N21Q N22Q 108.0
C23Q N22Q N21Q 108.0
C23Q N22Q Cu6 110.5(9)
N21Q N22Q Cu6 140.6(9)
C16Q C23Q N22Q 118.6(13)
C16Q C23Q C24Q 133.0(13)
N22Q C23Q C24Q 108.0
C25Q C24Q C23Q 108.0
C25Q C24Q H24Q 126.0
C23Q C24Q H24Q 126.0
N21Q C25Q C24Q 108.0
N21Q C25Q H25Q 126.0
C24Q C25Q H25Q 126.0
N21Q C26Q C51Q 114.8(14)
N21Q C26Q H267 108.6
C51Q C26Q H267 108.6
N21Q C26Q H268 108.6
C51Q C26Q H268 108.6
H267 C26Q H268 107.5
C32Q N31Q C36Q 120.0
C32Q N31Q Cu12 119.3(9)
C36Q N31Q Cu12 119.8(9)
C33Q C32Q N31Q 120.0
C33Q C32Q H32Q 120.0
N31Q C32Q H32Q 120.0
C32Q C33Q C34Q 120.0
C32Q C33Q H33Q 120.0
C34Q C33Q H33Q 120.0
C35Q C34Q C33Q 120.0
C35Q C34Q H34Q 120.0
C33Q C34Q H34Q 120.0
C36Q C35Q C34Q 120.0
C36Q C35Q H35Q 120.0
C34Q C35Q H35Q 120.0
C43Q C36Q C35Q 122.7(13)
C43Q C36Q N31Q 117.3(13)
C35Q C36Q N31Q 120.0
C45Q N41Q N42Q 108.0
C45Q N41Q C46Q 129.6(14)
N42Q N41Q C46Q 122.3(14)
C43Q N42Q N41Q 108.0
C43Q N42Q Cu12 109.1(9)
N41Q N42Q Cu12 142.9(9)
C36Q C43Q C44Q 134.5(13)
C36Q C43Q N42Q 117.0(13)
C44Q C43Q N42Q 108.0
C43Q C44Q C45Q 108.0
C43Q C44Q H44Q 126.0
C45Q C44Q H44Q 126.0
N41Q C45Q C44Q 108.0
N41Q C45Q H45Q 126.0
C44Q C45Q H45Q 126.0
N41Q C46Q C54Q 109.8(12)
N41Q C46Q H467 109.7
C54Q C46Q H467 109.7
N41Q C46Q H468 109.7
C54Q C46Q H468 109.7
H467 C46Q H468 108.2
C52Q C51Q C56Q 120.0
C52Q C51Q C26Q 120.6(9)
C56Q C51Q C26Q 118.9(9)
C51Q C52Q C53Q 120.0
C51Q C52Q H52Q 120.0
C53Q C52Q H52Q 120.0
C52Q C53Q C54Q 120.0
C52Q C53Q H53Q 120.0
C54Q C53Q H53Q 120.0
C55Q C54Q C53Q 120.0
C55Q C54Q C46Q 114.9(9)
C53Q C54Q C46Q 125.1(9)
C54Q C55Q C56Q 120.0
C54Q C55Q C64Q 120.0
C56Q C55Q C64Q 120.0
C55Q C56Q C61Q 120.0
C55Q C56Q C51Q 120.0
C61Q C56Q C51Q 120.0
C56Q C61Q C62Q 120.0
C56Q C61Q H61Q 120.0
C62Q C61Q H61Q 120.0
C63Q C62Q C61Q 120.0
C63Q C62Q H62Q 120.0
C61Q C62Q H62Q 120.0
C62Q C63Q C64Q 120.0
C62Q C63Q H63Q 120.0
C64Q C63Q H63Q 120.0
C63Q C64Q C55Q 120.0
C63Q C64Q H64Q 120.0
C55Q C64Q H64Q 120.0
O4A Cl1A O3A 112.4(8)
O4A Cl1A O5A 108.6(7)
O3A Cl1A O5A 108.1(7)
O4A Cl1A O2A 109.7(8)
O3A Cl1A O2A 108.9(7)
O5A Cl1A O2A 109.0(8)
O3B Cl1B O4B 109.4(7)
O3B Cl1B O5B 109.8(7)
O4B Cl1B O5B 109.8(7)
O3B Cl1B O2B 109.9(7)
O4B Cl1B O2B 110.1(7)
O5B Cl1B O2B 107.7(7)
O5C Cl1C O2C 109.7(10)
O5C Cl1C O3C 110.8(10)
O2C Cl1C O3C 109.1(10)
O5C Cl1C O4C 109.3(11)
O2C Cl1C O4C 109.7(10)
O3C Cl1C O4C 108.2(10)
O3D Cl1D O2D 114.4(13)
O3D Cl1D O5D 111.1(12)
O2D Cl1D O5D 106.5(12)
O3D Cl1D O4D 110.3(13)
O2D Cl1D O4D 106.1(12)
O5D Cl1D O4D 108.1(12)
O5E Cl1E O2E 115.5(12)
O5E Cl1E O4E 110.3(12)
O2E Cl1E O4E 108.2(11)
O5E Cl1E O3E 109.9(11)
O2E Cl1E O3E 107.8(11)
O4E Cl1E O3E 104.6(11)
Cl1E O2E Cu10 127.1(14)
O4F Cl1F O2F 110.1(10)
O4F Cl1F O5F 111.5(10)
O2F Cl1F O5F 110.7(10)
O4F Cl1F O3F 110.6(10)
O2F Cl1F O3F 110.2(10)
O5F Cl1F O3F 103.6(9)
O2G Cl1G O3G 113.7(9)
O2G Cl1G O4G 111.1(9)
O3G Cl1G O4G 109.1(9)
O2G Cl1G O5G 108.2(9)
O3G Cl1G O5G 109.6(9)
O4G Cl1G O5G 104.8(8)
O3H Cl1H O4H 112.7(11)
O3H Cl1H O2H 113.2(11)
O4H Cl1H O2H 108.3(11)
O3H Cl1H O5H 106.5(11)
O4H Cl1H O5H 108.8(10)
O2H Cl1H O5H 107.2(10)
O2J Cl1J O3J 111.5(10)
O2J Cl1J O4J 113.5(10)
O3J Cl1J O4J 111.6(10)
O2J Cl1J O5J 106.7(10)
O3J Cl1J O5J 106.9(10)
O4J Cl1J O5J 106.1(9)
O3K Cl1K O4K 111.7(8)
O3K Cl1K O2K 109.5(8)
O4K Cl1K O2K 108.0(8)
O3K Cl1K O5K 110.6(8)
O4K Cl1K O5K 109.1(8)
O2K Cl1K O5K 107.8(8)
O4L Cl1L O3L 112.0(12)
O4L Cl1L O2L 111.3(12)
O3L Cl1L O2L 109.1(12)
O4L Cl1L O5L 109.9(12)
O3L Cl1L O5L 106.5(11)
O2L Cl1L O5L 107.9(11)
O3M Cl1M O2M 112.0(9)
O3M Cl1M O4M 112.3(9)
O2M Cl1M O4M 107.5(9)
O3M Cl1M O5M 108.4(9)
O2M Cl1M O5M 109.7(8)
O4M Cl1M O5M 106.8(8)
O3N Cl1N O5N 109.1(8)
O3N Cl1N O2N 110.6(9)
O5N Cl1N O2N 110.9(8)
O3N Cl1N O4N 108.9(8)
O5N Cl1N O4N 108.9(9)
O2N Cl1N O4N 108.5(8)
O4P Cl1P O3P 111.0(8)
O4P Cl1P O2P 110.4(7)
O3P Cl1P O2P 108.5(7)
O4P Cl1P O5P 110.1(7)
O3P Cl1P O5P 109.2(7)
O2P Cl1P O5P 107.7(7)
O4Q Cl1Q O2Q 114.4(12)
O4Q Cl1Q O3Q 110.2(11)
O2Q Cl1Q O3Q 108.0(11)
O4Q Cl1Q O5Q 108.7(11)
O2Q Cl1Q O5Q 108.0(11)
O3Q Cl1Q O5Q 107.4(11)
O2R Cl1R O5R 111.7(8)
O2R Cl1R O4R 110.4(8)
O5R Cl1R O4R 110.7(8)
O2R Cl1R O3R 108.5(7)
O5R Cl1R O3R 108.5(7)
O4R Cl1R O3R 106.9(8)
O2T Cl1T O3T 110.9(9)
O2T Cl1T O4T 109.2(9)
O3T Cl1T O4T 110.0(8)
O2T Cl1T O5T 110.9(9)
O3T Cl1T O5T 107.1(9)
O4T Cl1T O5T 108.6(9)
O5U Cl1U O3U 110.2(8)
O5U Cl1U O4U 110.1(8)
O3U Cl1U O4U 108.9(8)
O5U Cl1U O2U 111.1(8)
O3U Cl1U O2U 108.1(8)
O4U Cl1U O2U 108.4(8)
O3V Cl1V O5V 112.1(9)
O3V Cl1V O4V 111.0(8)
O5V Cl1V O4V 110.3(8)
O3V Cl1V O2V 108.4(8)
O5V Cl1V O2V 108.8(8)
O4V Cl1V O2V 106.0(8)
O4X Cl1X O5X 114.6(12)
O4X Cl1X O3X 110.2(12)
O5X Cl1X O3X 111.0(12)
O4X Cl1X O2X 109.6(12)
O5X Cl1X O2X 105.9(11)
O3X Cl1X O2X 104.9(11)
Cl1X O4X Cu4 142.7(16)

loop_
_geom_bond_atom_site_label_1
_geom_bond_atom_site_label_2
_geom_bond_distance
Cu1 N11A 2.016(9)
Cu1 N11C 2.066(10)
Cu1 N11D 2.099(10)
Cu1 N22A 2.115(10)
Cu1 N22D 2.179(13)
Cu1 N22C 2.231(12)
Cu2 N11B 2.007(10)
Cu2 N31A 2.021(9)
Cu2 N22B 2.047(10)
Cu2 N11G 2.133(10)
Cu2 N22G 2.271(10)
Cu2 N42A 2.359(9)
Cu3 N31B 1.994(9)
Cu3 N31C 2.040(10)
Cu3 N22K 2.141(12)
Cu3 N42B 2.157(10)
Cu3 N42C 2.232(11)
Cu3 N11K 2.243(11)
Cu4 N11E 1.977(10)
Cu4 O4X 1.99(2)
Cu4 N31D 2.031(10)
Cu4 N22E 2.037(12)
Cu4 N42D 2.140(12)
Cu5 N31E 1.983(11)
Cu5 N11F 2.025(11)
Cu5 N42E 2.077(12)
Cu5 O1S 2.215(18)
Cu5 N22F 2.233(12)
Cu6 N11N 2.027(9)
Cu6 N11Q 2.030(9)
Cu6 N22Q 2.047(10)
Cu6 N31F 2.112(10)
Cu6 N42F 2.311(11)
Cu6 N22N 2.364(10)
Cu7 N11H 2.000(10)
Cu7 N31G 2.026(10)
Cu7 N22H 2.076(12)
Cu7 N42G 2.207(10)
Cu8 N11J 1.995(9)
Cu8 O2S 2.00(2)
Cu8 N31H 2.016(10)
Cu8 N42H 2.020(12)
Cu8 N22J 2.171(9)
Cu9 N31N 2.004(9)
Cu9 N11P 2.018(9)
Cu9 N42N 2.041(10)
Cu9 N31J 2.062(9)
Cu9 N42J 2.345(9)
Cu9 N22P 2.415(9)
Cu10 N31K 1.966(12)
Cu10 N11L 1.996(12)
Cu10 O2E 2.08(2)
Cu10 N42K 2.095(13)
Cu10 N22L 2.176(13)
Cu11 N11M 1.979(10)
Cu11 N31L 2.009(11)
Cu11 N42L 2.031(13)
Cu11 N22M 2.200(12)
Cu12 N42P 2.015(9)
Cu12 N31P 2.022(9)
Cu12 N31Q 2.029(10)
Cu12 N31M 2.094(9)
Cu12 N42M 2.310(12)
Cu12 N42Q 2.326(10)
N11A C12A 1.3900
N11A C16A 1.3900
C12A C13A 1.3900
C12A H12A 0.9500
C13A C14A 1.3900
C13A H13A 0.9500
C14A C15A 1.3900
C14A H14A 0.9500
C15A C16A 1.3900
C15A H15A 0.9500
C16A C23A 1.334(12)
N21A C25A 1.4200
N21A N22A 1.4200
N21A C26A 1.437(19)
N22A C23A 1.4200
C23A C24A 1.4200
C24A C25A 1.4200
C24A H24A 0.9500
C25A H25A 0.9500
C26A C51A 1.530(18)
C26A H26A 0.9900
C26A H26B 0.9900
N31A C32A 1.3900
N31A C36A 1.3900
C32A C33A 1.3900
C32A H32A 0.9500
C33A C34A 1.3900
C33A H33A 0.9500
C34A C35A 1.3900
C34A H34A 0.9500
C35A C36A 1.3900
C35A H35A 0.9500
C36A C43A 1.385(12)
N41A C45A 1.4200
N41A N42A 1.4200
N41A C46A 1.457(19)
N42A C43A 1.4200
C43A C44A 1.4200
C44A C45A 1.4200
C44A H44A 0.9500
C45A H45A 0.9500
C46A C54A 1.547(18)
C46A H46A 0.9900
C46A H46B 0.9900
C51A C52A 1.3900
C51A C56A 1.3900
C52A C53A 1.3900
C52A H52A 0.9500
C53A C54A 1.3900
C53A H53A 0.9500
C54A C55A 1.3900
C55A C56A 1.3900
C55A C64A 1.3900
C56A C61A 1.3900
C61A C62A 1.3900
C61A H61A 0.9500
C62A C63A 1.3900
C62A H62A 0.9500
C63A C64A 1.3900
C63A H63A 0.9500
C64A H64A 0.9500
N11B C12B 1.3900
N11B C16B 1.3900
C12B C13B 1.3900
C12B H12B 0.9500
C13B C14B 1.3900
C13B H13B 0.9500
C14B C15B 1.3900
C14B H14B 0.9500
C15B C16B 1.3900
C15B H15B 0.9500
C16B C23B 1.274(14)
N21B C26B 1.42(2)
N21B C25B 1.4200
N21B N22B 1.4200
N22B C23B 1.4200
C23B C24B 1.4200
C24B C25B 1.4200
C24B H24B 0.9500
C25B H25B 0.9500
C26B C51B 1.582(18)
C26B H26C 0.9900
C26B H26D 0.9900
N31B C32B 1.3900
N31B C36B 1.3900
C32B C33B 1.3900
C32B H32B 0.9500
C33B C34B 1.3900
C33B H33B 0.9500
C34B C35B 1.3900
C34B H34B 0.9500
C35B C36B 1.3900
C35B H35B 0.9500
C36B C43B 1.358(13)
N41B N42B 1.4200
N41B C45B 1.4200
N41B C46B 1.434(19)
N42B C43B 1.4200
C43B C44B 1.4200
C44B C45B 1.4200
C44B H44B 0.9500
C45B H45B 0.9500
C46B C54B 1.473(18)
C46B H46C 0.9900
C46B H46D 0.9900
C51B C52B 1.3900
C51B C56B 1.3900
C52B C53B 1.3900
C52B H52B 0.9500
C53B C54B 1.3900
C53B H53B 0.9500
C54B C55B 1.3900
C55B C56B 1.3900
C55B C64B 1.3900
C56B C61B 1.3900
C61B C62B 1.3900
C61B H61B 0.9500
C62B C63B 1.3900
C62B H62B 0.9500
C63B C64B 1.3900
C63B H63B 0.9500
C64B H64B 0.9500
N11C C12C 1.3900
N11C C16C 1.3900
C12C C13C 1.3900
C12C H12C 0.9500
C13C C14C 1.3900
C13C H13C 0.9500
C14C C15C 1.3900
C14C H14C 0.9500
C15C C16C 1.3900
C15C H15C 0.9500
C16C C23C 1.394(14)
N21C C26C 1.41(2)
N21C N22C 1.4200
N21C C25C 1.4200
N22C C23C 1.4200
C23C C24C 1.4200
C24C C25C 1.4200
C24C H24C 0.9500
C25C H25C 0.9500
C26C C51C 1.52(2)
C26C H26E 0.9900
C26C H26F 0.9900
N31C C32C 1.3900
N31C C36C 1.3900
C32C C33C 1.3900
C32C H32C 0.9500
C33C C34C 1.3900
C33C H33C 0.9500
C34C C35C 1.3900
C34C H34C 0.9500
C35C C36C 1.3900
C35C H35C 0.9500
C36C C43C 1.416(16)
N41C N42C 1.4200
N41C C45C 1.4200
N41C C46C 1.436(15)
N42C C43C 1.4200
C43C C44C 1.4200
C44C C45C 1.4200
C44C H44C 0.9500
C45C H45C 0.9500
C46C C54C 1.531(14)
C46C H46E 0.9900
C46C H46F 0.9900
C51C C52C 1.3900
C51C C56C 1.3900
C52C C53C 1.3900
C52C H52C 0.9500
C53C C54C 1.3900
C53C H53C 0.9500
C54C C55C 1.3900
C55C C56C 1.3900
C55C C64C 1.3900
C56C C61C 1.3900
C61C C62C 1.3900
C61C H61C 0.9500
C62C C63C 1.3900
C62C H62C 0.9500
C63C C64C 1.3900
C63C H63C 0.9500
C64C H64C 0.9500
N11D C12D 1.3900
N11D C16D 1.3900
C12D C13D 1.3900
C12D H12D 0.9500
C13D C14D 1.3900
C13D H13D 0.9500
C14D C15D 1.3900
C14D H14D 0.9500
C15D C16D 1.3900
C15D H15D 0.9500
C16D C23D 1.327(15)
N21D N22D 1.4200
N21D C25D 1.4200
N21D C26D 1.479(15)
N22D C23D 1.4200
C23D C24D 1.4200
C24D C25D 1.4200
C24D H24D 0.9500
C25D H25D 0.9500
C26D C51D 1.540(15)
C26D H26G 0.9900
C26D H26H 0.9900
N31D C32D 1.3900
N31D C36D 1.3900
C32D C33D 1.3900
C32D H32D 0.9500
C33D C34D 1.3900
C33D H33D 0.9500
C34D C35D 1.3900
C34D H34D 0.9500
C35D C36D 1.3900
C35D H35D 0.9500
C36D C43D 1.381(15)
N41D N42D 1.4200
N41D C45D 1.4200
N41D C46D 1.461(15)
N42D C43D 1.4200
C43D C44D 1.4200
C44D C45D 1.4200
C44D H44D 0.9500
C45D H45D 0.9500
C46D C54D 1.502(15)
C46D H46G 0.9900
C46D H46H 0.9900
C51D C52D 1.3900
C51D C56D 1.3900
C52D C53D 1.3900
C52D H52D 0.9500
C53D C54D 1.3900
C53D H53D 0.9500
C54D C55D 1.3900
C55D C56D 1.3900
C55D C64D 1.3900
C56D C61D 1.3900
C61D C62D 1.3900
C61D H61D 0.9500
C62D C63D 1.3900
C62D H62D 0.9500
C63D C64D 1.3900
C63D H63D 0.9500
C64D H64D 0.9500
N11E C12E 1.3900
N11E C16E 1.3900
C12E C13E 1.3900
C12E H12E 0.9500
C13E C14E 1.3900
C13E H13E 0.9500
C14E C15E 1.3900
C14E H14E 0.9500
C15E C16E 1.3900
C15E H15E 0.9500
C16E C23E 1.352(16)
N21E C25E 1.4200
N21E N22E 1.4200
N21E C26E 1.436(15)
N22E C23E 1.4200
C23E C24E 1.4200
C24E C25E 1.4200
C24E H24E 0.9500
C25E H25E 0.9500
C26E C51E 1.503(15)
C26E H26I 0.9900
C26E H26J 0.9900
N31E C32E 1.3900
N31E C36E 1.3900
C32E C33E 1.3900
C32E H32E 0.9500
C33E C34E 1.3900
C33E H33E 0.9500
C34E C35E 1.3900
C34E H34E 0.9500
C35E C36E 1.3900
C35E H35E 0.9500
C36E C43E 1.385(15)
N41E C45E 1.4200
N41E N42E 1.4200
N41E C46E 1.55(2)
N42E C43E 1.4200
C43E C44E 1.4200
C44E C45E 1.4200
C44E H44E 0.9500
C45E H45E 0.9500
C46E C54E 1.41(2)
C46E H46I 0.9900
C46E H46J 0.9900
C51E C52E 1.3900
C51E C56E 1.3900
C52E C53E 1.3900
C52E H52E 0.9500
C53E C54E 1.3900
C53E H53E 0.9500
C54E C55E 1.3900
C55E C56E 1.3900
C55E C64E 1.3900
C56E C61E 1.3900
C61E C62E 1.3900
C61E H61E 0.9500
C62E C63E 1.3900
C62E H62E 0.9500
C63E C64E 1.3900
C63E H63E 0.9500
C64E H64E 0.9500
N11F C12F 1.3900
N11F C16F 1.3900
C12F C13F 1.3900
C12F H12F 0.9500
C13F C14F 1.3900
C13F H13F 0.9500
C14F C15F 1.3900
C14F H14F 0.9500
C15F C16F 1.3900
C15F H15F 0.9500
C16F C23F 1.314(15)
N21F C25F 1.4200
N21F N22F 1.4200
N21F C26F 1.428(15)
N22F C23F 1.4200
C23F C24F 1.4200
C24F C25F 1.4200
C24F H24F 0.9500
C25F H25F 0.9500
C26F C51F 1.517(15)
C26F H26K 0.9900
C26F H26L 0.9900
N31F C32F 1.3900
N31F C36F 1.3900
C32F C33F 1.3900
C32F H32F 0.9500
C33F C34F 1.3900
C33F H33F 0.9500
C34F C35F 1.3900
C34F H34F 0.9500
C35F C36F 1.3900
C35F H35F 0.9500
C36F C43F 1.405(14)
N41F N42F 1.4200
N41F C45F 1.4200
N41F C46F 1.451(15)
N42F C43F 1.4200
C43F C44F 1.4200
C44F C45F 1.4200
C44F H44F 0.9500
C45F H45F 0.9500
C46F C54F 1.526(15)
C46F H46K 0.9900
C46F H46L 0.9900
C51F C52F 1.3900
C51F C56F 1.3900
C52F C53F 1.3900
C52F H52F 0.9500
C53F C54F 1.3900
C53F H53F 0.9500
C54F C55F 1.3900
C55F C56F 1.3900
C55F C64F 1.3900
C56F C61F 1.3900
C61F C62F 1.3900
C61F H61F 0.9500
C62F C63F 1.3900
C62F H62F 0.9500
C63F C64F 1.3900
C63F H63F 0.9500
C64F H64F 0.9500
N11G C12G 1.3900
N11G C16G 1.3900
C12G C13G 1.3900
C12G H12G 0.9500
C13G C14G 1.3900
C13G H13G 0.9500
C14G C15G 1.3900
C14G H14G 0.9500
C15G C16G 1.3900
C15G H15G 0.9500
C16G C23G 1.384(12)
N21G N22G 1.4200
N21G C25G 1.4200
N21G C26G 1.429(14)
N22G C23G 1.4200
C23G C24G 1.4200
C24G C25G 1.4200
C24G H24G 0.9500
C25G H25G 0.9500
C26G C51G 1.527(15)
C26G H26M 0.9900
C26G H26N 0.9900
N31G C32G 1.3900
N31G C36G 1.3900
C32G C33G 1.3900
C32G H32G 0.9500
C33G C34G 1.3900
C33G H33G 0.9500
C34G C35G 1.3900
C34G H34G 0.9500
C35G C36G 1.3900
C35G H35G 0.9500
C36G C43G 1.431(13)
N41G C46G 1.311(19)
N41G N42G 1.4200
N41G C45G 1.4200
N42G C43G 1.4200
C43G C44G 1.4200
C44G C45G 1.4200
C44G H44G 0.9500
C45G H45G 0.9500
C46G C54G 1.55(2)
C46G H46M 0.9900
C46G H46N 0.9900
C51G C52G 1.3900
C51G C56G 1.3900
C52G C53G 1.3900
C52G H52G 0.9500
C53G C54G 1.3900
C53G H53G 0.9500
C54G C55G 1.3900
C55G C56G 1.3900
C55G C64G 1.3900
C56G C61G 1.3900
C61G C62G 1.3900
C61G H61G 0.9500
C62G C63G 1.3900
C62G H62G 0.9500
C63G C64G 1.3900
C63G H63G 0.9500
C64G H64G 0.9500
N11H C12H 1.3900
N11H C16H 1.3900
C12H C13H 1.3900
C12H H12H 0.9500
C13H C14H 1.3900
C13H H13H 0.9500
C14H C15H 1.3900
C14H H14H 0.9500
C15H C16H 1.3900
C15H H15H 0.9500
C16H C23H 1.389(15)
N21H N22H 1.4200
N21H C25H 1.4200
N21H C26H 1.44(2)
N22H C23H 1.4200
C23H C24H 1.4200
C24H C25H 1.4200
C24H H24H 0.9500
C25H H25H 0.9500
C26H C51H 1.564(19)
C26H H26O 0.9900
C26H H26P 0.9900
N31H C32H 1.3900
N31H C36H 1.3900
C32H C33H 1.3900
C32H H32H 0.9500
C33H C34H 1.3900
C33H H33H 0.9500
C34H C35H 1.3900
C34H H34H 0.9500
C35H C36H 1.3900
C35H H35H 0.9500
C36H C43H 1.352(15)
N41H C46H 1.354(19)
N41H N42H 1.4200
N41H C45H 1.4200
N42H C43H 1.4200
C43H C44H 1.4200
C44H C45H 1.4200
C44H H44H 0.9500
C45H H45H 0.9500
C46H C54H 1.501(18)
C46H H46O 0.9900
C46H H46P 0.9900
C51H C52H 1.3900
C51H C56H 1.3900
C52H C53H 1.3900
C52H H52H 0.9500
C53H C54H 1.3900
C53H H53H 0.9500
C54H C55H 1.3900
C55H C56H 1.3900
C55H C64H 1.3900
C56H C61H 1.3900
C61H C62H 1.3900
C61H H61H 0.9500
C62H C63H 1.3900
C62H H62H 0.9500
C63H C64H 1.3900
C63H H63H 0.9500
C64H H64H 0.9500
N11J C12J 1.3900
N11J C16J 1.3900
C12J C13J 1.3900
C12J H12J 0.9500
C13J C14J 1.3900
C13J H13J 0.9500
C14J C15J 1.3900
C14J H14J 0.9500
C15J C16J 1.3900
C15J H15J 0.9500
C16J C23J 1.307(13)
N21J C26J 1.381(18)
N21J C25J 1.4200
N21J N22J 1.4200
N22J C23J 1.4200
C23J C24J 1.4200
C24J C25J 1.4200
C24J H24J 0.9500
C25J H25J 0.9500
C26J C51J 1.49(2)
C26J H26Q 0.9900
C26J H26R 0.9900
N31J C32J 1.3900
N31J C36J 1.3900
C32J C33J 1.3900
C32J H32J 0.9500
C33J C34J 1.3900
C33J H33J 0.9500
C34J C35J 1.3900
C34J H34J 0.9500
C35J C36J 1.3900
C35J H35J 0.9500
C36J C43J 1.330(11)
N41J N42J 1.4200
N41J C45J 1.4200
N41J C46J 1.442(14)
N42J C43J 1.4200
C43J C44J 1.4200
C44J C45J 1.4200
C44J H44J 0.9500
C45J H45J 0.9500
C46J C54J 1.549(19)
C46J H46Q 0.9900
C46J H46R 0.9900
C51J C52J 1.3900
C51J C56J 1.3900
C52J C53J 1.3900
C52J H52J 0.9500
C53J C54J 1.3900
C53J H53J 0.9500
C54J C55J 1.3900
C55J C56J 1.3900
C55J C64J 1.3900
C56J C61J 1.3900
C61J C62J 1.3900
C61J H61J 0.9500
C62J C63J 1.3900
C62J H62J 0.9500
C63J C64J 1.3900
C63J H63J 0.9500
C64J H64J 0.9500
N11K C12K 1.3900
N11K C16K 1.3900
C12K C13K 1.3900
C12K H12K 0.9500
C13K C14K 1.3900
C13K H13K 0.9500
C14K C15K 1.3900
C14K H14K 0.9500
C15K C16K 1.3900
C15K H15K 0.9500
C16K C23K 1.271(15)
N21K C25K 1.4200
N21K N22K 1.4200
N21K C26K 1.469(15)
N22K C23K 1.4200
C23K C24K 1.4200
C24K C25K 1.4200
C24K H24K 0.9500
C25K H25K 0.9500
C26K C51K 1.544(10)
C26K H26S 0.9900
C26K H26T 0.9900
N31K C32K 1.3900
N31K C36K 1.3900
C32K C33K 1.3900
C32K H32K 0.9500
C33K C34K 1.3900
C33K H33K 0.9500
C34K C35K 1.3900
C34K H34K 0.9500
C35K C36K 1.3900
C35K H35K 0.9500
C36K C43K 1.434(17)
N41K N42K 1.4200
N41K C45K 1.4200
N41K C46K 1.458(15)
N42K C43K 1.4200
C43K C44K 1.4200
C44K C45K 1.4200
C44K H44K 0.9500
C45K H45K 0.9500
C46K C54K 1.542(11)
C46K H46S 0.9900
C46K H46T 0.9900
C51K C52K 1.3900
C51K C56K 1.3900
C52K C53K 1.3900
C52K H52K 0.9500
C53K C54K 1.3900
C53K H53K 0.9500
C54K C55K 1.3900
C55K C56K 1.3900
C55K C64K 1.3900
C56K C61K 1.3900
C61K C62K 1.3900
C61K H61K 0.9500
C62K C63K 1.3900
C62K H62K 0.9500
C63K C64K 1.3900
C63K H63K 0.9500
C64K H64K 0.9500
N11L C12L 1.3900
N11L C16L 1.3900
C12L C13L 1.3900
C12L H12L 0.9500
C13L C14L 1.3900
C13L H13L 0.9500
C14L C15L 1.3900
C14L H14L 0.9500
C15L C16L 1.3900
C15L H15L 0.9500
C16L C23L 1.324(16)
N21L C25L 1.4200
N21L N22L 1.4200
N21L C26L 1.44(2)
N22L C23L 1.4200
C23L C24L 1.4200
C24L C25L 1.4200
C24L H24L 0.9500
C25L H25L 0.9500
C26L C51L 1.42(2)
C26L H26U 0.9900
C26L H26V 0.9900
N31L C32L 1.3900
N31L C36L 1.3900
C32L C33L 1.3900
C32L H32L 0.9500
C33L C34L 1.3900
C33L H33L 0.9500
C34L C35L 1.3900
C34L H34L 0.9500
C35L C36L 1.3900
C35L H35L 0.9500
C36L C43L 1.328(16)
N41L C46L 1.40(2)
N41L C45L 1.4200
N41L N42L 1.4200
N42L C43L 1.4200
C43L C44L 1.4200
C44L C45L 1.4200
C44L H44L 0.9500
C45L H45L 0.9500
C46L C54L 1.491(16)
C46L H46U 0.9900
C46L H46V 0.9900
C51L C52L 1.3900
C51L C56L 1.3900
C52L C53L 1.3900
C52L H52L 0.9500
C53L C54L 1.3900
C53L H53L 0.9500
C54L C55L 1.3900
C55L C56L 1.3900
C55L C64L 1.3900
C56L C61L 1.3900
C61L C62L 1.3900
C61L H61L 0.9500
C62L C63L 1.3900
C62L H62L 0.9500
C63L C64L 1.3900
C63L H63L 0.9500
C64L H64L 0.9500
N11M C12M 1.3900
N11M C16M 1.3900
C12M C13M 1.3900
C12M H12M 0.9500
C13M C14M 1.3900
C13M H13M 0.9500
C14M C15M 1.3900
C14M H14M 0.9500
C15M C16M 1.3900
C15M H15M 0.9500
C16M C23M 1.332(14)
N21M N22M 1.4200
N21M C25M 1.4200
N21M C26M 1.445(15)
N22M C23M 1.4200
C23M C24M 1.4200
C24M C25M 1.4200
C24M H24M 0.9500
C25M H25M 0.9500
C26M C51M 1.58(2)
C26M H261 0.9900
C26M H262 0.9900
N31M C32M 1.3900
N31M C36M 1.3900
C32M C33M 1.3900
C32M H32M 0.9500
C33M C34M 1.3900
C33M H33M 0.9500
C34M C35M 1.3900
C34M H34M 0.9500
C35M C36M 1.3900
C35M H35M 0.9500
C36M C43M 1.374(14)
N41M N42M 1.4200
N41M C45M 1.4200
N41M C46M 1.421(14)
N42M C43M 1.4200
C43M C44M 1.4200
C44M C45M 1.4200
C44M H44M 0.9500
C45M H45M 0.9500
C46M C54M 1.524(15)
C46M H461 0.9900
C46M H462 0.9900
C51M C52M 1.3900
C51M C56M 1.3900
C52M C53M 1.3900
C52M H52M 0.9500
C53M C54M 1.3900
C53M H53M 0.9500
C54M C55M 1.3900
C55M C56M 1.3900
C55M C64M 1.3900
C56M C61M 1.3900
C61M C62M 1.3900
C61M H61M 0.9500
C62M C63M 1.3900
C62M H62M 0.9500
C63M C64M 1.3900
C63M H63M 0.9500
C64M H64M 0.9500
N11N C12N 1.3900
N11N C16N 1.3900
C12N C13N 1.3900
C12N H12N 0.9500
C13N C14N 1.3900
C13N H13N 0.9500
C14N C15N 1.3900
C14N H14N 0.9500
C15N C16N 1.3900
C15N H15N 0.9500
C16N C23N 1.365(13)
N21N C26N 1.414(14)
N21N C25N 1.4200
N21N N22N 1.4200
N22N C23N 1.4200
C23N C24N 1.4200
C24N C25N 1.4200
C24N H24N 0.9500
C25N H25N 0.9500
C26N C51N 1.523(14)
C26N H263 0.9900
C26N H264 0.9900
N31N C32N 1.3900
N31N C36N 1.3900
C32N C33N 1.3900
C32N H32N 0.9500
C33N C34N 1.3900
C33N H33N 0.9500
C34N C35N 1.3900
C34N H34N 0.9500
C35N C36N 1.3900
C35N H35N 0.9500
C36N C43N 1.332(13)
N41N N42N 1.4200
N41N C45N 1.4200
N41N C46N 1.448(14)
N42N C43N 1.4200
C43N C44N 1.4200
C44N C45N 1.4200
C44N H44N 0.9500
C45N H45N 0.9500
C46N C54N 1.569(14)
C46N H463 0.9900
C46N H464 0.9900
C51N C52N 1.3900
C51N C56N 1.3900
C52N C53N 1.3900
C52N H52N 0.9500
C53N C54N 1.3900
C53N H53N 0.9500
C54N C55N 1.3900
C55N C56N 1.3900
C55N C64N 1.3900
C56N C61N 1.3900
C61N C62N 1.3900
C61N H61N 0.9500
C62N C63N 1.3900
C62N H62N 0.9500
C63N C64N 1.3900
C63N H63N 0.9500
C64N H64N 0.9500
N11P C12P 1.3900
N11P C16P 1.3900
C12P C13P 1.3900
C12P H12P 0.9500
C13P C14P 1.3900
C13P H13P 0.9500
C14P C15P 1.3900
C14P H14P 0.9500
C15P C16P 1.3900
C15P H15P 0.9500
C16P C23P 1.378(12)
N21P C26P 1.407(18)
N21P N22P 1.4200
N21P C25P 1.4200
N22P C23P 1.4200
C23P C24P 1.4200
C24P C25P 1.4200
C24P H24P 0.9500
C25P H25P 0.9500
C26P C51P 1.549(18)
C26P H265 0.9900
C26P H266 0.9900
N31P C32P 1.3900
N31P C36P 1.3900
C32P C33P 1.3900
C32P H32P 0.9500
C33P C34P 1.3900
C33P H33P 0.9500
C34P C35P 1.3900
C34P H34P 0.9500
C35P C36P 1.3900
C35P H35P 0.9500
C36P C43P 1.333(12)
N41P N42P 1.4200
N41P C45P 1.4200
N41P C46P 1.432(18)
N42P C43P 1.4200
C43P C44P 1.4200
C44P C45P 1.4200
C44P H44P 0.9500
C45P H45P 0.9500
C46P C54P 1.473(18)
C46P H465 0.9900
C46P H466 0.9900
C51P C52P 1.3900
C51P C56P 1.3900
C52P C53P 1.3900
C52P H52P 0.9500
C53P C54P 1.3900
C53P H53P 0.9500
C54P C55P 1.3900
C55P C56P 1.3900
C55P C64P 1.3900
C56P C61P 1.3900
C61P C62P 1.3900
C61P H61P 0.9500
C62P C63P 1.3900
C62P H62P 0.9500
C63P C64P 1.3900
C63P H63P 0.9500
C64P H64P 0.9500
N11Q C12Q 1.3900
N11Q C16Q 1.3900
C12Q C13Q 1.3900
C12Q H12Q 0.9500
C13Q C14Q 1.3900
C13Q H13Q 0.9500
C14Q C15Q 1.3900
C14Q H14Q 0.9500
C15Q C16Q 1.3900
C15Q H15Q 0.9500
C16Q C23Q 1.337(13)
N21Q C26Q 1.391(19)
N21Q C25Q 1.4200
N21Q N22Q 1.4200
N22Q C23Q 1.4200
C23Q C24Q 1.4200
C24Q C25Q 1.4200
C24Q H24Q 0.9500
C25Q H25Q 0.9500
C26Q C51Q 1.560(14)
C26Q H267 0.9900
C26Q H268 0.9900
N31Q C32Q 1.3900
N31Q C36Q 1.3900
C32Q C33Q 1.3900
C32Q H32Q 0.9500
C33Q C34Q 1.3900
C33Q H33Q 0.9500
C34Q C35Q 1.3900
C34Q H34Q 0.9500
C35Q C36Q 1.3900
C35Q H35Q 0.9500
C36Q C43Q 1.385(13)
N41Q C45Q 1.4200
N41Q N42Q 1.4200
N41Q C46Q 1.443(19)
N42Q C43Q 1.4200
C43Q C44Q 1.4200
C44Q C45Q 1.4200
C44Q H44Q 0.9500
C45Q H45Q 0.9500
C46Q C54Q 1.555(14)
C46Q H467 0.9900
C46Q H468 0.9900
C51Q C52Q 1.3900
C51Q C56Q 1.3900
C52Q C53Q 1.3900
C52Q H52Q 0.9500
C53Q C54Q 1.3900
C53Q H53Q 0.9500
C54Q C55Q 1.3900
C55Q C56Q 1.3900
C55Q C64Q 1.3900
C56Q C61Q 1.3900
C61Q C62Q 1.3900
C61Q H61Q 0.9500
C62Q C63Q 1.3900
C62Q H62Q 0.9500
C63Q C64Q 1.3900
C63Q H63Q 0.9500
C64Q H64Q 0.9500
Cl1A O4A 1.421(11)
Cl1A O3A 1.437(11)
Cl1A O5A 1.451(11)
Cl1A O2A 1.457(11)
Cl1B O3B 1.439(10)
Cl1B O4B 1.440(10)
Cl1B O5B 1.450(10)
Cl1B O2B 1.456(10)
Cl1C O5C 1.429(14)
Cl1C O2C 1.432(14)
Cl1C O3C 1.446(14)
Cl1C O4C 1.449(14)
Cl1D O3D 1.357(17)
Cl1D O2D 1.423(17)
Cl1D O5D 1.429(17)
Cl1D O4D 1.431(17)
Cl1E O5E 1.360(16)
Cl1E O2E 1.415(16)
Cl1E O4E 1.467(16)
Cl1E O3E 1.481(16)
Cl1F O4F 1.400(14)
Cl1F O2F 1.412(14)
Cl1F O5F 1.446(13)
Cl1F O3F 1.459(13)
Cl1G O2G 1.397(13)
Cl1G O3G 1.413(12)
Cl1G O4G 1.447(12)
Cl1G O5G 1.492(12)
Cl1H O3H 1.416(15)
Cl1H O4H 1.446(15)
Cl1H O2H 1.446(15)
Cl1H O5H 1.489(15)
Cl1J O2J 1.380(13)
Cl1J O3J 1.412(13)
Cl1J O4J 1.417(13)
Cl1J O5J 1.465(13)
Cl1K O3K 1.426(12)
Cl1K O4K 1.444(11)
Cl1K O2K 1.464(11)
Cl1K O5K 1.468(12)
Cl1L O4L 1.382(16)
Cl1L O3L 1.425(16)
Cl1L O2L 1.430(16)
Cl1L O5L 1.444(16)
Cl1M O3M 1.408(12)
Cl1M O2M 1.424(12)
Cl1M O4M 1.436(12)
Cl1M O5M 1.452(12)
Cl1N O3N 1.419(11)
Cl1N O5N 1.422(12)
Cl1N O2N 1.423(12)
Cl1N O4N 1.445(12)
Cl1P O4P 1.399(10)
Cl1P O3P 1.446(10)
Cl1P O2P 1.448(10)
Cl1P O5P 1.453(10)
Cl1Q O4Q 1.331(15)
Cl1Q O2Q 1.362(15)
Cl1Q O3Q 1.387(15)
Cl1Q O5Q 1.416(15)
Cl1R O2R 1.405(11)
Cl1R O5R 1.406(10)
Cl1R O4R 1.427(11)
Cl1R O3R 1.450(11)
Cl1T O2T 1.382(12)
Cl1T O3T 1.410(12)
Cl1T O4T 1.418(12)
Cl1T O5T 1.428(12)
Cl1U O5U 1.392(11)
Cl1U O3U 1.415(11)
Cl1U O4U 1.421(11)
Cl1U O2U 1.426(11)
Cl1V O3V 1.392(12)
Cl1V O5V 1.400(11)
Cl1V O4V 1.423(12)
Cl1V O2V 1.450(12)
Cl1X O4X 1.410(16)
Cl1X O5X 1.416(16)
Cl1X O3X 1.462(17)
Cl1X O2X 1.506(17)

loop_
_geom_torsion_atom_site_label_1
_geom_torsion_atom_site_label_2
_geom_torsion_atom_site_label_3
_geom_torsion_atom_site_label_4
_geom_torsion
N11C Cu1 N11A C12A -162(5)
N11D Cu1 N11A C12A -6.8(8)
N22A Cu1 N11A C12A 170.0(7)
N22D Cu1 N11A C12A 70.2(7)
N22C Cu1 N11A C12A -96.3(7)
N11C Cu1 N11A C16A 23(6)
N11D Cu1 N11A C16A 178.4(7)
N22A Cu1 N11A C16A -4.8(6)
N22D Cu1 N11A C16A -104.6(7)
N22C Cu1 N11A C16A 89.0(6)
C16A N11A C12A C13A 0.0
Cu1 N11A C12A C13A -174.6(8)
N11A C12A C13A C14A 0.0
C12A C13A C14A C15A 0.0
C13A C14A C15A C16A 0.0
C14A C15A C16A C23A 174.5(13)
C14A C15A C16A N11A 0.0
C12A N11A C16A C23A -174.9(12)
Cu1 N11A C16A C23A 0.0(10)
C12A N11A C16A C15A 0.0
Cu1 N11A C16A C15A 174.9(8)
C25A N21A N22A C23A 0.0
C26A N21A N22A C23A -174.5(15)
C25A N21A N22A Cu1 -171.4(12)
C26A N21A N22A Cu1 14.1(18)
N11A Cu1 N22A N21A 180(100)
N11C Cu1 N22A N21A 2.5(12)
N11D Cu1 N22A N21A -156(4)
N22D Cu1 N22A N21A -92.4(11)
N22C Cu1 N22A N21A 81.5(11)
N11A Cu1 N22A C23A 8.3(6)
N11C Cu1 N22A C23A -168.7(7)
N11D Cu1 N22A C23A 33(5)
N22D Cu1 N22A C23A 96.4(7)
N22C Cu1 N22A C23A -89.7(7)
C15A C16A C23A C24A 5.8(18)
N11A C16A C23A C24A -179.5(9)
C15A C16A C23A N22A -166.8(8)
N11A C16A C23A N22A 7.9(13)
N21A N22A C23A C16A 174.4(13)
Cu1 N22A C23A C16A -11.4(11)
N21A N22A C23A C24A 0.0
Cu1 N22A C23A C24A 174.1(8)
C16A C23A C24A C25A -173.1(16)
N22A C23A C24A C25A 0.0
N22A N21A C25A C24A 0.0
C26A N21A C25A C24A 174.5(15)
C23A C24A C25A N21A 0.0
C25A N21A C26A C51A 89.0(15)
N22A N21A C26A C51A -97.5(16)
N11B Cu2 N31A C32A -155(3)
N22B Cu2 N31A C32A -92.0(6)
N11G Cu2 N31A C32A 83.9(6)
N22G Cu2 N31A C32A 10.1(7)
N42A Cu2 N31A C32A 176.7(6)
N11B Cu2 N31A C36A 29(4)
N22B Cu2 N31A C36A 91.7(6)
N11G Cu2 N31A C36A -92.4(6)
N22G Cu2 N31A C36A -166.2(6)
N42A Cu2 N31A C36A 0.4(5)
C36A N31A C32A C33A 0.0
Cu2 N31A C32A C33A -176.2(7)
N31A C32A C33A C34A 0.0
C32A C33A C34A C35A 0.0
C33A C34A C35A C36A 0.0
C34A C35A C36A C43A 177.8(11)
C34A C35A C36A N31A 0.0
C32A N31A C36A C43A -177.8(11)
Cu2 N31A C36A C43A -1.4(10)
C32A N31A C36A C35A 0.0
Cu2 N31A C36A C35A 176.3(7)
C45A N41A N42A C43A 0.0
C46A N41A N42A C43A -179.0(14)
C45A N41A N42A Cu2 165.0(11)
C46A N41A N42A Cu2 -14.0(17)
N11B Cu2 N42A C43A -175.5(7)
N31A Cu2 N42A C43A 0.6(6)
N22B Cu2 N42A C43A -98.6(7)
N11G Cu2 N42A C43A 86.3(6)
N22G Cu2 N42A C43A 66(2)
N11B Cu2 N42A N41A 19.4(11)
N31A Cu2 N42A N41A -164.5(11)
N22B Cu2 N42A N41A 96.4(11)
N11G Cu2 N42A N41A -78.7(11)
N22G Cu2 N42A N41A -99(2)
C35A C36A C43A N42A -175.8(6)
N31A C36A C43A N42A 2.0(12)
C35A C36A C43A C44A -10.1(15)
N31A C36A C43A C44A 167.6(9)
N41A N42A C43A C36A 169.1(12)
Cu2 N42A C43A C36A -1.5(10)
N41A N42A C43A C44A 0.0
Cu2 N42A C43A C44A -170.6(7)
C36A C43A C44A C45A -166.6(15)
N42A C43A C44A C45A 0.0
N42A N41A C45A C44A 0.0
C46A N41A C45A C44A 179.0(14)
C43A C44A C45A N41A 0.0
C45A N41A C46A C54A 95.1(14)
N42A N41A C46A C54A -86.1(15)
N21A C26A C51A C52A -5.7(18)
N21A C26A C51A C56A 167.6(11)
C56A C51A C52A C53A 0.0
C26A C51A C52A C53A 173.3(11)
C51A C52A C53A C54A 0.0
C52A C53A C54A C55A 0.0
C52A C53A C54A C46A 177.5(11)
N41A C46A C54A C53A -14.1(17)
N41A C46A C54A C55A 163.4(10)
C53A C54A C55A C56A 0.0
C46A C54A C55A C56A -177.6(10)
C53A C54A C55A C64A 180.0
C46A C54A C55A C64A 2.4(10)
C54A C55A C56A C61A 180.0
C64A C55A C56A C61A 0.0
C54A C55A C56A C51A 0.0
C64A C55A C56A C51A 180.0
C52A C51A C56A C61A 180.0
C26A C51A C56A C61A 6.6(10)
C52A C51A C56A C55A 0.0
C26A C51A C56A C55A -173.4(11)
C55A C56A C61A C62A 0.0
C51A C56A C61A C62A 180.0
C56A C61A C62A C63A 0.0
C61A C62A C63A C64A 0.0
C62A C63A C64A C55A 0.0
C56A C55A C64A C63A 0.0
C54A C55A C64A C63A 180.0
N31A Cu2 N11B C12B -126(4)
N22B Cu2 N11B C12B 169.4(6)
N11G Cu2 N11B C12B -5.7(7)
N22G Cu2 N11B C12B 68.7(6)
N42A Cu2 N11B C12B -98.4(6)
N31A Cu2 N11B C16B 53(4)
N22B Cu2 N11B C16B -11.5(5)
N11G Cu2 N11B C16B 173.4(6)
N22G Cu2 N11B C16B -112.2(6)
N42A Cu2 N11B C16B 80.7(5)
C16B N11B C12B C13B 0.0
Cu2 N11B C12B C13B 179.1(7)
N11B C12B C13B C14B 0.0
C12B C13B C14B C15B 0.0
C13B C14B C15B C16B 0.0
C14B C15B C16B C23B 174.7(13)
C14B C15B C16B N11B 0.0
C12B N11B C16B C23B -175.7(10)
Cu2 N11B C16B C23B 5.2(9)
C12B N11B C16B C15B 0.0
Cu2 N11B C16B C15B -179.1(7)
C26B N21B N22B C23B -174.3(13)
C25B N21B N22B C23B 0.0
C26B N21B N22B Cu2 24.9(16)
C25B N21B N22B Cu2 -160.9(11)
N11B Cu2 N22B N21B 174.8(11)
N31A Cu2 N22B N21B 2.3(11)
N11G Cu2 N22B N21B -143(4)
N22G Cu2 N22B N21B -96.7(10)
N42A Cu2 N22B N21B 79.4(10)
N11B Cu2 N22B C23B 14.1(6)
N31A Cu2 N22B C23B -158.4(6)
N11G Cu2 N22B C23B 56(4)
N22G Cu2 N22B C23B 102.6(6)
N42A Cu2 N22B C23B -81.3(6)
C15B C16B C23B N22B -166.1(7)
N11B C16B C23B N22B 9.0(12)
C15B C16B C23B C24B 7.4(16)
N11B C16B C23B C24B -177.5(8)
N21B N22B C23B C16B 174.7(13)
Cu2 N22B C23B C16B -18.1(11)
N21B N22B C23B C24B 0.0
Cu2 N22B C23B C24B 167.3(7)
C16B C23B C24B C25B -174.2(14)
N22B C23B C24B C25B 0.0
C26B N21B C25B C24B 173.9(14)
N22B N21B C25B C24B 0.0
C23B C24B C25B N21B 0.0
C25B N21B C26B C51B 89.4(15)
N22B N21B C26B C51B -97.6(15)
N31C Cu3 N31B C32B -130(5)
N22K Cu3 N31B C32B 14.4(8)
N42B Cu3 N31B C32B 176.7(7)
N42C Cu3 N31B C32B -89.6(7)
N11K Cu3 N31B C32B 86.7(8)
N31C Cu3 N31B C36B 51(6)
N22K Cu3 N31B C36B -164.1(7)
N42B Cu3 N31B C36B -1.8(6)
N42C Cu3 N31B C36B 91.8(6)
N11K Cu3 N31B C36B -91.9(7)
C36B N31B C32B C33B 0.0
Cu3 N31B C32B C33B -178.5(7)
N31B C32B C33B C34B 0.0
C32B C33B C34B C35B 0.0
C33B C34B C35B C36B 0.0
C34B C35B C36B C43B 175.6(12)
C34B C35B C36B N31B 0.0
C32B N31B C36B C43B -175.9(11)
Cu3 N31B C36B C43B 2.7(10)
C32B N31B C36B C35B 0.0
Cu3 N31B C36B C35B 178.6(7)
C45B N41B N42B C43B 0.0
C46B N41B N42B C43B 175.8(13)
C45B N41B N42B Cu3 168.7(12)
C46B N41B N42B Cu3 -15.5(17)
N31B Cu3 N42B N41B -168.0(11)
N31C Cu3 N42B N41B 16.5(12)
N22K Cu3 N42B N41B -102.1(19)
N42C Cu3 N42B N41B 95.1(11)
N11K Cu3 N42B N41B -76.9(11)
N31B Cu3 N42B C43B 0.7(6)
N31C Cu3 N42B C43B -174.8(7)
N22K Cu3 N42B C43B 66.6(19)
N42C Cu3 N42B C43B -96.2(7)
N11K Cu3 N42B C43B 91.8(6)
C35B C36B C43B C44B -6.6(17)
N31B C36B C43B C44B 169.2(9)
C35B C36B C43B N42B -177.8(7)
N31B C36B C43B N42B -2.1(13)
N41B N42B C43B C36B 173.2(13)
Cu3 N42B C43B C36B 0.5(11)
N41B N42B C43B C44B 0.0
Cu3 N42B C43B C44B -172.7(8)
C36B C43B C44B C45B -171.9(15)
N42B C43B C44B C45B 0.0
C43B C44B C45B N41B 0.0
N42B N41B C45B C44B 0.0
C46B N41B C45B C44B -175.2(15)
N42B N41B C46B C54B -88.4(16)
C45B N41B C46B C54B 86.3(17)
N21B C26B C51B C52B -7.0(19)
N21B C26B C51B C56B 167.6(12)
C56B C51B C52B C53B 0.0
C26B C51B C52B C53B 174.7(11)
C51B C52B C53B C54B 0.0
C52B C53B C54B C55B 0.0
C52B C53B C54B C46B 177.2(12)
N41B C46B C54B C55B 168.4(11)
N41B C46B C54B C53B -8.8(19)
C53B C54B C55B C56B 0.0
C46B C54B C55B C56B -177.2(11)
C53B C54B C55B C64B 180.0
C46B C54B C55B C64B 2.8(11)
C54B C55B C56B C61B 180.0
C64B C55B C56B C61B 0.0
C54B C55B C56B C51B 0.0
C64B C55B C56B C51B 180.0
C52B C51B C56B C55B 0.0
C26B C51B C56B C55B -174.6(11)
C52B C51B C56B C61B 180.0
C26B C51B C56B C61B 5.4(11)
C55B C56B C61B C62B 0.0
C51B C56B C61B C62B 180.0
C56B C61B C62B C63B 0.0
C61B C62B C63B C64B 0.0
C62B C63B C64B C55B 0.0
C54B C55B C64B C63B 180.0
C56B C55B C64B C63B 0.0
N11A Cu1 N11C C12C -120(5)
N11D Cu1 N11C C12C 84.3(8)
N22A Cu1 N11C C12C -92.9(7)
N22D Cu1 N11C C12C 7.2(8)
N22C Cu1 N11C C12C 172.8(7)
N11A Cu1 N11C C16C 63(5)
N11D Cu1 N11C C16C -92.1(7)
N22A Cu1 N11C C16C 90.8(6)
N22D Cu1 N11C C16C -169.1(7)
N22C Cu1 N11C C16C -3.5(6)
C16C N11C C12C C13C 0.0
Cu1 N11C C12C C13C -176.2(8)
N11C C12C C13C C14C 0.0
C12C C13C C14C C15C 0.0
C13C C14C C15C C16C 0.0
C14C C15C C16C N11C 0.0
C14C C15C C16C C23C 174.6(12)
C12C N11C C16C C15C 0.0
Cu1 N11C C16C C15C 176.5(7)
C12C N11C C16C C23C -174.9(11)
Cu1 N11C C16C C23C 1.6(10)
C26C N21C N22C C23C 175.0(15)
C25C N21C N22C C23C 0.0
C26C N21C N22C Cu1 -1.5(19)
C25C N21C N22C Cu1 -176.5(13)
N11A Cu1 N22C N21C 7.1(12)
N11C Cu1 N22C N21C -178.8(12)
N11D Cu1 N22C N21C -87.7(12)
N22A Cu1 N22C N21C 85.6(12)
N22D Cu1 N22C N21C -116(2)
N11A Cu1 N22C C23C -169.4(7)
N11C Cu1 N22C C23C 4.7(6)
N11D Cu1 N22C C23C 95.8(7)
N22A Cu1 N22C C23C -90.9(7)
N22D Cu1 N22C C23C 67(2)
C15C C16C C23C C24C 3.9(17)
N11C C16C C23C C24C 178.6(9)
C15C C16C C23C N22C -171.5(7)
N11C C16C C23C N22C 3.2(13)
N21C N22C C23C C16C 176.5(13)
Cu1 N22C C23C C16C -5.7(11)
N21C N22C C23C C24C 0.0
Cu1 N22C C23C C24C 177.8(8)
C16C C23C C24C C25C -175.9(15)
N22C C23C C24C C25C 0.0
C23C C24C C25C N21C 0.0
C26C N21C C25C C24C -174.5(16)
N22C N21C C25C C24C 0.0
N22C N21C C26C C51C -87.9(19)
C25C N21C C26C C51C 85.9(19)
N31B Cu3 N31C C32C -153(5)
N22K Cu3 N31C C32C 62.2(8)
N42B Cu3 N31C C32C -100.8(7)
N42C Cu3 N31C C32C 165.6(8)
N11K Cu3 N31C C32C -10.1(8)
N31B Cu3 N31C C36C 29(6)
N22K Cu3 N31C C36C -115.6(7)
N42B Cu3 N31C C36C 81.4(6)
N42C Cu3 N31C C36C -12.2(6)
N11K Cu3 N31C C36C 172.1(7)
C36C N31C C32C C33C 0.0
Cu3 N31C C32C C33C -177.7(8)
N31C C32C C33C C34C 0.0
C32C C33C C34C C35C 0.0
C33C C34C C35C C36C 0.0
C34C C35C C36C N31C 0.0
C34C C35C C36C C43C 171.5(13)
C32C N31C C36C C35C 0.0
Cu3 N31C C36C C35C 177.9(8)
C32C N31C C36C C43C -171.9(12)
Cu3 N31C C36C C43C 5.9(11)
C45C N41C N42C C43C 0.0
C46C N41C N42C C43C -176.3(14)
C45C N41C N42C Cu3 -165.7(13)
C46C N41C N42C Cu3 18.0(19)
N31B Cu3 N42C N41C 5.5(13)
N31C Cu3 N42C N41C -178.2(13)
N22K Cu3 N42C N41C -88.9(12)
N42B Cu3 N42C N41C 85.2(12)
N11K Cu3 N42C N41C -152(3)
N31B Cu3 N42C C43C -160.2(7)
N31C Cu3 N42C C43C 16.2(7)
N22K Cu3 N42C C43C 105.4(7)
N42B Cu3 N42C C43C -80.5(7)
N11K Cu3 N42C C43C 43(4)
C35C C36C C43C N42C -162.0(8)
N31C C36C C43C N42C 9.7(13)
C35C C36C C43C C44C 5.4(18)
N31C C36C C43C C44C 177.2(10)
N41C N42C C43C C36C 170.6(13)
Cu3 N42C C43C C36C -18.5(11)
N41C N42C C43C C44C 0.0
Cu3 N42C C43C C44C 170.9(8)
C36C C43C C44C C45C -168.2(17)
N42C C43C C44C C45C 0.0
C43C C44C C45C N41C 0.0
N42C N41C C45C C44C 0.0
C46C N41C C45C C44C 176.1(15)
N42C N41C C46C C54C -89.0(18)
C45C N41C C46C C54C 95.5(17)
N21C C26C C51C C52C -17(2)
N21C C26C C51C C56C 161.6(13)
C56C C51C C52C C53C 0.0
C26C C51C C52C C53C 178.9(13)
C51C C52C C53C C54C 0.0
C52C C53C C54C C55C 0.0
C52C C53C C54C C46C 177.4(12)
N41C C46C C54C C53C -12(2)
N41C C46C C54C C55C 165.0(12)
C53C C54C C55C C56C 0.0
C46C C54C C55C C56C -177.3(13)
C53C C54C C55C C64C 180.0
C46C C54C C55C C64C 2.7(13)
C54C C55C C56C C61C 180.0
C64C C55C C56C C61C 0.0
C54C C55C C56C C51C 0.0
C64C C55C C56C C51C 180.0
C52C C51C C56C C61C 180.0
C26C C51C C56C C61C 1.1(13)
C52C C51C C56C C55C 0.0
C26C C51C C56C C55C -178.9(13)
C55C C56C C61C C62C 0.0
C51C C56C C61C C62C 180.0
C56C C61C C62C C63C 0.0
C61C C62C C63C C64C 0.0
C62C C63C C64C C55C 0.0
C54C C55C C64C C63C 180.0
C56C C55C C64C C63C 0.0
N11A Cu1 N11D C12D -87.2(8)
N11C Cu1 N11D C12D 90.2(9)
N22A Cu1 N11D C12D -111(4)
N22D Cu1 N11D C12D -176.2(9)
N22C Cu1 N11D C12D 11.7(8)
N11A Cu1 N11D C16D 89.4(7)
N11C Cu1 N11D C16D -93.2(8)
N22A Cu1 N11D C16D 66(5)
N22D Cu1 N11D C16D 0.5(7)
N22C Cu1 N11D C16D -171.7(7)
C16D N11D C12D C13D 0.0
Cu1 N11D C12D C13D 176.5(9)
N11D C12D C13D C14D 0.0
C12D C13D C14D C15D 0.0
C13D C14D C15D C16D 0.0
C14D C15D C16D C23D -175.5(15)
C14D C15D C16D N11D 0.0
C12D N11D C16D C23D 175.8(14)
Cu1 N11D C16D C23D -1.0(12)
C12D N11D C16D C15D 0.0
Cu1 N11D C16D C15D -176.8(9)
C25D N21D N22D C23D 0.0
C26D N21D N22D C23D 172.2(15)
C25D N21D N22D Cu1 174.7(14)
C26D N21D N22D Cu1 -13(2)
N11A Cu1 N22D N21D 90.4(13)
N11C Cu1 N22D N21D -84.7(13)
N11D Cu1 N22D N21D -174.6(14)
N22A Cu1 N22D N21D 12.7(14)
N22C Cu1 N22D N21D -145.4(19)
N11A Cu1 N22D C23D -95.0(8)
N11C Cu1 N22D C23D 90.0(7)
N11D Cu1 N22D C23D 0.1(7)
N22A Cu1 N22D C23D -172.7(7)
N22C Cu1 N22D C23D 29(2)
C15D C16D C23D N22D 176.8(8)
N11D C16D C23D N22D 1.2(16)
C15D C16D C23D C24D -9(2)
N11D C16D C23D C24D 175.8(10)
N21D N22D C23D C16D 175.8(16)
Cu1 N22D C23D C16D -0.7(14)
N21D N22D C23D C24D 0.0
Cu1 N22D C23D C24D -176.5(10)
C16D C23D C24D C25D -175.1(18)
N22D C23D C24D C25D 0.0
C23D C24D C25D N21D 0.0
N22D N21D C25D C24D 0.0
C26D N21D C25D C24D -171.9(16)
N22D N21D C26D C51D -75(2)
C25D N21D C26D C51D 96.2(18)
N11E Cu4 N31D C32D -68(20)
O4X Cu4 N31D C32D -86.3(10)
N22E Cu4 N31D C32D 81.0(8)
N42D Cu4 N31D C32D 176.0(8)
N11E Cu4 N31D C36D 112(20)
O4X Cu4 N31D C36D 93.7(9)
N22E Cu4 N31D C36D -99.0(7)
N42D Cu4 N31D C36D -3.9(7)
C36D N31D C32D C33D 0.0
Cu4 N31D C32D C33D -180.0(9)
N31D C32D C33D C34D 0.0
C32D C33D C34D C35D 0.0
C33D C34D C35D C36D 0.0
C34D C35D C36D C43D -179.8(14)
C34D C35D C36D N31D 0.0
C32D N31D C36D C43D 179.8(13)
Cu4 N31D C36D C43D -0.2(12)
C32D N31D C36D C35D 0.0
Cu4 N31D C36D C35D 180.0(8)
C45D N41D N42D C43D 0.0
C46D N41D N42D C43D 179.4(15)
C45D N41D N42D Cu4 -175.9(14)
C46D N41D N42D Cu4 4(2)
N11E Cu4 N42D C43D -171.0(8)
O4X Cu4 N42D C43D -80.9(9)
N31D Cu4 N42D C43D 7.1(7)
N22E Cu4 N42D C43D 106.5(8)
N11E Cu4 N42D N41D 4.8(14)
O4X Cu4 N42D N41D 95.0(14)
N31D Cu4 N42D N41D -177.0(14)
N22E Cu4 N42D N41D -77.6(14)
C35D C36D C43D C44D -2(2)
N31D C36D C43D C44D 177.7(11)
C35D C36D C43D N42D -173.2(8)
N31D C36D C43D N42D 6.9(15)
N41D N42D C43D C36D 173.0(15)
Cu4 N42D C43D C36D -9.6(13)
N41D N42D C43D C44D 0.0
Cu4 N42D C43D C44D 177.3(9)
C36D C43D C44D C45D -171.4(18)
N42D C43D C44D C45D 0.0
N42D N41D C45D C44D 0.0
C46D N41D C45D C44D -179.4(15)
C43D C44D C45D N41D 0.0
N42D N41D C46D C54D -81.4(19)
C45D N41D C46D C54D 97.9(17)
N21D C26D C51D C52D -18(2)
N21D C26D C51D C56D 168.0(12)
C56D C51D C52D C53D 0.0
C26D C51D C52D C53D -174.1(15)
C51D C52D C53D C54D 0.0
C52D C53D C54D C55D 0.0
C52D C53D C54D C46D 176.2(15)
N41D C46D C54D C55D 176.7(12)
N41D C46D C54D C53D 0(2)
C53D C54D C55D C56D 0.0
C46D C54D C55D C56D -176.4(14)
C53D C54D C55D C64D 180.0
C46D C54D C55D C64D 3.6(14)
C54D C55D C56D C61D 180.0
C64D C55D C56D C61D 0.0
C54D C55D C56D C51D 0.0
C64D C55D C56D C51D 180.0
C52D C51D C56D C55D 0.0
C26D C51D C56D C55D 174.5(14)
C52D C51D C56D C61D 180.0
C26D C51D C56D C61D -5.5(14)
C55D C56D C61D C62D 0.0
C51D C56D C61D C62D 180.0
C56D C61D C62D C63D 0.0
C61D C62D C63D C64D 0.0
C62D C63D C64D C55D 0.0
C56D C55D C64D C63D 0.0
C54D C55D C64D C63D 180.0
O4X Cu4 N11E C12E -12.6(11)
N31D Cu4 N11E C12E -31(20)
N22E Cu4 N11E C12E 179.9(9)
N42D Cu4 N11E C12E 84.7(8)
O4X Cu4 N11E C16E 168.2(9)
N31D Cu4 N11E C16E 150(20)
N22E Cu4 N11E C16E 0.7(7)
N42D Cu4 N11E C16E -94.5(7)
C16E N11E C12E C13E 0.0
Cu4 N11E C12E C13E -179.2(9)
N11E C12E C13E C14E 0.0
C12E C13E C14E C15E 0.0
C13E C14E C15E C16E 0.0
C14E C15E C16E C23E -177.4(15)
C14E C15E C16E N11E 0.0
C12E N11E C16E C23E 177.6(14)
Cu4 N11E C16E C23E -3.1(12)
C12E N11E C16E C15E 0.0
Cu4 N11E C16E C15E 179.3(8)
C25E N21E N22E C23E 0.0
C26E N21E N22E C23E -174.7(16)
C25E N21E N22E Cu4 -179.1(14)
C26E N21E N22E Cu4 6(2)
N11E Cu4 N22E N21E -179(100)
O4X Cu4 N22E N21E 129(3)
N31D Cu4 N22E N21E 1.8(14)
N42D Cu4 N22E N21E -78.9(14)
N11E Cu4 N22E C23E 1.7(7)
O4X Cu4 N22E C23E -50(3)
N31D Cu4 N22E C23E -177.2(8)
N42D Cu4 N22E C23E 102.0(8)
C15E C16E C23E C24E -2(2)
N11E C16E C23E C24E -179.7(11)
C15E C16E C23E N22E -177.7(8)
N11E C16E C23E N22E 4.8(15)
N21E N22E C23E C16E 176.6(16)
Cu4 N22E C23E C16E -4.0(13)
N21E N22E C23E C24E 0.0
Cu4 N22E C23E C24E 179.4(10)
C16E C23E C24E C25E -175.8(19)
N22E C23E C24E C25E 0.0
N22E N21E C25E C24E 0.0
C26E N21E C25E C24E 174.8(16)
C23E C24E C25E N21E 0.0
C25E N21E C26E C51E -101.2(17)
N22E N21E C26E C51E 73(2)
N11F Cu5 N31E C32E -5(8)
N42E Cu5 N31E C32E -179.4(9)
O1S Cu5 N31E C32E -7.2(9)
N22F Cu5 N31E C32E 87.9(9)
N11F Cu5 N31E C36E 179(100)
N42E Cu5 N31E C36E 5.1(6)
O1S Cu5 N31E C36E 177.3(7)
N22F Cu5 N31E C36E -87.6(6)
C36E N31E C32E C33E 0.0
Cu5 N31E C32E C33E -175.1(10)
N31E C32E C33E C34E 0.0
C32E C33E C34E C35E 0.0
C33E C34E C35E C36E 0.0
C34E C35E C36E C43E -176.5(13)
C34E C35E C36E N31E 0.0
C32E N31E C36E C43E 176.0(14)
Cu5 N31E C36E C43E -7.9(12)
C32E N31E C36E C35E 0.0
Cu5 N31E C36E C35E 176.0(8)
C45E N41E N42E C43E 0.0
C46E N41E N42E C43E -172.5(15)
C45E N41E N42E Cu5 -178.9(12)
C46E N41E N42E Cu5 8.6(18)
N31E Cu5 N42E C43E -2.8(8)
N11F Cu5 N42E C43E 177.7(8)
O1S Cu5 N42E C43E -40(3)
N22F Cu5 N42E C43E 100.5(8)
N31E Cu5 N42E N41E 176.0(12)
N11F Cu5 N42E N41E -3.4(13)
O1S Cu5 N42E N41E 139(3)
N22F Cu5 N42E N41E -80.6(12)
C35E C36E C43E C44E 3(2)
N31E C36E C43E C44E -173.6(13)
C35E C36E C43E N42E -178.2(7)
N31E C36E C43E N42E 5.5(15)
N41E N42E C43E C36E -179.5(13)
Cu5 N42E C43E C36E -0.3(11)
N41E N42E C43E C44E 0.0
Cu5 N42E C43E C44E 179.2(9)
C36E C43E C44E C45E 179(2)
N42E C43E C44E C45E 0.0
C43E C44E C45E N41E 0.0
N42E N41E C45E C44E 0.0
C46E N41E C45E C44E 171.4(17)
C45E N41E C46E C54E -92.9(18)
N42E N41E C46E C54E 77.6(18)
N21E C26E C51E C52E 5(2)
N21E C26E C51E C56E 178.8(13)
C56E C51E C52E C53E 0.0
C26E C51E C52E C53E 174.2(13)
C51E C52E C53E C54E 0.0
C52E C53E C54E C55E 0.0
C52E C53E C54E C46E 177.3(16)
N41E C46E C54E C55E -177.7(11)
N41E C46E C54E C53E 5(2)
C53E C54E C55E C56E 0.0
C46E C54E C55E C56E -177.8(13)
C53E C54E C55E C64E 180.0
C46E C54E C55E C64E 2.2(13)
C54E C55E C56E C61E 180.0
C64E C55E C56E C61E 0.0
C54E C55E C56E C51E 0.0
C64E C55E C56E C51E 180.0
C52E C51E C56E C61E 180.0
C26E C51E C56E C61E 5.8(13)
C52E C51E C56E C55E 0.0
C26E C51E C56E C55E -174.2(13)
C55E C56E C61E C62E 0.0
C51E C56E C61E C62E 180.0
C56E C61E C62E C63E 0.0
C61E C62E C63E C64E 0.0
C62E C63E C64E C55E 0.0
C54E C55E C64E C63E 180.0
C56E C55E C64E C63E 0.0
N31E Cu5 N11F C12F -91(7)
N42E Cu5 N11F C12F 83.2(8)
O1S Cu5 N11F C12F -88.8(8)
N22F Cu5 N11F C12F 174.9(8)
N31E Cu5 N11F C16F 84(8)
N42E Cu5 N11F C16F -101.6(7)
O1S Cu5 N11F C16F 86.3(7)
N22F Cu5 N11F C16F -10.0(6)
C16F N11F C12F C13F 0.0
Cu5 N11F C12F C13F 174.9(9)
N11F C12F C13F C14F 0.0
C12F C13F C14F C15F 0.0
C13F C14F C15F C16F 0.0
C14F C15F C16F C23F 175.5(12)
C14F C15F C16F N11F 0.0
C12F N11F C16F C23F -175.2(13)
Cu5 N11F C16F C23F 9.4(12)
C12F N11F C16F C15F 0.0
Cu5 N11F C16F C15F -175.4(8)
C25F N21F N22F C23F 0.0
C26F N21F N22F C23F 177.3(14)
C25F N21F N22F Cu5 -169.0(12)
C26F N21F N22F Cu5 8.3(17)
N31E Cu5 N22F N21F 4.0(13)
N11F Cu5 N22F N21F 178.9(12)
N42E Cu5 N22F N21F -78.0(12)
O1S Cu5 N22F N21F 93.6(12)
N31E Cu5 N22F C23F -164.8(8)
N11F Cu5 N22F C23F 10.1(7)
N42E Cu5 N22F C23F 113.2(8)
O1S Cu5 N22F C23F -75.2(8)
C15F C16F C23F N22F -175.2(7)
N11F C16F C23F N22F 0.2(14)
C15F C16F C23F C24F 3.4(19)
N11F C16F C23F C24F 178.8(10)
N21F N22F C23F C16F 179.0(13)
Cu5 N22F C23F C16F -8.5(11)
N21F N22F C23F C24F 0.0
Cu5 N22F C23F C24F 172.5(8)
C16F C23F C24F C25F -178.6(18)
N22F C23F C24F C25F 0.0
N22F N21F C25F C24F 0.0
C26F N21F C25F C24F -177.0(15)
C23F C24F C25F N21F 0.0
C25F N21F C26F C51F 95.1(17)
N22F N21F C26F C51F -81.5(18)
N11N Cu6 N31F C32F 87.5(7)
N11Q Cu6 N31F C32F -85.4(7)
N22Q Cu6 N31F C32F -124(3)
N42F Cu6 N31F C32F -176.7(7)
N22N Cu6 N31F C32F 11.4(7)
N11N Cu6 N31F C36F -100.0(7)
N11Q Cu6 N31F C36F 87.1(7)
N22Q Cu6 N31F C36F 49(4)
N42F Cu6 N31F C36F -4.1(6)
N22N Cu6 N31F C36F -176.1(7)
C36F N31F C32F C33F 0.0
Cu6 N31F C32F C33F 172.3(8)
N31F C32F C33F C34F 0.0
C32F C33F C34F C35F 0.0
C33F C34F C35F C36F 0.0
C34F C35F C36F N31F 0.0
C34F C35F C36F C43F -178.6(12)
C32F N31F C36F C35F 0.0
Cu6 N31F C36F C35F -172.8(8)
C32F N31F C36F C43F 178.5(12)
Cu6 N31F C36F C43F 5.8(11)
C45F N41F N42F C43F 0.0
C46F N41F N42F C43F 174.7(14)
C45F N41F N42F Cu6 177.2(12)
C46F N41F N42F Cu6 -8.1(17)
N11N Cu6 N42F N41F -86.1(11)
N11Q Cu6 N42F N41F 92.9(11)
N22Q Cu6 N42F N41F 13.0(12)
N31F Cu6 N42F N41F -174.6(12)
N22N Cu6 N42F N41F -145.6(16)
N11N Cu6 N42F C43F 91.0(7)
N11Q Cu6 N42F C43F -90.1(8)
N22Q Cu6 N42F C43F -169.9(7)
N31F Cu6 N42F C43F 2.4(7)
N22N Cu6 N42F C43F 31(2)
C35F C36F C43F C44F -8.3(18)
N31F C36F C43F C44F 173.1(11)
C35F C36F C43F N42F 175.2(7)
N31F C36F C43F N42F -3.4(14)
N41F N42F C43F C36F 177.5(13)
Cu6 N42F C43F C36F -0.4(11)
N41F N42F C43F C44F 0.0
Cu6 N42F C43F C44F -178.0(9)
C36F C43F C44F C45F -176.6(18)
N42F C43F C44F C45F 0.0
N42F N41F C45F C44F 0.0
C46F N41F C45F C44F -174.4(15)
C43F C44F C45F N41F 0.0
N42F N41F C46F C54F -77.5(18)
C45F N41F C46F C54F 96.1(17)
N21F C26F C51F C52F 2(2)
N21F C26F C51F C56F 179.6(12)
C56F C51F C52F C53F 0.0
C26F C51F C52F C53F 177.6(13)
C51F C52F C53F C54F 0.0
C52F C53F C54F C55F 0.0
C52F C53F C54F C46F -175.9(13)
N41F C46F C54F C55F 175.9(12)
N41F C46F C54F C53F -8(2)
C53F C54F C55F C56F 0.0
C46F C54F C55F C56F 176.0(12)
C53F C54F C55F C64F 180.0
C46F C54F C55F C64F -4.0(12)
C54F C55F C56F C61F 180.0
C64F C55F C56F C61F 0.0
C54F C55F C56F C51F 0.0
C64F C55F C56F C51F 180.0
C52F C51F C56F C61F 180.0
C26F C51F C56F C61F 2.4(13)
C52F C51F C56F C55F 0.0
C26F C51F C56F C55F -177.6(13)
C55F C56F C61F C62F 0.0
C51F C56F C61F C62F 180.0
C56F C61F C62F C63F 0.0
C61F C62F C63F C64F 0.0
C62F C63F C64F C55F 0.0
C54F C55F C64F C63F 180.0
C56F C55F C64F C63F 0.0
N11B Cu2 N11G C12G -92.9(7)
N31A Cu2 N11G C12G 80.0(7)
N22B Cu2 N11G C12G -134(4)
N22G Cu2 N11G C12G 178.3(8)
N42A Cu2 N11G C12G 3.5(7)
N11B Cu2 N11G C16G 91.9(6)
N31A Cu2 N11G C16G -95.2(7)
N22B Cu2 N11G C16G 51(4)
N22G Cu2 N11G C16G 3.1(6)
N42A Cu2 N11G C16G -171.7(7)
C16G N11G C12G C13G 0.0
Cu2 N11G C12G C13G -175.1(8)
N11G C12G C13G C14G 0.0
C12G C13G C14G C15G 0.0
C13G C14G C15G C16G 0.0
C14G C15G C16G C23G -176.9(13)
C14G C15G C16G N11G 0.0
C12G N11G C16G C23G 177.1(12)
Cu2 N11G C16G C23G -7.6(11)
C12G N11G C16G C15G 0.0
Cu2 N11G C16G C15G 175.2(8)
C25G N21G N22G C23G 0.0
C26G N21G N22G C23G -179.2(14)
C25G N21G N22G Cu2 -175.6(12)
C26G N21G N22G Cu2 5.2(17)
N11B Cu2 N22G C23G -96.3(7)
N31A Cu2 N22G C23G 85.8(7)
N22B Cu2 N22G C23G -172.9(7)
N11G Cu2 N22G C23G 1.7(7)
N42A Cu2 N22G C23G 23(2)
N11B Cu2 N22G N21G 79.2(12)
N31A Cu2 N22G N21G -98.7(11)
N22B Cu2 N22G N21G 2.6(12)
N11G Cu2 N22G N21G 177.1(12)
N42A Cu2 N22G N21G -161.8(17)
C15G C16G C23G C24G 1.9(19)
N11G C16G C23G C24G -175.1(10)
C15G C16G C23G N22G -173.8(8)
N11G C16G C23G N22G 9.1(14)
N21G N22G C23G C16G 176.8(14)
Cu2 N22G C23G C16G -6.3(12)
N21G N22G C23G C24G 0.0
Cu2 N22G C23G C24G 176.9(9)
C16G C23G C24G C25G -176.1(17)
N22G C23G C24G C25G 0.0
C23G C24G C25G N21G 0.0
N22G N21G C25G C24G 0.0
C26G N21G C25G C24G 179.2(15)
N22G N21G C26G C51G -83.8(15)
C25G N21G C26G C51G 97.1(16)
N11H Cu7 N31G C32G -87(24)
N22H Cu7 N31G C32G 78.4(8)
N42G Cu7 N31G C32G 176.3(8)
N11H Cu7 N31G C36G 92(24)
N22H Cu7 N31G C36G -102.6(7)
N42G Cu7 N31G C36G -4.8(6)
C36G N31G C32G C33G 0.0
Cu7 N31G C32G C33G 178.9(9)
N31G C32G C33G C34G 0.0
C32G C33G C34G C35G 0.0
C33G C34G C35G C36G 0.0
C34G C35G C36G N31G 0.0
C34G C35G C36G C43G 176.4(13)
C32G N31G C36G C35G 0.0
Cu7 N31G C36G C35G -179.0(8)
C32G N31G C36G C43G -176.4(13)
Cu7 N31G C36G C43G 4.6(11)
C46G N41G N42G C43G 179.9(18)
C45G N41G N42G C43G 0.0
C46G N41G N42G Cu7 5(2)
C45G N41G N42G Cu7 -175.3(13)
N11H Cu7 N42G N41G 1.0(13)
N31G Cu7 N42G N41G 179.7(12)
N22H Cu7 N42G N41G -80.8(12)
N11H Cu7 N42G C43G -174.2(8)
N31G Cu7 N42G C43G 4.5(7)
N22H Cu7 N42G C43G 104.0(8)
N41G N42G C43G C44G 0.0
Cu7 N42G C43G C44G 176.7(9)
N41G N42G C43G C36G 179.8(13)
Cu7 N42G C43G C36G -3.5(11)
C35G C36G C43G C44G 3(2)
N31G C36G C43G C44G 179.3(11)
C35G C36G C43G N42G -176.9(8)
N31G C36G C43G N42G -0.5(14)
N42G C43G C44G C45G 0.0
C36G C43G C44G C45G -179.8(19)
C46G N41G C45G C44G -179.9(18)
N42G N41G C45G C44G 0.0
C43G C44G C45G N41G 0.0
N42G N41G C46G C54G -82.3(19)
C45G N41G C46G C54G 97.6(17)
N21G C26G C51G C52G -13.8(17)
N21G C26G C51G C56G 166.9(10)
C56G C51G C52G C53G 0.0
C26G C51G C52G C53G -179.3(11)
C51G C52G C53G C54G 0.0
C52G C53G C54G C55G 0.0
C52G C53G C54G C46G 175.7(11)
N41G C46G C54G C53G -1(2)
N41G C46G C54G C55G 174.2(12)
C53G C54G C55G C56G 0.0
C46G C54G C55G C56G -175.7(11)
C53G C54G C55G C64G 180.0
C46G C54G C55G C64G 4.3(11)
C54G C55G C56G C61G 180.0
C64G C55G C56G C61G 0.0
C54G C55G C56G C51G 0.0
C64G C55G C56G C51G 180.0
C52G C51G C56G C55G 0.0
C26G C51G C56G C55G 179.3(11)
C52G C51G C56G C61G 180.0
C26G C51G C56G C61G -0.7(11)
C55G C56G C61G C62G 0.0
C51G C56G C61G C62G 180.0
C56G C61G C62G C63G 0.0
C61G C62G C63G C64G 0.0
C62G C63G C64G C55G 0.0
C56G C55G C64G C63G 0.0
C54G C55G C64G C63G 180.0
N31G Cu7 N11H C12H -13(24)
N22H Cu7 N11H C12H -178.3(7)
N42G Cu7 N11H C12H 83.7(7)
N31G Cu7 N11H C16H 167(91)
N22H Cu7 N11H C16H 1.9(6)
N42G Cu7 N11H C16H -96.2(6)
C16H N11H C12H C13H 0.0
Cu7 N11H C12H C13H -179.9(8)
N11H C12H C13H C14H 0.0
C12H C13H C14H C15H 0.0
C13H C14H C15H C16H 0.0
C14H C15H C16H C23H -174.5(12)
C14H C15H C16H N11H 0.0
C12H N11H C16H C23H 175.1(11)
Cu7 N11H C16H C23H -5.0(10)
C12H N11H C16H C15H 0.0
Cu7 N11H C16H C15H 179.9(7)
C25H N21H N22H C23H 0.0
C26H N21H N22H C23H -174.7(14)
C25H N21H N22H Cu7 -176.5(12)
C26H N21H N22H Cu7 8.8(17)
N11H Cu7 N22H N21H 177.9(11)
N31G Cu7 N22H N21H -1.7(12)
N42G Cu7 N22H N21H -81.7(11)
N11H Cu7 N22H C23H 1.5(6)
N31G Cu7 N22H C23H -178.1(7)
N42G Cu7 N22H C23H 101.9(7)
C15H C16H C23H C24H -1.9(17)
N11H C16H C23H C24H -176.7(9)
C15H C16H C23H N22H -178.7(7)
N11H C16H C23H N22H 6.5(12)
N21H N22H C23H C16H 177.6(12)
Cu7 N22H C23H C16H -4.8(11)
N21H N22H C23H C24H 0.0
Cu7 N22H C23H C24H 177.6(8)
C16H C23H C24H C25H -177.0(16)
N22H C23H C24H C25H 0.0
N22H N21H C25H C24H 0.0
C26H N21H C25H C24H 174.2(15)
C23H C24H C25H N21H 0.0
N22H N21H C26H C51H 76.0(18)
C25H N21H C26H C51H -97.5(16)
N11J Cu8 N31H C32H 52(12)
O2S Cu8 N31H C32H -18.5(8)
N42H Cu8 N31H C32H -178.9(7)
N22J Cu8 N31H C32H 81.5(7)
N11J Cu8 N31H C36H -121(12)
O2S Cu8 N31H C36H 168.8(7)
N42H Cu8 N31H C36H 8.4(6)
N22J Cu8 N31H C36H -91.2(6)
C36H N31H C32H C33H 0.0
Cu8 N31H C32H C33H -172.4(8)
N31H C32H C33H C34H 0.0
C32H C33H C34H C35H 0.0
C33H C34H C35H C36H 0.0
C34H C35H C36H C43H -177.1(13)
C34H C35H C36H N31H 0.0
C32H N31H C36H C43H 177.5(11)
Cu8 N31H C36H C43H -9.5(10)
C32H N31H C36H C35H 0.0
Cu8 N31H C36H C35H 173.0(7)
C46H N41H N42H C43H -169.0(15)
C45H N41H N42H C43H 0.0
C46H N41H N42H Cu8 8.7(18)
C45H N41H N42H Cu8 177.8(12)
N11J Cu8 N42H C43H 172.3(7)
O2S Cu8 N42H C43H -81(2)
N31H Cu8 N42H C43H -5.4(6)
N22J Cu8 N42H C43H 93.5(7)
N11J Cu8 N42H N41H -5.5(12)
O2S Cu8 N42H N41H 101(2)
N31H Cu8 N42H N41H 176.8(12)
N22J Cu8 N42H N41H -84.3(12)
C35H C36H C43H N42H -178.0(7)
N31H C36H C43H N42H 4.8(13)
C35H C36H C43H C44H 2.8(17)
N31H C36H C43H C44H -174.5(9)
N41H N42H C43H C36H -179.4(13)
Cu8 N42H C43H C36H 2.1(11)
N41H N42H C43H C44H 0.0
Cu8 N42H C43H C44H -178.5(8)
C36H C43H C44H C45H 179.3(15)
N42H C43H C44H C45H 0.0
C46H N41H C45H C44H 167.7(16)
N42H N41H C45H C44H 0.0
C43H C44H C45H N41H 0.0
N42H N41H C46H C54H 77(2)
C45H N41H C46H C54H -90(2)
N21H C26H C51H C52H 4(2)
N21H C26H C51H C56H -171.4(12)
C56H C51H C52H C53H 0.0
C26H C51H C52H C53H -175.3(13)
C51H C52H C53H C54H 0.0
C52H C53H C54H C55H 0.0
C52H C53H C54H C46H -173.3(14)
N41H C46H C54H C53H -1(2)
N41H C46H C54H C55H -174.7(14)
C53H C54H C55H C56H 0.0
C46H C54H C55H C56H 173.4(14)
C53H C54H C55H C64H 180.0
C46H C54H C55H C64H -6.6(14)
C54H C55H C56H C61H 180.0
C64H C55H C56H C61H 0.0
C54H C55H C56H C51H 0.0
C64H C55H C56H C51H 180.0
C52H C51H C56H C55H 0.0
C26H C51H C56H C55H 175.5(13)
C52H C51H C56H C61H 180.0
C26H C51H C56H C61H -4.5(13)
C55H C56H C61H C62H 0.0
C51H C56H C61H C62H 180.0
C56H C61H C62H C63H 0.0
C61H C62H C63H C64H 0.0
C62H C63H C64H C55H 0.0
C56H C55H C64H C63H 0.0
C54H C55H C64H C63H 180.0
O2S Cu8 N11J C12J -82.0(9)
N31H Cu8 N11J C12J -152(12)
N42H Cu8 N11J C12J 78.5(8)
N22J Cu8 N11J C12J 177.4(8)
O2S Cu8 N11J C16J 95.4(8)
N31H Cu8 N11J C16J 25(12)
N42H Cu8 N11J C16J -104.1(7)
N22J Cu8 N11J C16J -5.1(7)
C16J N11J C12J C13J 0.0
Cu8 N11J C12J C13J 177.3(9)
N11J C12J C13J C14J 0.0
C12J C13J C14J C15J 0.0
C13J C14J C15J C16J 0.0
C14J C15J C16J C23J 178.2(14)
C14J C15J C16J N11J 0.0
C12J N11J C16J C23J -178.2(14)
Cu8 N11J C16J C23J 4.3(13)
C12J N11J C16J C15J 0.0
Cu8 N11J C16J C15J -177.5(8)
C26J N21J N22J C23J -173.8(17)
C25J N21J N22J C23J 0.0
C26J N21J N22J Cu8 9(2)
C25J N21J N22J Cu8 -177.4(13)
N11J Cu8 N22J C23J 5.3(7)
O2S Cu8 N22J C23J -77.2(9)
N31H Cu8 N22J C23J -173.2(8)
N42H Cu8 N22J C23J 104.7(8)
N11J Cu8 N22J N21J -177.3(13)
O2S Cu8 N22J N21J 100.2(13)
N31H Cu8 N22J N21J 4.2(13)
N42H Cu8 N22J N21J -77.9(13)
C15J C16J C23J N22J -177.4(8)
N11J C16J C23J N22J 0.8(15)
C15J C16J C23J C24J -2(2)
N11J C16J C23J C24J 176.5(11)
N21J N22J C23J C16J 176.8(15)
Cu8 N22J C23J C16J -4.9(13)
N21J N22J C23J C24J 0.0
Cu8 N22J C23J C24J 178.3(9)
C16J C23J C24J C25J -175.9(19)
N22J C23J C24J C25J 0.0
C26J N21J C25J C24J 173.8(16)
N22J N21J C25J C24J 0.0
C23J C24J C25J N21J 0.0
C25J N21J C26J C51J 95.9(17)
N22J N21J C26J C51J -91.3(17)
N31N Cu9 N31J C32J -91.3(6)
N11P Cu9 N31J C32J 81.5(7)
N42N Cu9 N31J C32J -135(3)
N42J Cu9 N31J C32J 177.2(7)
N22P Cu9 N31J C32J 6.2(6)
N31N Cu9 N31J C36J 92.9(6)
N11P Cu9 N31J C36J -94.3(7)
N42N Cu9 N31J C36J 50(3)
N42J Cu9 N31J C36J 1.4(6)
N22P Cu9 N31J C36J -169.6(6)
C36J N31J C32J C33J 0.0
Cu9 N31J C32J C33J -175.8(7)
N31J C32J C33J C34J 0.0
C32J C33J C34J C35J 0.0
C33J C34J C35J C36J 0.0
C34J C35J C36J C43J 178.7(12)
C34J C35J C36J N31J 0.0
C32J N31J C36J C43J -178.7(12)
Cu9 N31J C36J C43J -2.9(11)
C32J N31J C36J C35J 0.0
Cu9 N31J C36J C35J 175.8(7)
C45J N41J N42J C43J 0.0
C46J N41J N42J C43J 177.7(13)
C45J N41J N42J Cu9 -173.1(12)
C46J N41J N42J Cu9 4.6(17)
N31N Cu9 N42J C43J -93.5(7)
N11P Cu9 N42J C43J 87.5(6)
N42N Cu9 N42J C43J -172.2(7)
N31J Cu9 N42J C43J 0.2(6)
N22P Cu9 N42J C43J 36.7(18)
N31N Cu9 N42J N41J 79.6(12)
N11P Cu9 N42J N41J -99.4(11)
N42N Cu9 N42J N41J 0.9(12)
N31J Cu9 N42J N41J 173.2(12)
N22P Cu9 N42J N41J -150.2(15)
C35J C36J C43J N42J -175.6(7)
N31J C36J C43J N42J 3.1(14)
C35J C36J C43J C44J 7.6(17)
N31J C36J C43J C44J -173.7(9)
N41J N42J C43J C36J -177.5(13)
Cu9 N42J C43J C36J -1.8(11)
N41J N42J C43J C44J 0.0
Cu9 N42J C43J C44J 175.7(8)
C36J C43J C44J C45J 177.1(15)
N42J C43J C44J C45J 0.0
C43J C44J C45J N41J 0.0
N42J N41J C45J C44J 0.0
C46J N41J C45J C44J -177.2(16)
N42J N41J C46J C54J -85.2(15)
C45J N41J C46J C54J 91.8(16)
N21J C26J C51J C52J 5.8(19)
N21J C26J C51J C56J -179.0(11)
C56J C51J C52J C53J 0.0
C26J C51J C52J C53J 175.2(11)
C51J C52J C53J C54J 0.0
C52J C53J C54J C55J 0.0
C52J C53J C54J C46J -176.9(11)
N41J C46J C54J C55J 171.6(10)
N41J C46J C54J C53J -11.5(18)
C53J C54J C55J C56J 0.0
C46J C54J C55J C56J 177.0(10)
C53J C54J C55J C64J 180.0
C46J C54J C55J C64J -3.0(10)
C54J C55J C56J C61J 180.0
C64J C55J C56J C61J 0.0
C54J C55J C56J C51J 0.0
C64J C55J C56J C51J 180.0
C52J C51J C56J C61J 180.0
C26J C51J C56J C61J 4.8(11)
C52J C51J C56J C55J 0.0
C26J C51J C56J C55J -175.2(11)
C55J C56J C61J C62J 0.0
C51J C56J C61J C62J 180.0
C56J C61J C62J C63J 0.0
C61J C62J C63J C64J 0.0
C62J C63J C64J C55J 0.0
C54J C55J C64J C63J 180.0
C56J C55J C64J C63J 0.0
N31B Cu3 N11K C12K 89.3(8)
N31C Cu3 N11K C12K -87.4(7)
N22K Cu3 N11K C12K -178.5(8)
N42B Cu3 N11K C12K 10.1(8)
N42C Cu3 N11K C12K -113(4)
N31B Cu3 N11K C16K -87.5(7)
N31C Cu3 N11K C16K 95.8(7)
N22K Cu3 N11K C16K 4.8(7)
N42B Cu3 N11K C16K -166.7(7)
N42C Cu3 N11K C16K 70(4)
C16K N11K C12K C13K 0.0
Cu3 N11K C12K C13K -176.6(9)
N11K C12K C13K C14K 0.0
C12K C13K C14K C15K 0.0
C13K C14K C15K C16K 0.0
C14K C15K C16K C23K -173.0(14)
C14K C15K C16K N11K 0.0
C12K N11K C16K C23K 173.2(14)
Cu3 N11K C16K C23K -9.8(13)
C12K N11K C16K C15K 0.0
Cu3 N11K C16K C15K 177.0(8)
C25K N21K N22K C23K 0.0
C26K N21K N22K C23K 177.8(15)
C25K N21K N22K Cu3 -176.4(13)
C26K N21K N22K Cu3 1.4(18)
N31B Cu3 N22K N21K -93.4(11)
N31C Cu3 N22K N21K 83.4(12)
N42B Cu3 N22K N21K -157.2(15)
N42C Cu3 N22K N21K 5.1(12)
N11K Cu3 N22K N21K 176.2(12)
N31B Cu3 N22K C23K 90.4(8)
N31C Cu3 N22K C23K -92.8(9)
N42B Cu3 N22K C23K 27(2)
N42C Cu3 N22K C23K -171.1(8)
N11K Cu3 N22K C23K 0.1(7)
C15K C16K C23K N22K -176.8(8)
N11K C16K C23K N22K 10.1(15)
C15K C16K C23K C24K 0(2)
N11K C16K C23K C24K -173.4(11)
N21K N22K C23K C16K 177.4(15)
Cu3 N22K C23K C16K -5.5(14)
N21K N22K C23K C24K 0.0
Cu3 N22K C23K C24K 177.1(10)
C16K C23K C24K C25K -176.7(19)
N22K C23K C24K C25K 0.0
C23K C24K C25K N21K 0.0
N22K N21K C25K C24K 0.0
C26K N21K C25K C24K -177.9(14)
C25K N21K C26K C51K 97.0(17)
N22K N21K C26K C51K -80.5(19)
N11L Cu10 N31K C32K -86(7)
O2E Cu10 N31K C32K -14.5(9)
N42K Cu10 N31K C32K 172.9(7)
N22L Cu10 N31K C32K 81.1(8)
N11L Cu10 N31K C36K 97(7)
O2E Cu10 N31K C36K 168.9(8)
N42K Cu10 N31K C36K -3.7(6)
N22L Cu10 N31K C36K -95.6(7)
C36K N31K C32K C33K 0.0
Cu10 N31K C32K C33K -176.6(8)
N31K C32K C33K C34K 0.0
C32K C33K C34K C35K 0.0
C33K C34K C35K C36K 0.0
C34K C35K C36K N31K 0.0
C34K C35K C36K C43K 174.0(12)
C32K N31K C36K C35K 0.0
Cu10 N31K C36K C35K 176.7(8)
C32K N31K C36K C43K -174.2(12)
Cu10 N31K C36K C43K 2.5(11)
C45K N41K N42K C43K 0.0
C46K N41K N42K C43K -177.5(14)
C45K N41K N42K Cu10 179.8(11)
C46K N41K N42K Cu10 2.4(17)
N31K Cu10 N42K N41K -175.2(10)
N11L Cu10 N42K N41K 10.7(11)
O2E Cu10 N42K N41K 155(3)
N22L Cu10 N42K N41K -68.7(11)
N31K Cu10 N42K C43K 4.7(7)
N11L Cu10 N42K C43K -169.5(8)
O2E Cu10 N42K C43K -25(3)
N22L Cu10 N42K C43K 111.2(8)
N41K N42K C43K C44K 0.0
Cu10 N42K C43K C44K -179.9(9)
N41K N42K C43K C36K 175.4(12)
Cu10 N42K C43K C36K -4.5(11)
C35K C36K C43K C44K 0(2)
N31K C36K C43K C44K 174.0(12)
C35K C36K C43K N42K -172.7(7)
N31K C36K C43K N42K 1.4(12)
N42K C43K C44K C45K 0.0
C36K C43K C44K C45K -172.6(19)
C43K C44K C45K N41K 0.0
N42K N41K C45K C44K 0.0
C46K N41K C45K C44K 177.7(13)
N42K N41K C46K C54K -79.7(18)
C45K N41K C46K C54K 103.2(15)
N21K C26K C51K C52K -15(2)
N21K C26K C51K C56K 168.4(13)
C56K C51K C52K C53K 0.0
C26K C51K C52K C53K -176.9(14)
C51K C52K C53K C54K 0.0
C52K C53K C54K C55K 0.0
C52K C53K C54K C46K 179.6(14)
N41K C46K C54K C53K -4(2)
N41K C46K C54K C55K 175.4(13)
C53K C54K C55K C56K 0.0
C46K C54K C55K C56K -179.6(13)
C53K C54K C55K C64K 180.0
C46K C54K C55K C64K 0.4(13)
C54K C55K C56K C61K 180.0
C64K C55K C56K C61K 0.0
C54K C55K C56K C51K 0.0
C64K C55K C56K C51K 180.0
C52K C51K C56K C55K 0.0
C26K C51K C56K C55K 177.1(13)
C52K C51K C56K C61K 180.0
C26K C51K C56K C61K -2.9(13)
C55K C56K C61K C62K 0.0
C51K C56K C61K C62K 180.0
C56K C61K C62K C63K 0.0
C61K C62K C63K C64K 0.0
C62K C63K C64K C55K 0.0
C56K C55K C64K C63K 0.0
C54K C55K C64K C63K 180.0
N31K Cu10 N11L C12L -10(8)
O2E Cu10 N11L C12L -81.4(10)
N42K Cu10 N11L C12L 89.9(9)
N22L Cu10 N11L C12L -177.2(9)
N31K Cu10 N11L C16L 171(7)
O2E Cu10 N11L C16L 98.9(9)
N42K Cu10 N11L C16L -89.8(7)
N22L Cu10 N11L C16L 3.1(7)
C16L N11L C12L C13L 0.0
Cu10 N11L C12L C13L -179.7(10)
N11L C12L C13L C14L 0.0
C12L C13L C14L C15L 0.0
C13L C14L C15L C16L 0.0
C14L C15L C16L C23L -175.6(15)
C14L C15L C16L N11L 0.0
C12L N11L C16L C23L 175.2(16)
Cu10 N11L C16L C23L -5.1(14)
C12L N11L C16L C15L 0.0
Cu10 N11L C16L C15L 179.7(9)
C25L N21L N22L C23L 0.0
C26L N21L N22L C23L -175.0(19)
C25L N21L N22L Cu10 177.3(15)
C26L N21L N22L Cu10 2(2)
N31K Cu10 N22L N21L 2.6(15)
N11L Cu10 N22L N21L -178.7(14)
O2E Cu10 N22L N21L 94.0(14)
N42K Cu10 N22L N21L -75.8(14)
N31K Cu10 N22L C23L 179.8(9)
N11L Cu10 N22L C23L -1.5(8)
O2E Cu10 N22L C23L -88.8(10)
N42K Cu10 N22L C23L 101.4(9)
C15L C16L C23L C24L -5(2)
N11L C16L C23L C24L 180.0(13)
C15L C16L C23L N22L 179.1(8)
N11L C16L C23L N22L 3.7(17)
N21L N22L C23L C16L 177.5(16)
Cu10 N22L C23L C16L -0.6(13)
N21L N22L C23L C24L 0.0
Cu10 N22L C23L C24L -178.1(10)
C16L C23L C24L C25L -176(2)
N22L C23L C24L C25L 0.0
N22L N21L C25L C24L 0.0
C26L N21L C25L C24L 174.7(19)
C23L C24L C25L N21L 0.0
C25L N21L C26L C51L -99.7(19)
N22L N21L C26L C51L 74(2)
N11M Cu11 N31L C32L -18(20)
N42L Cu11 N31L C32L 178.5(10)
N22M Cu11 N31L C32L 80.4(10)
N11M Cu11 N31L C36L 160(19)
N42L Cu11 N31L C36L -3.7(8)
N22M Cu11 N31L C36L -101.8(7)
C36L N31L C32L C33L 0.0
Cu11 N31L C32L C33L 177.7(11)
N31L C32L C33L C34L 0.0
C32L C33L C34L C35L 0.0
C33L C34L C35L C36L 0.0
C34L C35L C36L C43L 179.8(17)
C34L C35L C36L N31L 0.0
C32L N31L C36L C43L -179.8(16)
Cu11 N31L C36L C43L 2.2(14)
C32L N31L C36L C35L 0.0
Cu11 N31L C36L C35L -178.0(10)
C46L N41L N42L C43L 175.4(17)
C45L N41L N42L C43L 0.0
C46L N41L N42L Cu11 -6(2)
C45L N41L N42L Cu11 178.6(18)
N11M Cu11 N42L C43L -175.0(9)
N31L Cu11 N42L C43L 4.4(8)
N22M Cu11 N42L C43L 105.7(9)
N11M Cu11 N42L N41L 6.4(17)
N31L Cu11 N42L N41L -174.2(17)
N22M Cu11 N42L N41L -73.0(17)
C35L C36L C43L N42L -177.9(10)
N31L C36L C43L N42L 1.9(19)
C35L C36L C43L C44L -5(2)
N31L C36L C43L C44L 174.7(12)
N41L N42L C43L C36L 174.3(18)
Cu11 N42L C43L C36L -4.8(16)
N41L N42L C43L C44L 0.0
Cu11 N42L C43L C44L -179.1(11)
C36L C43L C44L C45L -173(2)
N42L C43L C44L C45L 0.0
C43L C44L C45L N41L 0.0
C46L N41L C45L C44L -175(2)
N42L N41L C45L C44L 0.0
C45L N41L C46L C54L -101.9(19)
N42L N41L C46L C54L 84(2)
N21L C26L C51L C52L 17(2)
N21L C26L C51L C56L -169.9(13)
C56L C51L C52L C53L 0.0
C26L C51L C52L C53L 173.1(16)
C51L C52L C53L C54L 0.0
C52L C53L C54L C55L 0.0
C52L C53L C54L C46L -174.6(14)
N41L C46L C54L C53L -7(2)
N41L C46L C54L C55L 178.6(13)
C53L C54L C55L C56L 0.0
C46L C54L C55L C56L 174.6(14)
C53L C54L C55L C64L 180.0
C46L C54L C55L C64L -5.4(14)
C54L C55L C56L C61L 180.0
C64L C55L C56L C61L 0.0
C54L C55L C56L C51L 0.0
C64L C55L C56L C51L 180.0
C52L C51L C56L C55L 0.0
C26L C51L C56L C55L -173.6(15)
C52L C51L C56L C61L 180.0
C26L C51L C56L C61L 6.4(15)
C55L C56L C61L C62L 0.0
C51L C56L C61L C62L 180.0
C56L C61L C62L C63L 0.0
C61L C62L C63L C64L 0.0
C62L C63L C64L C55L 0.0
C56L C55L C64L C63L 0.0
C54L C55L C64L C63L 180.0
N31L Cu11 N11M C12M -87(19)
N42L Cu11 N11M C12M 76.5(8)
N22M Cu11 N11M C12M 174.3(8)
N31L Cu11 N11M C16M 93(19)
N42L Cu11 N11M C16M -103.2(7)
N22M Cu11 N11M C16M -5.4(6)
C16M N11M C12M C13M 0.0
Cu11 N11M C12M C13M -179.7(9)
N11M C12M C13M C14M 0.0
C12M C13M C14M C15M 0.0
C13M C14M C15M C16M 0.0
C14M C15M C16M C23M 178.5(13)
C14M C15M C16M N11M 0.0
C12M N11M C16M C23M -178.5(13)
Cu11 N11M C16M C23M 1.2(12)
C12M N11M C16M C15M 0.0
Cu11 N11M C16M C15M 179.7(8)
C25M N21M N22M C23M 0.0
C26M N21M N22M C23M 179.4(15)
C25M N21M N22M Cu11 -168.0(13)
C26M N21M N22M Cu11 11.4(19)
N11M Cu11 N22M C23M 8.6(7)
N31L Cu11 N22M C23M -169.3(8)
N42L Cu11 N22M C23M 106.3(8)
N11M Cu11 N22M N21M 176.5(13)
N31L Cu11 N22M N21M -1.3(13)
N42L Cu11 N22M N21M -85.8(13)
C15M C16M C23M N22M -171.6(7)
N11M C16M C23M N22M 7.0(14)
C15M C16M C23M C24M 5(2)
N11M C16M C23M C24M -176.9(10)
N21M N22M C23M C16M 177.3(14)
Cu11 N22M C23M C16M -10.6(12)
N21M N22M C23M C24M 0.0
Cu11 N22M C23M C24M 172.1(9)
C16M C23M C24M C25M -176.4(19)
N22M C23M C24M C25M 0.0
C23M C24M C25M N21M 0.0
N22M N21M C25M C24M 0.0
C26M N21M C25M C24M -179.3(17)
N22M N21M C26M C51M -91.8(16)
C25M N21M C26M C51M 87.5(18)
N42P Cu12 N31M C32M -141(2)
N31P Cu12 N31M C32M -95.1(7)
N31Q Cu12 N31M C32M 77.4(8)
N42M Cu12 N31M C32M 175.4(8)
N42Q Cu12 N31M C32M 1.9(8)
N42P Cu12 N31M C36M 36(3)
N31P Cu12 N31M C36M 82.1(7)
N31Q Cu12 N31M C36M -105.5(8)
N42M Cu12 N31M C36M -7.5(7)
N42Q Cu12 N31M C36M 179.0(7)
C36M N31M C32M C33M 0.0
Cu12 N31M C32M C33M 177.2(9)
N31M C32M C33M C34M 0.0
C32M C33M C34M C35M 0.0
C33M C34M C35M C36M 0.0
C34M C35M C36M C43M 177.7(15)
C34M C35M C36M N31M 0.0
C32M N31M C36M C43M -177.9(13)
Cu12 N31M C36M C43M 4.9(12)
C32M N31M C36M C35M 0.0
Cu12 N31M C36M C35M -177.1(9)
C45M N41M N42M C43M 0.0
C46M N41M N42M C43M 169.1(15)
C45M N41M N42M Cu12 -169.8(14)
C46M N41M N42M Cu12 -1(2)
N42P Cu12 N42M C43M -163.1(7)
N31P Cu12 N42M C43M -83.7(7)
N31Q Cu12 N42M C43M 95.1(7)
N31M Cu12 N42M C43M 8.2(7)
N42Q Cu12 N42M C43M 39(2)
N42P Cu12 N42M N41M 6.6(13)
N31P Cu12 N42M N41M 86.0(13)
N31Q Cu12 N42M N41M -95.1(13)
N31M Cu12 N42M N41M 178.0(14)
N42Q Cu12 N42M N41M -152(2)
C35M C36M C43M N42M -173.9(9)
N31M C36M C43M N42M 3.8(15)
C35M C36M C43M C44M 3(2)
N31M C36M C43M C44M -179.7(10)
N41M N42M C43M C36M 177.2(16)
Cu12 N42M C43M C36M -9.3(13)
N41M N42M C43M C44M 0.0
Cu12 N42M C43M C44M 173.5(9)
C36M C43M C44M C45M -176.8(17)
N42M C43M C44M C45M 0.0
N42M N41M C45M C44M 0.0
C46M N41M C45M C44M -168.3(16)
C43M C44M C45M N41M 0.0
N42M N41M C46M C54M -77(2)
C45M N41M C46M C54M 89(2)
N21M C26M C51M C52M 18(2)
N21M C26M C51M C56M -163.7(12)
C56M C51M C52M C53M 0.0
C26M C51M C52M C53M 178.2(13)
C51M C52M C53M C54M 0.0
C52M C53M C54M C55M 0.0
C52M C53M C54M C46M -171.1(13)
N41M C46M C54M C53M -18(2)
N41M C46M C54M C55M 171.0(13)
C53M C54M C55M C56M 0.0
C46M C54M C55M C56M 171.5(13)
C53M C54M C55M C64M 180.0
C46M C54M C55M C64M -8.5(13)
C54M C55M C56M C61M 180.0
C64M C55M C56M C61M 0.0
C54M C55M C56M C51M 0.0
C64M C55M C56M C51M 180.0
C52M C51M C56M C55M 0.0
C26M C51M C56M C55M -178.2(13)
C52M C51M C56M C61M 180.0
C26M C51M C56M C61M 1.8(13)
C55M C56M C61M C62M 0.0
C51M C56M C61M C62M 180.0
C56M C61M C62M C63M 0.0
C61M C62M C63M C64M 0.0
C62M C63M C64M C55M 0.0
C56M C55M C64M C63M 0.0
C54M C55M C64M C63M 180.0
N11Q Cu6 N11N C12N -159(4)
N22Q Cu6 N11N C12N -86.8(7)
N31F Cu6 N11N C12N 88.3(7)
N42F Cu6 N11N C12N 13.2(7)
N22N Cu6 N11N C12N 178.4(7)
N11Q Cu6 N11N C16N 21(4)
N22Q Cu6 N11N C16N 92.7(6)
N31F Cu6 N11N C16N -92.2(7)
N42F Cu6 N11N C16N -167.3(7)
N22N Cu6 N11N C16N -2.1(6)
C16N N11N C12N C13N 0.0
Cu6 N11N C12N C13N 179.5(7)
N11N C12N C13N C14N 0.0
C12N C13N C14N C15N 0.0
C13N C14N C15N C16N 0.0
C14N C15N C16N C23N 177.9(12)
C14N C15N C16N N11N 0.0
C12N N11N C16N C23N -178.0(11)
Cu6 N11N C16N C23N 2.4(11)
C12N N11N C16N C15N 0.0
Cu6 N11N C16N C15N -179.5(7)
C26N N21N N22N C23N 176.3(13)
C25N N21N N22N C23N 0.0
C26N N21N N22N Cu6 -11.5(17)
C25N N21N N22N Cu6 172.2(13)
N11N Cu6 N22N C23N 1.4(6)
N11Q Cu6 N22N C23N -175.6(7)
N22Q Cu6 N22N C23N -95.3(7)
N31F Cu6 N22N C23N 91.5(6)
N42F Cu6 N22N C23N 63.5(18)
N11N Cu6 N22N N21N -170.8(12)
N11Q Cu6 N22N N21N 12.1(12)
N22Q Cu6 N22N N21N 92.5(12)
N31F Cu6 N22N N21N -80.8(12)
N42F Cu6 N22N N21N -108.8(19)
C15N C16N C23N N22N -178.9(7)
N11N C16N C23N N22N -0.9(13)
C15N C16N C23N C24N -5.7(16)
N11N C16N C23N C24N 172.3(9)
N21N N22N C23N C16N 174.6(13)
Cu6 N22N C23N C16N -0.7(11)
N21N N22N C23N C24N 0.0
Cu6 N22N C23N C24N -175.4(7)
C16N C23N C24N C25N -173.7(15)
N22N C23N C24N C25N 0.0
C26N N21N C25N C24N -175.7(15)
N22N N21N C25N C24N 0.0
C23N C24N C25N N21N 0.0
C25N N21N C26N C51N 96.5(16)
N22N N21N C26N C51N -78.7(17)
N11P Cu9 N31N C32N -115(4)
N42N Cu9 N31N C32N 169.8(7)
N31J Cu9 N31N C32N -3.1(7)
N42J Cu9 N31N C32N 71.5(7)
N22P Cu9 N31N C32N -96.8(6)
N11P Cu9 N31N C36N 69(4)
N42N Cu9 N31N C36N -5.5(6)
N31J Cu9 N31N C36N -178.4(6)
N42J Cu9 N31N C36N -103.8(6)
N22P Cu9 N31N C36N 87.9(5)
C36N N31N C32N C33N 0.0
Cu9 N31N C32N C33N -175.1(8)
N31N C32N C33N C34N 0.0
C32N C33N C34N C35N 0.0
C33N C34N C35N C36N 0.0
C34N C35N C36N C43N 172.7(12)
C34N C35N C36N N31N 0.0
C32N N31N C36N C43N -172.8(11)
Cu9 N31N C36N C43N 2.8(10)
C32N N31N C36N C35N 0.0
Cu9 N31N C36N C35N 175.6(7)
C45N N41N N42N C43N 0.0
C46N N41N N42N C43N -167.5(12)
C45N N41N N42N Cu9 -171.5(11)
C46N N41N N42N Cu9 21.0(15)
N31N Cu9 N42N N41N 178.6(10)
N11P Cu9 N42N N41N 6.2(10)
N31J Cu9 N42N N41N -137(3)
N42J Cu9 N42N N41N -90.5(10)
N22P Cu9 N42N N41N 82.2(10)
N31N Cu9 N42N C43N 7.5(6)
N11P Cu9 N42N C43N -164.8(7)
N31J Cu9 N42N C43N 52(3)
N42J Cu9 N42N C43N 98.4(6)
N22P Cu9 N42N C43N -88.9(7)
C35N C36N C43N N42N -169.2(6)
N31N C36N C43N N42N 3.6(12)
C35N C36N C43N C44N 8.2(18)
N31N C36N C43N C44N -179.1(10)
N41N N42N C43N C36N 178.2(12)
Cu9 N42N C43N C36N -8.2(10)
N41N N42N C43N C44N 0.0
Cu9 N42N C43N C44N 173.6(8)
C36N C43N C44N C45N -177.4(17)
N42N C43N C44N C45N 0.0
C43N C44N C45N N41N 0.0
N42N N41N C45N C44N 0.0
C46N N41N C45N C44N 166.9(13)
N42N N41N C46N C54N -102.8(13)
C45N N41N C46N C54N 92.2(14)
N21N C26N C51N C52N -18.6(18)
N21N C26N C51N C56N 161.9(11)
C56N C51N C52N C53N 0.0
C26N C51N C52N C53N -179.5(11)
C51N C52N C53N C54N 0.0
C52N C53N C54N C55N 0.0
C52N C53N C54N C46N 172.1(11)
N41N C46N C54N C55N 166.7(10)
N41N C46N C54N C53N -5.7(17)
C53N C54N C55N C56N 0.0
C46N C54N C55N C56N -172.6(10)
C53N C54N C55N C64N 180.0
C46N C54N C55N C64N 7.4(10)
C54N C55N C56N C61N 180.0
C64N C55N C56N C61N 0.0
C54N C55N C56N C51N 0.0
C64N C55N C56N C51N 180.0
C52N C51N C56N C55N 0.0
C26N C51N C56N C55N 179.5(12)
C52N C51N C56N C61N 180.0
C26N C51N C56N C61N -0.5(12)
C55N C56N C61N C62N 0.0
C51N C56N C61N C62N 180.0
C56N C61N C62N C63N 0.0
C61N C62N C63N C64N 0.0
C62N C63N C64N C55N 0.0
C56N C55N C64N C63N 0.0
C54N C55N C64N C63N 180.0
N31N Cu9 N11P C12P -168(4)
N42N Cu9 N11P C12P -94.2(6)
N31J Cu9 N11P C12P 79.7(6)
N42J Cu9 N11P C12P 5.4(6)
N22P Cu9 N11P C12P 173.3(6)
N31N Cu9 N11P C16P 22(4)
N42N Cu9 N11P C16P 95.0(6)
N31J Cu9 N11P C16P -91.1(6)
N42J Cu9 N11P C16P -165.4(6)
N22P Cu9 N11P C16P 2.5(5)
C16P N11P C12P C13P 0.0
Cu9 N11P C12P C13P -170.7(7)
N11P C12P C13P C14P 0.0
C12P C13P C14P C15P 0.0
C13P C14P C15P C16P 0.0
C14P C15P C16P C23P 179.5(11)
C14P C15P C16P N11P 0.0
C12P N11P C16P C23P -179.4(11)
Cu9 N11P C16P C23P -8.6(10)
C12P N11P C16P C15P 0.0
Cu9 N11P C16P C15P 170.8(7)
C26P N21P N22P C23P 177.6(13)
C25P N21P N22P C23P 0.0
C26P N21P N22P Cu9 4.6(16)
C25P N21P N22P Cu9 -173.0(11)
N31N Cu9 N22P N21P -1.4(11)
N11P Cu9 N22P N21P 176.0(11)
N42N Cu9 N22P N21P 77.5(11)
N31J Cu9 N22P N21P -96.0(10)
N42J Cu9 N22P N21P -131.1(16)
N31N Cu9 N22P C23P -174.4(6)
N11P Cu9 N22P C23P 3.0(6)
N42N Cu9 N22P C23P -95.5(7)
N31J Cu9 N22P C23P 91.0(6)
N42J Cu9 N22P C23P 55.9(18)
C15P C16P C23P C24P 6.8(15)
N11P C16P C23P C24P -173.8(8)
C15P C16P C23P N22P -167.9(6)
N11P C16P C23P N22P 11.5(12)
N21P N22P C23P C16P 176.1(11)
Cu9 N22P C23P C16P -8.2(10)
N21P N22P C23P C24P 0.0
Cu9 N22P C23P C24P 175.7(7)
C16P C23P C24P C25P -175.0(14)
N22P C23P C24P C25P 0.0
C26P N21P C25P C24P -177.2(15)
N22P N21P C25P C24P 0.0
C23P C24P C25P N21P 0.0
N22P N21P C26P C51P -94.7(15)
C25P N21P C26P C51P 82.2(17)
N42P Cu12 N31P C32P 172.9(8)
N31Q Cu12 N31P C32P -95(4)
N31M Cu12 N31P C32P 2.1(8)
N42M Cu12 N31P C32P 76.7(7)
N42Q Cu12 N31P C32P -92.4(7)
N42P Cu12 N31P C36P -5.5(6)
N31Q Cu12 N31P C36P 87(4)
N31M Cu12 N31P C36P -176.3(7)
N42M Cu12 N31P C36P -101.7(6)
N42Q Cu12 N31P C36P 89.2(6)
C36P N31P C32P C33P 0.0
Cu12 N31P C32P C33P -178.3(8)
N31P C32P C33P C34P 0.0
C32P C33P C34P C35P 0.0
C33P C34P C35P C36P 0.0
C34P C35P C36P C43P 178.3(13)
C34P C35P C36P N31P 0.0
C32P N31P C36P C43P -178.4(12)
Cu12 N31P C36P C43P 0.1(11)
C32P N31P C36P C35P 0.0
Cu12 N31P C36P C35P 178.5(7)
C45P N41P N42P C43P 0.0
C46P N41P N42P C43P -169.7(14)
C45P N41P N42P Cu12 -167.2(11)
C46P N41P N42P Cu12 23.1(17)
N31P Cu12 N42P N41P 176.4(11)
N31Q Cu12 N42P N41P 4.1(11)
N31M Cu12 N42P N41P -136(2)
N42M Cu12 N42P N41P -94.7(11)
N42Q Cu12 N42P N41P 80.6(11)
N31P Cu12 N42P C43P 9.6(6)
N31Q Cu12 N42P C43P -162.6(7)
N31M Cu12 N42P C43P 57(3)
N42M Cu12 N42P C43P 98.5(7)
N42Q Cu12 N42P C43P -86.2(7)
C35P C36P C43P C44P 5.2(19)
N31P C36P C43P C44P -176.4(10)
C35P C36P C43P N42P -170.0(7)
N31P C36P C43P N42P 8.3(13)
N41P N42P C43P C36P 176.6(13)
Cu12 N42P C43P C36P -12.7(11)
N41P N42P C43P C44P 0.0
Cu12 N42P C43P C44P 170.7(8)
C36P C43P C44P C45P -175.5(17)
N42P C43P C44P C45P 0.0
C43P C44P C45P N41P 0.0
N42P N41P C45P C44P 0.0
C46P N41P C45P C44P 169.7(14)
N42P N41P C46P C54P -96.1(16)
C45P N41P C46P C54P 95.9(15)
N21P C26P C51P C52P -8.4(18)
N21P C26P C51P C56P 162.5(11)
C56P C51P C52P C53P 0.0
C26P C51P C52P C53P 170.7(10)
C51P C52P C53P C54P 0.0
C52P C53P C54P C55P 0.0
C52P C53P C54P C46P 173.5(10)
N41P C46P C54P C53P -13.4(17)
N41P C46P C54P C55P 159.9(10)
C53P C54P C55P C56P 0.0
C46P C54P C55P C56P -173.2(11)
C53P C54P C55P C64P 180.0
C46P C54P C55P C64P 6.8(11)
C54P C55P C56P C61P 180.0
C64P C55P C56P C61P 0.0
C54P C55P C56P C51P 0.0
C64P C55P C56P C51P 180.0
C52P C51P C56P C55P 0.0
C26P C51P C56P C55P -171.1(10)
C52P C51P C56P C61P 180.0
C26P C51P C56P C61P 8.9(10)
C55P C56P C61P C62P 0.0
C51P C56P C61P C62P 180.0
C56P C61P C62P C63P 0.0
C61P C62P C63P C64P 0.0
C62P C63P C64P C55P 0.0
C56P C55P C64P C63P 0.0
C54P C55P C64P C63P 180.0
N11N Cu6 N11Q C12Q -118(4)
N22Q Cu6 N11Q C12Q 169.0(7)
N31F Cu6 N11Q C12Q -5.0(8)
N42F Cu6 N11Q C12Q 70.2(8)
N22N Cu6 N11Q C12Q -95.5(7)
N11N Cu6 N11Q C16Q 68(4)
N22Q Cu6 N11Q C16Q -5.3(6)
N31F Cu6 N11Q C16Q -179.4(7)
N42F Cu6 N11Q C16Q -104.1(6)
N22N Cu6 N11Q C16Q 90.2(6)
C16Q N11Q C12Q C13Q 0.0
Cu6 N11Q C12Q C13Q -174.1(8)
N11Q C12Q C13Q C14Q 0.0
C12Q C13Q C14Q C15Q 0.0
C13Q C14Q C15Q C16Q 0.0
C14Q C15Q C16Q C23Q 175.6(13)
C14Q C15Q C16Q N11Q 0.0
C12Q N11Q C16Q C23Q -176.0(12)
Cu6 N11Q C16Q C23Q -1.4(10)
C12Q N11Q C16Q C15Q 0.0
Cu6 N11Q C16Q C15Q 174.7(7)
C26Q N21Q N22Q C23Q -173.5(14)
C25Q N21Q N22Q C23Q 0.0
C26Q N21Q N22Q Cu6 19.2(17)
C25Q N21Q N22Q Cu6 -167.4(12)
N11N Cu6 N22Q C23Q -162.1(7)
N11Q Cu6 N22Q C23Q 10.4(6)
N31F Cu6 N22Q C23Q 49(4)
N42F Cu6 N22Q C23Q 100.8(6)
N22N Cu6 N22Q C23Q -85.3(7)
N11N Cu6 N22Q N21Q 5.1(12)
N11Q Cu6 N22Q N21Q 177.6(12)
N31F Cu6 N22Q N21Q -144(3)
N42F Cu6 N22Q N21Q -92.1(11)
N22N Cu6 N22Q N21Q 81.9(11)
C15Q C16Q C23Q N22Q -164.6(7)
N11Q C16Q C23Q N22Q 11.2(13)
C15Q C16Q C23Q C24Q 6.7(18)
N11Q C16Q C23Q C24Q -177.5(9)
N21Q N22Q C23Q C16Q 173.3(13)
Cu6 N22Q C23Q C16Q -15.2(11)
N21Q N22Q C23Q C24Q 0.0
Cu6 N22Q C23Q C24Q 171.5(8)
C16Q C23Q C24Q C25Q -172.0(16)
N22Q C23Q C24Q C25Q 0.0
C26Q N21Q C25Q C24Q 173.2(15)
N22Q N21Q C25Q C24Q 0.0
C23Q C24Q C25Q N21Q 0.0
C25Q N21Q C26Q C51Q 90.2(16)
N22Q N21Q C26Q C51Q -97.6(16)
N42P Cu12 N31Q C32Q -90.9(6)
N31P Cu12 N31Q C32Q 178(100)
N31M Cu12 N31Q C32Q 81.1(7)
N42M Cu12 N31Q C32Q 6.8(7)
N42Q Cu12 N31Q C32Q 175.8(6)
N42P Cu12 N31Q C36Q 99.9(6)
N31P Cu12 N31Q C36Q 9(4)
N31M Cu12 N31Q C36Q -88.1(7)
N42M Cu12 N31Q C36Q -162.4(6)
N42Q Cu12 N31Q C36Q 6.6(5)
C36Q N31Q C32Q C33Q 0.0
Cu12 N31Q C32Q C33Q -169.2(7)
N31Q C32Q C33Q C34Q 0.0
C32Q C33Q C34Q C35Q 0.0
C33Q C34Q C35Q C36Q 0.0
C34Q C35Q C36Q C43Q -178.2(11)
C34Q C35Q C36Q N31Q 0.0
C32Q N31Q C36Q C43Q 178.3(11)
Cu12 N31Q C36Q C43Q -12.6(10)
C32Q N31Q C36Q C35Q 0.0
Cu12 N31Q C36Q C35Q 169.1(7)
C45Q N41Q N42Q C43Q 0.0
C46Q N41Q N42Q C43Q 176.5(12)
C45Q N41Q N42Q Cu12 179.3(11)
C46Q N41Q N42Q Cu12 -4.2(16)
N42P Cu12 N42Q C43Q -99.8(6)
N31P Cu12 N42Q C43Q -179.8(6)
N31Q Cu12 N42Q C43Q -0.2(6)
N31M Cu12 N42Q C43Q 87.7(6)
N42M Cu12 N42Q C43Q 58(2)
N42P Cu12 N42Q N41Q 80.9(11)
N31P Cu12 N42Q N41Q 0.8(11)
N31Q Cu12 N42Q N41Q -179.5(11)
N31M Cu12 N42Q N41Q -91.6(11)
N42M Cu12 N42Q N41Q -121(2)
C35Q C36Q C43Q C44Q 1.5(16)
N31Q C36Q C43Q C44Q -176.7(9)
C35Q C36Q C43Q N42Q -169.7(7)
N31Q C36Q C43Q N42Q 12.0(12)
N41Q N42Q C43Q C36Q 173.5(12)
Cu12 N42Q C43Q C36Q -6.1(10)
N41Q N42Q C43Q C44Q 0.0
Cu12 N42Q C43Q C44Q -179.6(7)
C36Q C43Q C44Q C45Q -171.8(15)
N42Q C43Q C44Q C45Q 0.0
N42Q N41Q C45Q C44Q 0.0
C46Q N41Q C45Q C44Q -176.2(13)
C43Q C44Q C45Q N41Q 0.0
C45Q N41Q C46Q C54Q 85.0(15)
N42Q N41Q C46Q C54Q -90.7(15)
N21Q C26Q C51Q C52Q -2.2(19)
N21Q C26Q C51Q C56Q 169.5(11)
C56Q C51Q C52Q C53Q 0.0
C26Q C51Q C52Q C53Q 171.6(11)
C51Q C52Q C53Q C54Q 0.0
C52Q C53Q C54Q C55Q 0.0
C52Q C53Q C54Q C46Q 178.7(12)
N41Q C46Q C54Q C55Q 165.9(11)
N41Q C46Q C54Q C53Q -12.8(19)
C53Q C54Q C55Q C56Q 0.0
C46Q C54Q C55Q C56Q -178.8(11)
C53Q C54Q C55Q C64Q 180.0
C46Q C54Q C55Q C64Q 1.2(11)
C54Q C55Q C56Q C61Q 180.0
C64Q C55Q C56Q C61Q 0.0
C54Q C55Q C56Q C51Q 0.0
C64Q C55Q C56Q C51Q 180.0
C52Q C51Q C56Q C55Q 0.0
C26Q C51Q C56Q C55Q -171.7(11)
C52Q C51Q C56Q C61Q 180.0
C26Q C51Q C56Q C61Q 8.3(11)
C55Q C56Q C61Q C62Q 0.0
C51Q C56Q C61Q C62Q 180.0
C56Q C61Q C62Q C63Q 0.0
C61Q C62Q C63Q C64Q 0.0
C62Q C63Q C64Q C55Q 0.0
C54Q C55Q C64Q C63Q 180.0
C56Q C55Q C64Q C63Q 0.0
O5E Cl1E O2E Cu10 18(2)
O4E Cl1E O2E Cu10 142.0(16)
O3E Cl1E O2E Cu10 -105.4(18)
N31K Cu10 O2E Cl1E 154.3(17)
N11L Cu10 O2E Cl1E -31.2(17)
N42K Cu10 O2E Cl1E -176.5(19)
N22L Cu10 O2E Cl1E 47.0(18)
O5X Cl1X O4X Cu4 -42(3)
O3X Cl1X O4X Cu4 84(3)
O2X Cl1X O4X Cu4 -161(2)
N11E Cu4 O4X Cl1X -168(3)
N31D Cu4 O4X Cl1X 11(3)
N22E Cu4 O4X Cl1X -117(3)
N42D Cu4 O4X Cl1X 91(3)
